data_7129983
loop_
_publ_author_name
'Zhu, Yu'
'Li, Dong-Sheng'
'Zhang, Jian'
'Zhang, Lei'

_publ_section_title
;
 Construction and two-dimensional assembly of double-shell Na@Sn6L6@Sn3L3
 clusters through tetrahedral citrate ligands
;
_journal_name_full 'Chemical Communications'
_journal_paper_doi 10.1039/D2CC01824A
_journal_year 2022
_chemical_formula_moiety 'C114 H177 Na3 O69 Sn9, 5[C2H6O]'
_chemical_formula_sum 'C124 H207 Na3 O74 Sn9'
_chemical_formula_weight 4019.06
_space_group_crystal_system monoclinic
_space_group_IT_number 14
_space_group_name_Hall '-P 2yn'
_space_group_name_H-M_alt 'P 1 21/n 1'
_atom_sites_solution_hydrogens geom
_audit_creation_date 2022-03-31
_audit_creation_method
;
Olex2 1.5-dev
(compiled 2022.03.10 svn.r54f81f84 for OlexSys, GUI svn.r6444)
;
_audit_update_record
;
2022-04-06 deposited with the CCDC.	2022-04-08 downloaded from the CCDC.
;
_cell_angle_alpha 90
_cell_angle_beta 91.322(2)
_cell_angle_gamma 90
_cell_formula_units_Z 4
_cell_length_a 19.425(3)
_cell_length_b 28.029(4)
_cell_length_c 31.983(5)
_cell_measurement_reflns_used 46184
_cell_measurement_temperature 293(2)
_cell_measurement_theta_max 27.5243
_cell_measurement_theta_min 2.0431
_cell_volume 17409(5)
_computing_cell_refinement 'CrystalClear (Rigaku Inc., 2008)'
_computing_data_collection 'CrystalClear (Rigaku Inc., 2008)'
_computing_data_reduction 'CrystalClear (Rigaku Inc., 2008)'
_computing_molecular_graphics 'Olex2 1.5-dev (Dolomanov et al., 2009)'
_computing_publication_material 'Olex2 1.5-dev (Dolomanov et al., 2009)'
_computing_structure_refinement 'SHELXL 2018/3 (Sheldrick, 2015)'
_computing_structure_solution 'SHELXL-2016/6 (Sheldrick, 2016)'
_diffrn_ambient_temperature 293(2)
_diffrn_measured_fraction_theta_full 0.996
_diffrn_measured_fraction_theta_max 0.996
_diffrn_measurement_device_type MM007-Saturn724+
_diffrn_measurement_method CCD_Profile_fitting
_diffrn_radiation_type MoK\a
_diffrn_radiation_wavelength 0.71073
_diffrn_reflns_av_R_equivalents 0.0709
_diffrn_reflns_av_unetI/netI 0.0589
_diffrn_reflns_Laue_measured_fraction_full 0.996
_diffrn_reflns_Laue_measured_fraction_max 0.996
_diffrn_reflns_limit_h_max 23
_diffrn_reflns_limit_h_min -23
_diffrn_reflns_limit_k_max 33
_diffrn_reflns_limit_k_min -33
_diffrn_reflns_limit_l_max 38
_diffrn_reflns_limit_l_min -38
_diffrn_reflns_number 117173
_diffrn_reflns_point_group_measured_fraction_full 0.996
_diffrn_reflns_point_group_measured_fraction_max 0.996
_diffrn_reflns_theta_full 25.242
_diffrn_reflns_theta_max 25.500
_diffrn_reflns_theta_min 2.044
_exptl_absorpt_coefficient_mu 1.362
_exptl_absorpt_correction_T_max 1.0000
_exptl_absorpt_correction_T_min 0.6602
_exptl_absorpt_correction_type multi-scan
_exptl_absorpt_process_details 'SADABS (Sheldrick, 1996)'
_exptl_crystal_colour Colorless
_exptl_crystal_density_diffrn 1.533
_exptl_crystal_density_method 'not measured'
_exptl_crystal_description Prism
_exptl_crystal_F_000 8104
_exptl_crystal_size_max 0.2
_exptl_crystal_size_mid 0.15
_exptl_crystal_size_min 0.15
_refine_diff_density_max 1.098
_refine_diff_density_min -0.717
_refine_diff_density_rms 0.085
_refine_ls_extinction_method none
_refine_ls_goodness_of_fit_ref 1.041
_refine_ls_hydrogen_treatment constr
_refine_ls_matrix_type full
_refine_ls_number_parameters 2146
_refine_ls_number_reflns 32298
_refine_ls_number_restraints 1450
_refine_ls_restrained_S_all 1.062
_refine_ls_R_factor_all 0.0567
_refine_ls_R_factor_gt 0.0462
_refine_ls_shift/su_max 0.002
_refine_ls_shift/su_mean 0.000
_refine_ls_structure_factor_coef Fsqd
_refine_ls_weighting_details 'w=1/[\s^2^(Fo^2^)+(0.0697P)^2^+4.9965P] where P=(Fo^2^+2Fc^2^)/3'
_refine_ls_weighting_scheme calc
_refine_ls_wR_factor_gt 0.1211
_refine_ls_wR_factor_ref 0.1299
_reflns_Friedel_coverage 0.000
_reflns_number_gt 26421
_reflns_number_total 32298
_reflns_threshold_expression 'I > 2\s(I)'
_cod_data_source_file d2cc01824a2.cif
_cod_data_source_block x_sq
_cod_depositor_comments
;
The following automatic conversions were performed:

data item '_exptl_absorpt_correction_type' value 'Multi-scan' was
changed to 'multi-scan' in accordance with the
/home/data/users/saulius/crontab/automatic-downloads/rss-feeds/RSC/lib/dictionaries/cif_core.dic
dictionary named 'cif_core.dic' version 2.4.2 last updated on
2011-04-26.

Automatic conversion script
Id: cif_fix_values 7556 2019-12-06 15:28:31Z antanas 
;
_cod_original_cell_volume 17409(4)
_cod_database_code 7129983
_shelx_shelxl_version_number 2018/3
_shelx_space_group_comment
;
The symmetry employed for this shelxl refinement is uniquely defined
by the following loop, which should always be used as a source of
symmetry information in preference to the above space-group names.
They are only intended as comments.
;
_olex2_refinement_description
;
1. Fixed Uiso
 At 1.2 times of:
  All C(H,H) groups, All C(H,H,H,H) groups
 At 1.5 times of:
  All C(H,H,H) groups
2. Restrained distances
 C1-C2 = C2-C3 = C3-C4 = C1-C2B = C2B-C3B = C3B-C4B
 1.52 with sigma of 0.02
 C5-C6 = C6-C7 = C7-C8 = C5-C6B = C6B-C7B = C7B-C8B
 1.52 with sigma of 0.02
 C9-C10 = C10-C11 = C11-C12 = C9-C10B = C10B-C11B = C11B-C12B
 1.52 with sigma of 0.01
 C9-C11 = C10-C12 = C9-C11B = C10B-C12B
 2.45 with sigma of 0.02
 C13-C14 = C14-C15 = C15-C16 = C13-C14B = C14B-C15B = C15B-C16B
 1.52 with sigma of 0.02
 C17-C18 = C18-C19 = C19-C20 = C17-C18B = C18B-C19B = C19B-C20B
 1.52 with sigma of 0.02
 C21-C22 = C22-C23 = C23-C24 = C21-C22B = C22B-C23B = C23B-C24B
 1.52 with sigma of 0.02
 C25-C26 = C26-C27 = C27-C28 = C25-C26B = C26B-C27B = C27B-C28B
 1.52 with sigma of 0.02
 C29-C30 = C30-C31 = C31-C32 = C29B-C30B = C30B-C31B = C31B-C32B
 1.52 with sigma of 0.02
 C33-C34 = C34-C35 = C35-C36 = C33-C34B = C34B-C35B = C35B-C36B
 1.52 with sigma of 0.02
 C122-C123 = C124-C125 = C126-C127 = C126-C27D = C128-C129
 1.52 with sigma of 0.02
 C130-C131 = C132-C133 = C134-C135 = C136-C137 = C138-C139
 1.52 with sigma of 0.02
 C140-C141 = C142-C143 = C144-C145
 1.52 with sigma of 0.02
 C122-C23D = C124-C25D = C128-C29D = C30D-C31D = C34D-C35D
 1.52 with sigma of 0.02
 C38D-C39D = C40D-C41D = C142-C43D = C44D-C45D
 1.52 with sigma of 0.02
 O99-C144 = O99-C44D
 1.45 with sigma of 0.02
 O59-C134 = O59-C34D
 1.45 with sigma of 0.02
 O106-C138 = O106-C38D
 1.45 with sigma of 0.02
 O104-C140 = O104-C40D
 1.45 with sigma of 0.02
 C1-C3 = C2-C4 = C1-C3B = C2B-C4B
 2.45 with sigma of 0.02
 C5-C7 = C6-C8 = C5-C7B = C6B-C8B
 2.45 with sigma of 0.02
 C13-C15 = C14-C16 = C13-C15B = C14B-C16B
 2.45 with sigma of 0.02
 C17-C19 = C18-C20 = C17-C19B = C18B-C20B
 2.45 with sigma of 0.02
 C21-C23 = C22-C24 = C21-C23B = C22B-C24B
 2.45 with sigma of 0.02
 C25-C27 = C26-C28 = C25-C27B = C26B-C28B
 2.45 with sigma of 0.02
 C29-C31 = C30-C32 = C29B-C31B = C30B-C32B
 2.45 with sigma of 0.02
 C33-C35 = C34-C36 = C33-C35B = C34B-C36B
 2.45 with sigma of 0.02
 O99-C145 = O99-C45D
 2.4 with sigma of 0.02
 O59-C135 = O59-C35D
 2.4 with sigma of 0.02
 O106-C139 = O106-C39D
 2.4 with sigma of 0.01
 O104-C141 = O104-C41D
 2.4 with sigma of 0.02
 Sn8-C29 \\sim Sn8-C29B
 with sigma of 0.02
 Sn8-C30 \\sim Sn8-C30B
 with sigma of 0.02
3. Uiso/Uaniso restraints and constraints
C2 \\sim C3 \\sim C4 \\sim C2B \\sim C3B \\sim C4B: within 3.8A with sigma of
0.02 and sigma for terminal atoms of 0.04 within 3.8A
C6 \\sim C7 \\sim C8 \\sim C6B \\sim C7B \\sim C8B: within 3.8A with sigma of
0.02 and sigma for terminal atoms of 0.04 within 3.8A
C9 \\sim C10 \\sim C11 \\sim C12 \\sim C10B \\sim C11B \\sim C12B: within 3.8A
with sigma of 0.02 and sigma for terminal atoms of 0.04 within 3.8A
C14 \\sim C15 \\sim C16 \\sim C14B \\sim C15B \\sim C16B: within 3.8A with
sigma of 0.02 and sigma for terminal atoms of 0.04 within 3.8A
C18 \\sim C19 \\sim C20 \\sim C18B \\sim C19B \\sim C20B: within 3.8A with
sigma of 0.02 and sigma for terminal atoms of 0.04 within 3.8A
C22 \\sim C23 \\sim C24 \\sim C22B \\sim C23B \\sim C24B: within 3.8A with
sigma of 0.02 and sigma for terminal atoms of 0.04 within 3.8A
C26 \\sim C27 \\sim C28 \\sim C26B \\sim C27B \\sim C28B: within 3.8A with
sigma of 0.02 and sigma for terminal atoms of 0.04 within 3.8A
C29 \\sim C30 \\sim C31 \\sim C32 \\sim C29B \\sim C30B \\sim C31B \\sim C32B:
within 3.8A with sigma of 0.02 and sigma for terminal atoms of 0.04 within 3.8A
C34 \\sim C35 \\sim C36 \\sim C34B \\sim C35B \\sim C36B: within 3.8A with
sigma of 0.02 and sigma for terminal atoms of 0.04 within 3.8A
C123 \\sim C23D: within 3.8A with sigma of 0.02 and sigma for terminal atoms of
0.04 within 3.8A
C125 \\sim C25D: within 3.8A with sigma of 0.02 and sigma for terminal atoms of
0.04 within 3.8A
C127 \\sim C27D: within 3.8A with sigma of 0.02 and sigma for terminal atoms of
0.04 within 3.8A
C129 \\sim C29D: within 3.8A with sigma of 0.02 and sigma for terminal atoms of
0.04 within 3.8A
C130 \\sim C131 \\sim C30D \\sim C31D: within 3.8A with sigma of 0.02 and sigma
for terminal atoms of 0.04 within 3.8A
C134 \\sim C135 \\sim C34D \\sim C35D: within 3.8A with sigma of 0.02 and sigma
for terminal atoms of 0.04 within 3.8A
C138 \\sim C139 \\sim C38D \\sim C39D: within 3.8A with sigma of 0.02 and sigma
for terminal atoms of 0.04 within 3.8A
C140 \\sim C141 \\sim C40D \\sim C41D: within 3.8A with sigma of 0.02 and sigma
for terminal atoms of 0.04 within 3.8A
C143 \\sim C43D: within 3.8A with sigma of 0.02 and sigma for terminal atoms of
0.04 within 3.8A
C144 \\sim C145 \\sim C44D \\sim C45D: within 3.8A with sigma of 0.02 and sigma
for terminal atoms of 0.04 within 3.8A
Uanis(C138) \\sim Ueq, Uanis(C139) \\sim Ueq, Uanis(C38D) \\sim Ueq,
Uanis(C39D) \\sim Ueq, Uanis(O124) \\sim Ueq, Uanis(C129) \\sim Ueq,
Uanis(C29D) \\sim Ueq, Uanis(C127) \\sim Ueq, Uanis(C27D) \\sim Ueq: with sigma
of 0.01 and sigma for terminal atoms of 0.02
Uanis(C27) \\sim Ueq, Uanis(C10) \\sim Ueq: with sigma of 0.01 and sigma for
terminal atoms of 0.02
Uanis(C2B) \\sim Ueq, Uanis(C3B) \\sim Ueq, Uanis(C6B) \\sim Ueq, Uanis(C7B)
\\sim Ueq, Uanis(C26) \\sim Ueq, Uanis(C2) \\sim Ueq, Uanis(C3) \\sim Ueq,
Uanis(C6) \\sim Ueq: with sigma of 0.01 and sigma for terminal atoms of 0.02
Uanis(C29B) \\sim Ueq: with sigma of 0.01 and sigma for terminal atoms of 0.02
Uanis(C18) \\sim Ueq, Uanis(C20) \\sim Ueq: with sigma of 0.01 and sigma for
terminal atoms of 0.02
Uanis(C140) \\sim Ueq, Uanis(C40D) \\sim Ueq, Uanis(C34) \\sim Ueq: with sigma
of 0.001 and sigma for terminal atoms of 0.002
Uanis(C30D) \\sim Ueq, Uanis(C141) \\sim Ueq, Uanis(C144) \\sim Ueq,
Uanis(C44D) \\sim Ueq, Uanis(C27D) \\sim Ueq: with sigma of 0.01 and sigma for
terminal atoms of 0.02
Uanis(C23B) \\sim Ueq, Uanis(C14) \\sim Ueq: with sigma of 0.01 and sigma for
terminal atoms of 0.02
4. Others
 Sof(H1BC)=Sof(H1BD)=Sof(C2B)=Sof(H2BA)=Sof(H2BB)=Sof(C3B)=Sof(H3BA)=Sof(H3BB)=
 Sof(C4B)=Sof(H4BA)=Sof(H4BB)=Sof(H4BC)=Sof(H5BC)=Sof(H5BD)=Sof(C6B)=Sof(H6BA)=
 Sof(H6BB)=Sof(C7B)=Sof(H7BA)=Sof(H7BB)=Sof(C8B)=Sof(H8BA)=Sof(H8BB)=Sof(H8BC)=
 Sof(H9BC)=Sof(H9BD)=Sof(C10B)=Sof(H10C)=Sof(H10D)=Sof(C11B)=Sof(H11C)=
 Sof(H11D)=Sof(C12B)=Sof(H12D)=Sof(H12E)=Sof(H12F)=Sof(H13C)=Sof(H13D)=
 Sof(C14B)=Sof(H14C)=Sof(H14D)=Sof(C15B)=Sof(H15C)=Sof(H15D)=Sof(C16B)=
 Sof(H16D)=Sof(H16E)=Sof(H16F)=Sof(H17C)=Sof(H17D)=Sof(C18B)=Sof(H18C)=
 Sof(H18D)=Sof(C19B)=Sof(H19C)=Sof(H19D)=Sof(C20B)=Sof(H20D)=Sof(H20E)=
 Sof(H20F)=Sof(H21C)=Sof(H21D)=Sof(C22B)=Sof(H22C)=Sof(H22D)=Sof(C23B)=
 Sof(H23C)=Sof(H23D)=Sof(C24B)=Sof(H24D)=Sof(H24E)=Sof(H24F)=Sof(H25C)=
 Sof(H25D)=Sof(C26B)=Sof(H26C)=Sof(H26D)=Sof(C27B)=Sof(H27C)=Sof(H27D)=
 Sof(C28B)=Sof(H28D)=Sof(H28E)=Sof(H28F)=Sof(C29B)=Sof(H29C)=Sof(H29D)=
 Sof(C30B)=Sof(H30C)=Sof(H30D)=Sof(C31B)=Sof(H31C)=Sof(H31D)=Sof(C32B)=
 Sof(H32D)=Sof(H32E)=Sof(H32F)=Sof(H33C)=Sof(H33D)=Sof(C34B)=Sof(H34C)=
 Sof(H34D)=Sof(C35B)=Sof(H35C)=Sof(H35D)=Sof(C36B)=Sof(H36D)=Sof(H36E)=
 Sof(H36F)=Sof(H12I)=Sof(H12J)=Sof(C23D)=Sof(H23E)=Sof(H23F)=Sof(H23G)=
 Sof(H12P)=Sof(H12Q)=Sof(C25D)=Sof(H25E)=Sof(H25F)=Sof(H25G)=Sof(HC)=Sof(HD)=
 Sof(C29D)=Sof(H29E)=Sof(H29F)=Sof(H29G)=Sof(C30D)=Sof(H30E)=Sof(H30F)=
 Sof(C31D)=Sof(H31E)=Sof(H31F)=Sof(H31G)=Sof(C34D)=Sof(H34E)=Sof(H34F)=
 Sof(C35D)=Sof(H35E)=Sof(H35F)=Sof(H35G)=Sof(H14L)=Sof(H14M)=Sof(C43D)=
 Sof(H43A)=Sof(H43B)=Sof(H43C)=Sof(C44D)=Sof(H44C)=Sof(H44D)=Sof(C45D)=
 Sof(H45A)=Sof(H45B)=Sof(H45C)=1-FVAR(1)
 Sof(H1AA)=Sof(H1AB)=Sof(C2)=Sof(H2A)=Sof(H2B)=Sof(C3)=Sof(H3A)=Sof(H3B)=
 Sof(C4)=Sof(H4A)=Sof(H4B)=Sof(H4C)=Sof(H5AA)=Sof(H5AB)=Sof(C6)=Sof(H6A)=
 Sof(H6B)=Sof(C7)=Sof(H7A)=Sof(H7B)=Sof(C8)=Sof(H8A)=Sof(H8B)=Sof(H8C)=
 Sof(H9AA)=Sof(H9AB)=Sof(C10)=Sof(H10A)=Sof(H10B)=Sof(C11)=Sof(H11A)=Sof(H11B)=
 Sof(C12)=Sof(H12A)=Sof(H12B)=Sof(H12C)=Sof(H13A)=Sof(H13B)=Sof(C14)=Sof(H14A)=
 Sof(H14B)=Sof(C15)=Sof(H15A)=Sof(H15B)=Sof(C16)=Sof(H16A)=Sof(H16B)=Sof(H16C)=
 Sof(H17A)=Sof(H17B)=Sof(C18)=Sof(H18A)=Sof(H18B)=Sof(C19)=Sof(H19A)=Sof(H19B)=
 Sof(C20)=Sof(H20A)=Sof(H20B)=Sof(H20C)=Sof(H21A)=Sof(H21B)=Sof(C22)=Sof(H22A)=
 Sof(H22B)=Sof(C23)=Sof(H23A)=Sof(H23B)=Sof(C24)=Sof(H24A)=Sof(H24B)=Sof(H24C)=
 Sof(H25A)=Sof(H25B)=Sof(C26)=Sof(H26A)=Sof(H26B)=Sof(C27)=Sof(H27A)=Sof(H27B)=
 Sof(C28)=Sof(H28A)=Sof(H28B)=Sof(H28C)=Sof(C29)=Sof(H29A)=Sof(H29B)=Sof(C30)=
 Sof(H30A)=Sof(H30B)=Sof(C31)=Sof(H31A)=Sof(H31B)=Sof(C32)=Sof(H32A)=Sof(H32B)=
 Sof(H32C)=Sof(H33A)=Sof(H33B)=Sof(C34)=Sof(H34A)=Sof(H34B)=Sof(C35)=Sof(H35A)=
 Sof(H35B)=Sof(C36)=Sof(H36A)=Sof(H36B)=Sof(H36C)=Sof(H12G)=Sof(H12H)=Sof(C123)=
 Sof(H12K)=Sof(H12L)=Sof(H12M)=Sof(H12N)=Sof(H12O)=Sof(C125)=Sof(H12R)=
 Sof(H12S)=Sof(H12T)=Sof(H12Z)=Sof(HB)=Sof(C129)=Sof(H12)=Sof(HE)=Sof(HF)=
 Sof(C130)=Sof(H13E)=Sof(H13F)=Sof(C131)=Sof(H13G)=Sof(H13H)=Sof(H13I)=
 Sof(C134)=Sof(H13O)=Sof(H13P)=Sof(C135)=Sof(H13Q)=Sof(H13R)=Sof(H13S)=
 Sof(H14J)=Sof(H14K)=Sof(C143)=Sof(H14N)=Sof(H14O)=Sof(H14P)=Sof(C144)=
 Sof(H14Q)=Sof(H14R)=Sof(C145)=Sof(H14S)=Sof(H14T)=Sof(H14U)=FVAR(1)
 Sof(H12W)=Sof(H12X)=Sof(C27D)=Sof(H27E)=Sof(H27F)=Sof(H27G)=Sof(C38D)=
 Sof(H38A)=Sof(H38B)=Sof(C39D)=Sof(H39C)=Sof(H39D)=Sof(H39E)=1-FVAR(2)
 Sof(H12U)=Sof(H12V)=Sof(C127)=Sof(H12Y)=Sof(H)=Sof(HA)=Sof(C138)=Sof(H13Y)=
 Sof(HG)=Sof(C139)=Sof(H13Z)=Sof(HH)=Sof(HI)=FVAR(2)
 Sof(C40D)=Sof(H40A)=Sof(H40B)=Sof(C41D)=Sof(H41C)=Sof(H41D)=Sof(H41E)=1-FVAR(3)
 Sof(C140)=Sof(H14E)=Sof(H14F)=Sof(C141)=Sof(H14G)=Sof(H14H)=Sof(H14I)=FVAR(3)
5.a Secondary CH2 refined with riding coordinates:
 C1(H1AA,H1AB), C1(H1BC,H1BD), C2(H2A,H2B), C3(H3A,H3B), C2B(H2BA,H2BB),
 C3B(H3BA,H3BB), C5(H5AA,H5AB), C5(H5BC,H5BD), C6(H6A,H6B), C7(H7A,H7B),
 C6B(H6BA,H6BB), C7B(H7BA,H7BB), C9(H9AA,H9AB), C9(H9BC,H9BD), C10(H10A,H10B),
 C11(H11A,H11B), C10B(H10C,H10D), C11B(H11C,H11D), C13(H13A,H13B), C13(H13C,
 H13D), C14(H14A,H14B), C15(H15A,H15B), C14B(H14C,H14D), C15B(H15C,H15D),
 C17(H17A,H17B), C17(H17C,H17D), C18(H18A,H18B), C19(H19A,H19B), C18B(H18C,
 H18D), C19B(H19C,H19D), C21(H21A,H21B), C21(H21C,H21D), C22(H22A,H22B),
 C23(H23A,H23B), C22B(H22C,H22D), C23B(H23C,H23D), C25(H25A,H25B), C25(H25C,
 H25D), C26(H26A,H26B), C27(H27A,H27B), C26B(H26C,H26D), C27B(H27C,H27D),
 C29(H29A,H29B), C30(H30A,H30B), C31(H31A,H31B), C29B(H29C,H29D), C30B(H30C,
 H30D), C31B(H31C,H31D), C33(H33A,H33B), C33(H33C,H33D), C34(H34A,H34B),
 C35(H35A,H35B), C34B(H34C,H34D), C35B(H35C,H35D), C39(H39A,H39B), C41(H41A,
 H41B), C44(H44A,H44B), C47(H47A,H47B), C51(H51A,H51B), C52(H52A,H52B),
 C57(H57A,H57B), C58(H58A,H58B), C61(H61A,H61B), C63(H63A,H63B), C66(H66A,H66B),
  C69(H69A,H69B), C72(H72A,H72B), C74(H74A,H74B), C79(H79A,H79B), C80(H80A,
 H80B), C85(H85A,H85B), C86(H86A,H86B), C122(H12G,H12H), C122(H12I,H12J),
 C124(H12N,H12O), C124(H12P,H12Q), C126(H12U,H12V), C126(H12W,H12X), C128(H12Z,
 HB), C128(HC,HD), C130(H13E,H13F), C30D(H30E,H30F), C132(H13J,H13K), C134(H13O,
 H13P), C34D(H34E,H34F), C136(H13T,H13U), C138(H13Y,HG), C38D(H38A,H38B),
 C140(H14E,H14F), C40D(H40A,H40B), C142(H14J,H14K), C142(H14L,H14M), C144(H14Q,
 H14R), C44D(H44C,H44D)
5.b Me refined with riding coordinates:
 C4(H4A,H4B,H4C), C4B(H4BA,H4BB,H4BC), C8(H8A,H8B,H8C), C8B(H8BA,H8BB,H8BC),
 C12(H12A,H12B,H12C), C12B(H12D,H12E,H12F), C16(H16A,H16B,H16C), C16B(H16D,H16E,
 H16F), C20(H20A,H20B,H20C), C20B(H20D,H20E,H20F), C24(H24A,H24B,H24C),
 C24B(H24D,H24E,H24F), C28(H28A,H28B,H28C), C28B(H28D,H28E,H28F), C32(H32A,H32B,
 H32C), C32B(H32D,H32E,H32F), C36(H36A,H36B,H36C), C36B(H36D,H36E,H36F),
 C123(H12K,H12L,H12M), C23D(H23E,H23F,H23G), C125(H12R,H12S,H12T), C25D(H25E,
 H25F,H25G), C127(H12Y,H,HA), C27D(H27E,H27F,H27G), C129(H12,HE,HF), C29D(H29E,
 H29F,H29G), C131(H13G,H13H,H13I), C31D(H31E,H31F,H31G), C133(H13L,H13M,H13N),
 C135(H13Q,H13R,H13S), C35D(H35E,H35F,H35G), C137(H13V,H13W,H13X), C139(H13Z,HH,
 HI), C39D(H39C,H39D,H39E), C141(H14G,H14H,H14I), C41D(H41C,H41D,H41E),
 C143(H14N,H14O,H14P), C43D(H43A,H43B,H43C), C145(H14S,H14T,H14U), C45D(H45A,
 H45B,H45C)
;
_smtbx_masks_special_details
;
A solvent mask was calculated and 488 electrons were 
found in a volume of 2614\%A^3^ in 1 void per unit cell. 
This is consistent with the presence of 5[C2H6O] per Formula Unit 
which account for 520 electrons per unit cell.
;
_smtbx_masks_void_probe_radius 1.2
_smtbx_masks_void_truncation_radius 1.2
_olex2_submission_special_instructions 'No special instructions were received'

loop_
_space_group_symop_operation_xyz
'x, y, z'
'-x+1/2, y+1/2, -z+1/2'
'-x, -y, -z'
'x-1/2, -y-1/2, z-1/2'

loop_
_atom_site_label
_atom_site_type_symbol
_atom_site_fract_x
_atom_site_fract_y
_atom_site_fract_z
_atom_site_U_iso_or_equiv
_atom_site_adp_type
_atom_site_occupancy
_atom_site_site_symmetry_order
_atom_site_calc_flag
_atom_site_refinement_flags_posn
_atom_site_refinement_flags_adp
_atom_site_refinement_flags_occupancy
_atom_site_disorder_assembly
_atom_site_disorder_group
Sn1 Sn -0.23194(2) 0.21140(2) 0.01785(2) 0.05197(8) Uani 1 1 d . . . . .
Sn2 Sn -0.24641(2) 0.28781(2) -0.17865(2) 0.05384(9) Uani 1 1 d . . . . .
Sn3 Sn -0.24002(2) 0.16966(2) -0.15622(2) 0.05545(9) Uani 1 1 d . . . . .
Sn4 Sn 0.01088(2) 0.31478(2) -0.09408(2) 0.04923(8) Uani 1 1 d . . . . .
Sn5 Sn 0.01673(2) 0.19639(2) -0.07176(2) 0.04853(8) Uani 1 1 d . . . . .
Sn6 Sn -0.23676(2) 0.33000(2) -0.00432(2) 0.05235(8) Uani 1 1 d . . . . .
Sn7 Sn 0.05076(2) 0.29347(2) 0.06963(2) 0.05406(9) Uani 1 1 d . . . . .
Sn8 Sn -0.02911(2) 0.21306(2) -0.25441(2) 0.06164(10) Uani 1 1 d D . . . .
Sn9 Sn -0.47165(2) 0.25124(2) -0.05939(2) 0.06148(10) Uani 1 1 d . . . . .
Na1 Na -0.15428(8) 0.25162(6) -0.08107(5) 0.0503(4) Uani 1 1 d . . . . .
Na2 Na 0.33927(9) 0.34768(7) 0.07213(6) 0.0650(5) Uani 1 1 d . . . . .
Na3 Na -0.13646(10) 0.26469(7) -0.41004(6) 0.0662(5) Uani 1 1 d . . . . .
O4 O -0.07889(14) 0.20211(10) -0.03862(9) 0.0487(6) Uani 1 1 d . . . . .
O5 O -0.14647(15) 0.37007(10) -0.02157(10) 0.0564(7) Uani 1 1 d . . . . .
O6 O -0.14930(15) 0.29754(10) -0.14470(9) 0.0522(7) Uani 1 1 d . . . . .
O7 O -0.23626(15) 0.31357(10) -0.07098(9) 0.0525(7) Uani 1 1 d . . . . .
O8 O -0.21078(16) 0.22118(11) -0.19876(9) 0.0586(7) Uani 1 1 d . . . . .
O9 O -0.23257(15) 0.19598(11) -0.04868(9) 0.0520(7) Uani 1 1 d . . . . .
O10 O -0.29723(15) 0.26922(11) 0.00485(10) 0.0575(7) Uani 1 1 d . . . . .
O11 O -0.02192(16) 0.23666(11) 0.04437(10) 0.0582(7) Uani 1 1 d . . . . .
O12 O 0.15218(16) 0.29655(12) 0.09531(9) 0.0589(8) Uani 1 1 d . . . . .
O13 O -0.08409(14) 0.31953(10) -0.06004(9) 0.0492(7) Uani 1 1 d . . . . .
O14 O 0.26117(16) 0.28047(12) 0.08226(10) 0.0641(8) Uani 1 1 d . . . . .
O15 O -0.13202(15) 0.20616(11) -0.26335(9) 0.0560(7) Uani 1 1 d . . . . .
O16 O -0.14350(15) 0.18033(10) -0.12246(9) 0.0516(7) Uani 1 1 d . . . . .
O17 O 0.02142(15) 0.37694(10) -0.06353(9) 0.0554(7) Uani 1 1 d . . . . .
O18 O -0.56217(15) 0.26329(13) -0.02549(10) 0.0661(9) Uani 1 1 d . . . . .
O19 O -0.30785(16) 0.37497(11) -0.02841(10) 0.0598(8) Uani 1 1 d . . . . .
O20 O -0.01697(16) 0.33037(11) 0.02486(10) 0.0599(8) Uani 1 1 d . . . . .
O21 O -0.03579(16) 0.19921(13) -0.31897(10) 0.0654(9) Uani 1 1 d . . . . .
O22 O -0.26191(15) 0.23747(11) -0.13008(9) 0.0531(7) Uani 1 1 d . . . . .
O23 O 0.03480(14) 0.15773(10) -0.01952(9) 0.0530(7) Uani 1 1 d . . . . .
O24 O 0.10839(14) 0.27838(11) 0.01952(9) 0.0538(7) Uani 1 1 d . . . . .
O25 O -0.27427(16) 0.34118(11) -0.13268(10) 0.0594(8) Uani 1 1 d . . . . .
O26 O -0.17009(14) 0.26964(10) -0.00137(9) 0.0517(7) Uani 1 1 d . . . . .
O27 O 0.04388(15) 0.26425(10) -0.05034(9) 0.0515(7) Uani 1 1 d . . . . .
O28 O -0.29482(16) 0.15511(11) 0.01339(10) 0.0613(8) Uani 1 1 d . . . . .
O29 O -0.18352(17) 0.11377(11) -0.17466(10) 0.0631(8) Uani 1 1 d . . . . .
O30 O -0.19656(16) 0.33361(12) -0.21533(9) 0.0604(8) Uani 1 1 d . . . . .
O31 O -0.38431(17) 0.20213(12) -0.06184(11) 0.0664(9) Uani 1 1 d . . . . .
O32 O 0.06192(17) 0.21316(12) 0.08616(10) 0.0639(8) Uani 1 1 d . . . . .
O33 O -0.03165(15) 0.24722(10) -0.11137(9) 0.0496(7) Uani 1 1 d . . . . .
O34 O -0.05761(17) 0.27196(12) -0.21295(10) 0.0651(8) Uani 1 1 d . . . . .
O35 O -0.26666(16) 0.14086(11) -0.09499(10) 0.0610(8) Uani 1 1 d . . . . .
O36 O -0.10827(16) 0.19344(12) -0.37240(9) 0.0616(8) Uani 1 1 d . . . . .
O37 O -0.38686(17) 0.29640(12) -0.08406(11) 0.0663(9) Uani 1 1 d . . . . .
O38 O -0.04526(16) 0.14319(10) -0.10486(9) 0.0563(7) Uani 1 1 d . . . . .
O39 O -0.05631(15) 0.34431(11) -0.14315(9) 0.0565(7) Uani 1 1 d . . . . .
O40 O -0.04845(18) 0.17599(12) -0.19424(10) 0.0647(8) Uani 1 1 d . . . . .
O41 O -0.13731(15) 0.16959(11) 0.01354(10) 0.0572(7) Uani 1 1 d . . . . .
O42 O -0.43269(15) 0.27045(12) -0.00275(9) 0.0614(8) Uani 1 1 d . . . . .
O43 O -0.0397(2) 0.29164(14) -0.27721(11) 0.0772(10) Uani 1 1 d . . . . .
O44 O -0.5598(2) 0.38816(14) 0.05565(14) 0.0867(11) Uani 1 1 d . . . . .
O45 O -0.03009(19) 0.12883(14) -0.24692(11) 0.0781(10) Uani 1 1 d . . . . .
O46 O -0.1646(2) 0.28670(13) -0.34152(12) 0.0781(10) Uani 1 1 d . . . . .
O47 O 0.06501(18) 0.37442(12) 0.05171(11) 0.0701(9) Uani 1 1 d . . . . .
O48 O -0.48253(17) 0.33338(14) -0.07290(12) 0.0752(10) Uani 1 1 d . . . . .
O49 O -0.60179(16) 0.28880(12) 0.03435(11) 0.0661(9) Uani 1 1 d . . . . .
O50 O -0.2626(2) 0.29399(14) -0.30744(15) 0.0909(12) Uani 1 1 d . . . . .
O51 O 0.2501(2) 0.36699(14) 0.02510(12) 0.0816(11) Uani 1 1 d . . . . .
O52 O -0.47527(18) 0.17331(14) -0.03239(13) 0.0809(11) Uani 1 1 d . . . . .
O53 O -0.1816(2) 0.10346(15) -0.36852(13) 0.0897(12) Uani 1 1 d . . . . .
O57 O 0.0320(3) 0.03985(17) -0.04158(18) 0.1189(17) Uani 1 1 d . . . . .
O58 O 0.1836(2) 0.36561(15) -0.03189(13) 0.0921(12) Uani 1 1 d . . . . .
O59 O -0.2370(3) 0.01691(17) -0.12614(17) 0.1134(16) Uani 1 1 d D . . . .
O60 O -0.4166(2) 0.19627(18) 0.07939(17) 0.1091(15) Uani 1 1 d . . . . .
O62 O -0.5307(2) 0.20145(15) 0.07251(15) 0.0907(12) Uani 1 1 d . . . . .
O64 O 0.0609(2) 0.05902(14) 0.02326(16) 0.0960(13) Uani 1 1 d . . . . .
O68 O -0.2532(2) 0.44821(17) -0.20420(14) 0.1055(14) Uani 1 1 d . . . . .
O70 O 0.2904(2) 0.18275(15) 0.05390(16) 0.0967(13) Uani 1 1 d . . . . .
O73 O 0.0289(3) 0.49277(16) -0.06085(17) 0.1099(16) Uani 1 1 d . . . . .
O74 O -0.1560(3) -0.00210(17) -0.16993(18) 0.1161(16) Uani 1 1 d . . . . .
O79 O -0.2394(3) 0.48373(19) -0.0294(2) 0.1280(19) Uani 1 1 d . . . . .
O81 O -0.2754(2) 0.10859(17) -0.33069(15) 0.0979(13) Uani 1 1 d . . . . .
O82 O 0.2775(2) 0.18161(17) -0.01468(15) 0.0985(13) Uani 1 1 d . . . . .
O96 O -0.4603(2) 0.38310(19) 0.09092(16) 0.1117(16) Uani 1 1 d . . . . .
O99 O -0.2278(3) 0.0492(2) 0.04279(19) 0.140(2) Uani 1 1 d D . . . .
O104 O -0.3475(3) 0.48071(16) -0.05148(19) 0.1237(18) Uani 1 1 d D . . . .
O106 O -0.0117(3) 0.47383(19) -0.12385(17) 0.1221(18) Uani 1 1 d D . . . .
O116 O -0.1746(3) 0.4423(2) -0.25319(16) 0.130(2) Uani 1 1 d . . . . .
O124 O -0.3339(3) 0.0377(2) 0.0221(2) 0.168(3) Uani 1 1 d . U . . .
C1 C -0.2234(3) 0.2168(2) 0.08431(15) 0.0826(16) Uani 1 1 d D . . . .
H1AA H -0.204039 0.247899 0.090609 0.099 Uiso 0.478(4) 1 calc R U P A 1
H1AB H -0.269951 0.216830 0.094725 0.099 Uiso 0.478(4) 1 calc R U P A 1
H1BC H -0.184204 0.236751 0.091584 0.099 Uiso 0.522(4) 1 calc R U P A 2
H1BD H -0.264325 0.232386 0.094516 0.099 Uiso 0.522(4) 1 calc R U P A 2
C2 C -0.1844(11) 0.1821(7) 0.1092(5) 0.128(5) Uani 0.478(4) 1 d D U P A 1
H2A H -0.137236 0.181555 0.099868 0.154 Uiso 0.478(4) 1 calc R U P A 1
H2B H -0.203863 0.150649 0.104574 0.154 Uiso 0.478(4) 1 calc R U P A 1
C3 C -0.1844(13) 0.1933(7) 0.1562(5) 0.139(5) Uani 0.478(4) 1 d D U P A 1
H3A H -0.223113 0.213452 0.162982 0.166 Uiso 0.478(4) 1 calc R U P A 1
H3B H -0.142095 0.209243 0.164873 0.166 Uiso 0.478(4) 1 calc R U P A 1
C4 C -0.1905(16) 0.1422(8) 0.1786(6) 0.194(8) Uani 0.478(4) 1 d D U P A 1
H4A H -0.190758 0.146420 0.208350 0.291 Uiso 0.478(4) 1 calc R U P A 1
H4B H -0.232385 0.126871 0.169424 0.291 Uiso 0.478(4) 1 calc R U P A 1
H4C H -0.151895 0.122689 0.171302 0.291 Uiso 0.478(4) 1 calc R U P A 1
C2B C -0.2151(10) 0.1697(5) 0.1060(5) 0.120(5) Uani 0.522(4) 1 d D U P A 2
H2BA H -0.172827 0.154801 0.097140 0.144 Uiso 0.522(4) 1 calc R U P A 2
H2BB H -0.253044 0.148990 0.097665 0.144 Uiso 0.522(4) 1 calc R U P A 2
C3B C -0.2132(10) 0.1740(8) 0.1532(5) 0.138(5) Uani 0.522(4) 1 d D U P A 2
H3BA H -0.241083 0.149313 0.165643 0.166 Uiso 0.522(4) 1 calc R U P A 2
H3BB H -0.230456 0.204873 0.161717 0.166 Uiso 0.522(4) 1 calc R U P A 2
C4B C -0.1353(11) 0.1681(11) 0.1672(7) 0.219(8) Uani 0.522(4) 1 d D U P A 2
H4BA H -0.131176 0.170539 0.197076 0.329 Uiso 0.522(4) 1 calc R U P A 2
H4BB H -0.118983 0.137408 0.158457 0.329 Uiso 0.522(4) 1 calc R U P A 2
H4BC H -0.108414 0.192663 0.154552 0.329 Uiso 0.522(4) 1 calc R U P A 2
C5 C -0.3462(3) 0.2874(2) -0.20800(19) 0.0794(16) Uani 1 1 d D . . . .
H5AA H -0.339770 0.281743 -0.237574 0.095 Uiso 0.478(4) 1 calc R U P A 1
H5AB H -0.370513 0.259927 -0.197297 0.095 Uiso 0.478(4) 1 calc R U P A 1
H5BC H -0.343044 0.272433 -0.235234 0.095 Uiso 0.522(4) 1 calc R U P A 2
H5BD H -0.376699 0.268123 -0.191364 0.095 Uiso 0.522(4) 1 calc R U P A 2
C6 C -0.3925(9) 0.3287(7) -0.2046(9) 0.126(6) Uani 0.478(4) 1 d D U P A 1
H6A H -0.370911 0.356474 -0.216684 0.151 Uiso 0.478(4) 1 calc R U P A 1
H6B H -0.400120 0.335339 -0.175261 0.151 Uiso 0.478(4) 1 calc R U P A 1
C7 C -0.4620(9) 0.3194(8) -0.2270(8) 0.146(6) Uani 0.478(4) 1 d D U P A 1
H7A H -0.456419 0.319167 -0.257069 0.176 Uiso 0.478(4) 1 calc R U P A 1
H7B H -0.480532 0.288845 -0.218626 0.176 Uiso 0.478(4) 1 calc R U P A 1
C8 C -0.5095(10) 0.3588(10) -0.2149(9) 0.209(8) Uani 0.478(4) 1 d D U P A 1
H8A H -0.553597 0.354131 -0.228453 0.313 Uiso 0.478(4) 1 calc R U P A 1
H8B H -0.514649 0.358638 -0.185156 0.313 Uiso 0.478(4) 1 calc R U P A 1
H8C H -0.490646 0.388823 -0.223425 0.313 Uiso 0.478(4) 1 calc R U P A 1
C6B C -0.3778(9) 0.3371(6) -0.2136(8) 0.120(5) Uani 0.522(4) 1 d D U P A 2
H6BA H -0.385626 0.351078 -0.186364 0.144 Uiso 0.522(4) 1 calc R U P A 2
H6BB H -0.346028 0.357458 -0.228258 0.144 Uiso 0.522(4) 1 calc R U P A 2
C7B C -0.4452(9) 0.3341(7) -0.2381(8) 0.146(6) Uani 0.522(4) 1 d D U P A 2
H7BA H -0.437801 0.317334 -0.264122 0.176 Uiso 0.522(4) 1 calc R U P A 2
H7BB H -0.477917 0.315734 -0.222157 0.176 Uiso 0.522(4) 1 calc R U P A 2
C8B C -0.4740(12) 0.3806(8) -0.2471(9) 0.222(8) Uani 0.522(4) 1 d D U P A 2
H8BA H -0.516625 0.376997 -0.262653 0.333 Uiso 0.522(4) 1 calc R U P A 2
H8BB H -0.482368 0.397071 -0.221425 0.333 Uiso 0.522(4) 1 calc R U P A 2
H8BC H -0.442263 0.398670 -0.263378 0.333 Uiso 0.522(4) 1 calc R U P A 2
C9 C -0.3390(3) 0.1501(3) -0.1812(2) 0.107(2) Uani 1 1 d D U . . .
H9AA H -0.373595 0.164707 -0.163896 0.128 Uiso 0.478(4) 1 calc R U P A 1
H9AB H -0.343991 0.163956 -0.208869 0.128 Uiso 0.478(4) 1 calc R U P A 1
H9BC H -0.361778 0.129887 -0.161103 0.128 Uiso 0.522(4) 1 calc R U P A 2
H9BD H -0.366612 0.178707 -0.184815 0.128 Uiso 0.522(4) 1 calc R U P A 2
C10 C -0.3554(8) 0.0974(4) -0.1847(7) 0.159(5) Uani 0.478(4) 1 d D U P A 1
H10A H -0.352350 0.083321 -0.156968 0.191 Uiso 0.478(4) 1 calc R U P A 1
H10B H -0.320769 0.082249 -0.201569 0.191 Uiso 0.478(4) 1 calc R U P A 1
C11 C -0.4259(9) 0.0868(8) -0.2037(6) 0.173(5) Uani 0.478(4) 1 d D U P A 1
H11A H -0.425547 0.056671 -0.218574 0.207 Uiso 0.478(4) 1 calc R U P A 1
H11B H -0.439874 0.111839 -0.223005 0.207 Uiso 0.478(4) 1 calc R U P A 1
C12 C -0.4752(11) 0.0845(12) -0.1663(9) 0.266(9) Uani 0.478(4) 1 d D U P A 1
H12A H -0.521098 0.077780 -0.176517 0.399 Uiso 0.478(4) 1 calc R U P A 1
H12B H -0.460449 0.059633 -0.147498 0.399 Uiso 0.478(4) 1 calc R U P A 1
H12C H -0.474692 0.114477 -0.151902 0.399 Uiso 0.478(4) 1 calc R U P A 1
C10B C -0.3365(8) 0.1241(8) -0.2225(5) 0.172(5) Uani 0.522(4) 1 d D U P A 2
H10C H -0.308741 0.095582 -0.219094 0.206 Uiso 0.522(4) 1 calc R U P A 2
H10D H -0.314645 0.144417 -0.242853 0.206 Uiso 0.522(4) 1 calc R U P A 2
C11B C -0.4082(8) 0.1103(7) -0.2389(7) 0.177(5) Uani 0.522(4) 1 d D U P A 2
H11C H -0.443104 0.119405 -0.219201 0.212 Uiso 0.522(4) 1 calc R U P A 2
H11D H -0.418357 0.125465 -0.265555 0.212 Uiso 0.522(4) 1 calc R U P A 2
C12B C -0.4053(12) 0.0568(7) -0.2436(9) 0.228(8) Uani 0.522(4) 1 d D U P A 2
H12D H -0.449099 0.045326 -0.253909 0.342 Uiso 0.522(4) 1 calc R U P A 2
H12E H -0.370268 0.048530 -0.262979 0.342 Uiso 0.522(4) 1 calc R U P A 2
H12F H -0.394849 0.042510 -0.216935 0.342 Uiso 0.522(4) 1 calc R U P A 2
C13 C 0.0987(3) 0.3177(2) -0.13204(18) 0.0753(15) Uani 1 1 d D . . . .
H13A H 0.136329 0.329633 -0.114560 0.090 Uiso 0.478(4) 1 calc R U P A 1
H13B H 0.110100 0.285038 -0.139137 0.090 Uiso 0.478(4) 1 calc R U P A 1
H13C H 0.139166 0.311085 -0.114692 0.090 Uiso 0.522(4) 1 calc R U P A 2
H13D H 0.094954 0.292624 -0.152879 0.090 Uiso 0.522(4) 1 calc R U P A 2
C14 C 0.0992(12) 0.3451(8) -0.1710(6) 0.142(6) Uani 0.478(4) 1 d D U P A 1
H14A H 0.091570 0.378516 -0.164820 0.170 Uiso 0.478(4) 1 calc R U P A 1
H14B H 0.061825 0.334291 -0.189264 0.170 Uiso 0.478(4) 1 calc R U P A 1
C15 C 0.1677(12) 0.3397(10) -0.1936(7) 0.168(7) Uani 0.478(4) 1 d D U P A 1
H15A H 0.204774 0.354752 -0.177677 0.202 Uiso 0.478(4) 1 calc R U P A 1
H15B H 0.178835 0.306195 -0.197234 0.202 Uiso 0.478(4) 1 calc R U P A 1
C16 C 0.1581(13) 0.3635(11) -0.2354(6) 0.208(8) Uani 0.478(4) 1 d D U P A 1
H16A H 0.199865 0.361028 -0.250725 0.312 Uiso 0.478(4) 1 calc R U P A 1
H16B H 0.121290 0.348262 -0.250779 0.312 Uiso 0.478(4) 1 calc R U P A 1
H16C H 0.147097 0.396570 -0.231322 0.312 Uiso 0.478(4) 1 calc R U P A 1
C14B C 0.1092(10) 0.3648(6) -0.1543(6) 0.137(6) Uani 0.522(4) 1 d D U P A 2
H14C H 0.069965 0.370940 -0.172789 0.165 Uiso 0.522(4) 1 calc R U P A 2
H14D H 0.111430 0.390272 -0.133707 0.165 Uiso 0.522(4) 1 calc R U P A 2
C15B C 0.1741(10) 0.3655(7) -0.1794(7) 0.154(6) Uani 0.522(4) 1 d D U P A 2
H15C H 0.213693 0.363620 -0.160384 0.184 Uiso 0.522(4) 1 calc R U P A 2
H15D H 0.174721 0.337549 -0.197264 0.184 Uiso 0.522(4) 1 calc R U P A 2
C16B C 0.1801(13) 0.4088(9) -0.2055(8) 0.231(8) Uani 0.522(4) 1 d D U P A 2
H16D H 0.222020 0.407498 -0.220795 0.347 Uiso 0.522(4) 1 calc R U P A 2
H16E H 0.141555 0.410525 -0.224831 0.347 Uiso 0.522(4) 1 calc R U P A 2
H16F H 0.180530 0.436598 -0.187948 0.347 Uiso 0.522(4) 1 calc R U P A 2
C17 C 0.1054(3) 0.1795(2) -0.1064(2) 0.0857(17) Uani 1 1 d D . . . .
H17A H 0.107980 0.202162 -0.129199 0.103 Uiso 0.478(4) 1 calc R U P A 1
H17B H 0.145411 0.184806 -0.088269 0.103 Uiso 0.478(4) 1 calc R U P A 1
H17C H 0.092488 0.180873 -0.135814 0.103 Uiso 0.522(4) 1 calc R U P A 2
H17D H 0.139071 0.204502 -0.101232 0.103 Uiso 0.522(4) 1 calc R U P A 2
C18 C 0.1110(11) 0.1318(7) -0.1239(9) 0.184(7) Uani 0.478(4) 1 d D U P A 1
H18A H 0.080830 0.129738 -0.148462 0.221 Uiso 0.478(4) 1 calc R U P A 1
H18B H 0.094683 0.109002 -0.103626 0.221 Uiso 0.478(4) 1 calc R U P A 1
C19 C 0.1833(13) 0.1175(8) -0.1363(10) 0.196(7) Uani 0.478(4) 1 d D U P A 1
H19A H 0.210004 0.108088 -0.111664 0.235 Uiso 0.478(4) 1 calc R U P A 1
H19B H 0.181068 0.090597 -0.155356 0.235 Uiso 0.478(4) 1 calc R U P A 1
C20 C 0.2172(13) 0.1594(11) -0.1572(11) 0.234(9) Uani 0.478(4) 1 d D U P A 1
H20A H 0.262853 0.150605 -0.165065 0.351 Uiso 0.478(4) 1 calc R U P A 1
H20B H 0.190698 0.168325 -0.181629 0.351 Uiso 0.478(4) 1 calc R U P A 1
H20C H 0.219545 0.185762 -0.138072 0.351 Uiso 0.478(4) 1 calc R U P A 1
C18B C 0.1394(10) 0.1338(6) -0.0987(6) 0.170(6) Uani 0.522(4) 1 d D U P A 2
H18C H 0.108419 0.108088 -0.106695 0.204 Uiso 0.522(4) 1 calc R U P A 2
H18D H 0.150151 0.130633 -0.069020 0.204 Uiso 0.522(4) 1 calc R U P A 2
C19B C 0.2073(10) 0.1296(10) -0.1239(9) 0.210(7) Uani 0.522(4) 1 d D U P A 2
H19C H 0.240307 0.108747 -0.109826 0.252 Uiso 0.522(4) 1 calc R U P A 2
H19D H 0.228283 0.160624 -0.127905 0.252 Uiso 0.522(4) 1 calc R U P A 2
C20B C 0.1819(16) 0.1076(11) -0.1668(7) 0.249(9) Uani 0.522(4) 1 d D U P A 2
H20D H 0.220401 0.103596 -0.184780 0.374 Uiso 0.522(4) 1 calc R U P A 2
H20E H 0.160806 0.077190 -0.162001 0.374 Uiso 0.522(4) 1 calc R U P A 2
H20F H 0.148877 0.128656 -0.179937 0.374 Uiso 0.522(4) 1 calc R U P A 2
C21 C -0.2299(4) 0.3553(2) 0.05836(17) 0.0911(18) Uani 1 1 d D . . . .
H21A H -0.251394 0.331530 0.075782 0.109 Uiso 0.478(4) 1 calc R U P A 1
H21B H -0.181424 0.355917 0.066348 0.109 Uiso 0.478(4) 1 calc R U P A 1
H21C H -0.275431 0.352886 0.070002 0.109 Uiso 0.522(4) 1 calc R U P A 2
H21D H -0.200307 0.333555 0.074027 0.109 Uiso 0.522(4) 1 calc R U P A 2
C22 C -0.2582(13) 0.4008(7) 0.0697(6) 0.174(7) Uani 0.478(4) 1 d D U P A 1
H22A H -0.306677 0.400988 0.061775 0.209 Uiso 0.478(4) 1 calc R U P A 1
H22B H -0.235897 0.425277 0.053363 0.209 Uiso 0.478(4) 1 calc R U P A 1
C23 C -0.2515(14) 0.4145(10) 0.1157(7) 0.183(7) Uani 0.478(4) 1 d D U P A 1
H23A H -0.254675 0.448918 0.118417 0.220 Uiso 0.478(4) 1 calc R U P A 1
H23B H -0.288840 0.400345 0.130940 0.220 Uiso 0.478(4) 1 calc R U P A 1
C24 C -0.1840(16) 0.3977(12) 0.1338(8) 0.248(10) Uani 0.478(4) 1 d D U P A 1
H24A H -0.180504 0.406643 0.162748 0.372 Uiso 0.478(4) 1 calc R U P A 1
H24B H -0.181113 0.363659 0.131381 0.372 Uiso 0.478(4) 1 calc R U P A 1
H24C H -0.147011 0.412143 0.118881 0.372 Uiso 0.478(4) 1 calc R U P A 1
C22B C -0.2054(12) 0.4027(6) 0.0664(6) 0.164(6) Uani 0.522(4) 1 d D U P A 2
H22C H -0.231166 0.423920 0.047938 0.197 Uiso 0.522(4) 1 calc R U P A 2
H22D H -0.157823 0.403798 0.057780 0.197 Uiso 0.522(4) 1 calc R U P A 2
C23B C -0.2075(12) 0.4234(8) 0.1092(7) 0.181(7) Uani 0.522(4) 1 d D U P A 2
H23C H -0.203472 0.397410 0.129139 0.218 Uiso 0.522(4) 1 calc R U P A 2
H23D H -0.167094 0.443411 0.113210 0.218 Uiso 0.522(4) 1 calc R U P A 2
C24B C -0.2672(13) 0.4514(9) 0.1197(8) 0.223(8) Uani 0.522(4) 1 d D U P A 2
H24D H -0.262338 0.462628 0.147960 0.335 Uiso 0.522(4) 1 calc R U P A 2
H24E H -0.271275 0.478116 0.101050 0.335 Uiso 0.522(4) 1 calc R U P A 2
H24F H -0.307799 0.431930 0.117044 0.335 Uiso 0.522(4) 1 calc R U P A 2
C25 C -0.0007(4) 0.3111(3) 0.12567(19) 0.095(2) Uani 1 1 d D . . . .
H25A H -0.002787 0.345593 0.128240 0.114 Uiso 0.478(4) 1 calc R U P A 1
H25B H -0.047529 0.299275 0.123752 0.114 Uiso 0.478(4) 1 calc R U P A 1
H25C H 0.030350 0.331441 0.141884 0.114 Uiso 0.522(4) 1 calc R U P A 2
H25D H -0.039973 0.330688 0.117597 0.114 Uiso 0.522(4) 1 calc R U P A 2
C26 C 0.0345(15) 0.2907(11) 0.1648(6) 0.236(8) Uani 0.478(4) 1 d D U P A 1
H26A H 0.033947 0.256159 0.162518 0.283 Uiso 0.478(4) 1 calc R U P A 1
H26B H 0.082278 0.300670 0.165117 0.283 Uiso 0.478(4) 1 calc R U P A 1
C27 C 0.0050(18) 0.3037(13) 0.2051(5) 0.246(8) Uani 0.478(4) 1 d D U P A 1
H27A H 0.041714 0.314020 0.224128 0.295 Uiso 0.478(4) 1 calc R U P A 1
H27B H -0.016505 0.275867 0.217191 0.295 Uiso 0.478(4) 1 calc R U P A 1
C28 C -0.0476(19) 0.3431(12) 0.2006(10) 0.282(10) Uani 0.478(4) 1 d D U P A 1
H28A H -0.065547 0.350513 0.227586 0.423 Uiso 0.478(4) 1 calc R U P A 1
H28B H -0.026291 0.370907 0.189214 0.423 Uiso 0.478(4) 1 calc R U P A 1
H28C H -0.084479 0.332773 0.182281 0.423 Uiso 0.478(4) 1 calc R U P A 1
C26B C -0.0253(16) 0.2753(7) 0.1537(7) 0.239(8) Uani 0.522(4) 1 d D U P A 2
H26C H 0.012057 0.263374 0.171370 0.287 Uiso 0.522(4) 1 calc R U P A 2
H26D H -0.045174 0.248807 0.138060 0.287 Uiso 0.522(4) 1 calc R U P A 2
C27B C -0.0833(13) 0.3007(12) 0.1817(8) 0.258(8) Uani 0.522(4) 1 d D U P A 2
H27C H -0.082191 0.335170 0.178908 0.310 Uiso 0.522(4) 1 calc R U P A 2
H27D H -0.129117 0.289124 0.174667 0.310 Uiso 0.522(4) 1 calc R U P A 2
C28B C -0.0601(19) 0.2851(13) 0.2242(7) 0.301(11) Uani 0.522(4) 1 d D U P A 2
H28D H -0.090604 0.297938 0.244559 0.452 Uiso 0.522(4) 1 calc R U P A 2
H28E H -0.060678 0.250939 0.225590 0.452 Uiso 0.522(4) 1 calc R U P A 2
H28F H -0.014238 0.296508 0.229788 0.452 Uiso 0.522(4) 1 calc R U P A 2
C29 C 0.0795(6) 0.2169(13) -0.2471(7) 0.121(4) Uani 0.478(4) 1 d D U P A 1
H29A H 0.089993 0.229149 -0.219270 0.145 Uiso 0.478(4) 1 calc R U P A 1
H29B H 0.097511 0.184677 -0.248214 0.145 Uiso 0.478(4) 1 calc R U P A 1
C30 C 0.1169(8) 0.2460(8) -0.2771(7) 0.169(5) Uani 0.478(4) 1 d D U P A 1
H30A H 0.105783 0.279343 -0.272868 0.203 Uiso 0.478(4) 1 calc R U P A 1
H30B H 0.101853 0.237405 -0.305284 0.203 Uiso 0.478(4) 1 calc R U P A 1
C31 C 0.1941(8) 0.2395(8) -0.2730(8) 0.183(5) Uani 0.478(4) 1 d D U P A 1
H31A H 0.216087 0.256212 -0.295650 0.219 Uiso 0.478(4) 1 calc R U P A 1
H31B H 0.210375 0.253435 -0.246872 0.219 Uiso 0.478(4) 1 calc R U P A 1
C32 C 0.2140(12) 0.1889(8) -0.2741(9) 0.209(7) Uani 0.478(4) 1 d D U P A 1
H32A H 0.263184 0.186238 -0.271401 0.314 Uiso 0.478(4) 1 calc R U P A 1
H32B H 0.193059 0.172266 -0.251417 0.314 Uiso 0.478(4) 1 calc R U P A 1
H32C H 0.198768 0.175041 -0.300169 0.314 Uiso 0.478(4) 1 calc R U P A 1
C29B C 0.0781(7) 0.2187(12) -0.2457(7) 0.132(4) Uani 0.522(4) 1 d D U P A 2
H29C H 0.090924 0.251924 -0.248794 0.158 Uiso 0.522(4) 1 calc R U P A 2
H29D H 0.089839 0.209316 -0.217241 0.158 Uiso 0.522(4) 1 calc R U P A 2
C30B C 0.1204(8) 0.1894(8) -0.2749(6) 0.169(5) Uani 0.522(4) 1 d D U P A 2
H30C H 0.165808 0.183942 -0.262629 0.203 Uiso 0.522(4) 1 calc R U P A 2
H30D H 0.098559 0.158728 -0.279753 0.203 Uiso 0.522(4) 1 calc R U P A 2
C31B C 0.1263(10) 0.2152(9) -0.3147(6) 0.182(5) Uani 0.522(4) 1 d D U P A 2
H31C H 0.124717 0.249334 -0.309757 0.219 Uiso 0.522(4) 1 calc R U P A 2
H31D H 0.088069 0.206831 -0.333368 0.219 Uiso 0.522(4) 1 calc R U P A 2
C32B C 0.1926(11) 0.2023(9) -0.3343(7) 0.217(7) Uani 0.522(4) 1 d D U P A 2
H32D H 0.196613 0.219072 -0.360338 0.325 Uiso 0.522(4) 1 calc R U P A 2
H32E H 0.230246 0.210932 -0.315883 0.325 Uiso 0.522(4) 1 calc R U P A 2
H32F H 0.193701 0.168548 -0.339428 0.325 Uiso 0.522(4) 1 calc R U P A 2
C33 C -0.5179(3) 0.2305(3) -0.1169(2) 0.101(2) Uani 1 1 d D . . . .
H33A H -0.481440 0.225965 -0.136701 0.121 Uiso 0.478(4) 1 calc R U P A 1
H33B H -0.539222 0.199568 -0.112760 0.121 Uiso 0.478(4) 1 calc R U P A 1
H33C H -0.488496 0.240854 -0.139218 0.121 Uiso 0.522(4) 1 calc R U P A 2
H33D H -0.519510 0.195888 -0.117725 0.121 Uiso 0.522(4) 1 calc R U P A 2
C34 C -0.5703(16) 0.2621(11) -0.1367(8) 0.229(8) Uani 0.478(4) 1 d D U P A 1
H34A H -0.550868 0.293528 -0.141267 0.275 Uiso 0.478(4) 1 calc R U P A 1
H34B H -0.609458 0.265413 -0.118707 0.275 Uiso 0.478(4) 1 calc R U P A 1
C35 C -0.5937(16) 0.2396(11) -0.1796(8) 0.234(8) Uani 0.478(4) 1 d D U P A 1
H35A H -0.554918 0.235459 -0.197744 0.280 Uiso 0.478(4) 1 calc R U P A 1
H35B H -0.615617 0.208893 -0.175415 0.280 Uiso 0.478(4) 1 calc R U P A 1
C36 C -0.6453(17) 0.2760(12) -0.1980(10) 0.261(10) Uani 0.478(4) 1 d D U P A 1
H36A H -0.662489 0.264863 -0.224638 0.392 Uiso 0.478(4) 1 calc R U P A 1
H36B H -0.682977 0.279798 -0.179358 0.392 Uiso 0.478(4) 1 calc R U P A 1
H36C H -0.622717 0.306172 -0.201525 0.392 Uiso 0.478(4) 1 calc R U P A 1
C34B C -0.5891(11) 0.2490(10) -0.1258(8) 0.226(8) Uani 0.522(4) 1 d D U P A 2
H34C H -0.587761 0.282832 -0.132116 0.271 Uiso 0.522(4) 1 calc R U P A 2
H34D H -0.618005 0.244184 -0.101843 0.271 Uiso 0.522(4) 1 calc R U P A 2
C35B C -0.6184(13) 0.2201(10) -0.1648(9) 0.245(8) Uani 0.522(4) 1 d D U P A 2
H35C H -0.587804 0.221971 -0.188286 0.294 Uiso 0.522(4) 1 calc R U P A 2
H35D H -0.626299 0.186892 -0.157874 0.294 Uiso 0.522(4) 1 calc R U P A 2
C36B C -0.6878(13) 0.2471(12) -0.1741(10) 0.281(10) Uani 0.522(4) 1 d D U P A 2
H36D H -0.711114 0.232722 -0.197627 0.422 Uiso 0.522(4) 1 calc R U P A 2
H36E H -0.716385 0.245239 -0.150037 0.422 Uiso 0.522(4) 1 calc R U P A 2
H36F H -0.678260 0.279980 -0.180156 0.422 Uiso 0.522(4) 1 calc R U P A 2
C37 C -0.0841(2) 0.17485(15) -0.00727(13) 0.0513(10) Uani 1 1 d . . . . .
C38 C -0.0210(2) 0.14439(15) 0.00474(14) 0.0534(10) Uani 1 1 d . . . . .
C39 C -0.0038(2) 0.15198(16) 0.05138(14) 0.0573(11) Uani 1 1 d . . . . .
H39A H -0.042879 0.142163 0.067652 0.069 Uiso 1 1 calc R U . . .
H39B H 0.034993 0.131933 0.059420 0.069 Uiso 1 1 calc R U . . .
C40 C 0.0132(2) 0.20255(18) 0.06144(14) 0.0569(11) Uani 1 1 d . . . . .
C41 C -0.0407(2) 0.09196(16) -0.00482(17) 0.0635(12) Uani 1 1 d . . . . .
H41A H -0.067304 0.079458 0.018026 0.076 Uiso 1 1 calc R U . . .
H41B H -0.069526 0.090921 -0.029980 0.076 Uiso 1 1 calc R U . . .
C42 C 0.0211(3) 0.06107(18) -0.0107(2) 0.0766(15) Uani 1 1 d . . . . .
C43 C 0.2212(3) 0.3449(2) -0.00186(16) 0.0663(13) Uani 1 1 d . . . . .
C44 C 0.2224(3) 0.29141(19) -0.00556(15) 0.0650(13) Uani 1 1 d . . . . .
H44A H 0.269559 0.280376 -0.002299 0.078 Uiso 1 1 calc R U . . .
H44B H 0.205989 0.282429 -0.033327 0.078 Uiso 1 1 calc R U . . .
C45 C 0.1781(2) 0.26654(17) 0.02695(13) 0.0548(10) Uani 1 1 d . . . . .
C46 C 0.2005(2) 0.28217(16) 0.07169(14) 0.0551(11) Uani 1 1 d . . . . .
C47 C 0.1849(2) 0.21149(17) 0.02302(17) 0.0645(13) Uani 1 1 d . . . . .
H47A H 0.160598 0.197094 0.045973 0.077 Uiso 1 1 calc R U . . .
H47B H 0.161364 0.201778 -0.002667 0.077 Uiso 1 1 calc R U . . .
C48 C 0.2564(3) 0.19092(19) 0.02291(19) 0.0704(14) Uani 1 1 d . . . . .
C49 C -0.0924(2) 0.35882(15) -0.04042(14) 0.0509(10) Uani 1 1 d . . . . .
C50 C -0.0346(2) 0.39589(15) -0.04275(15) 0.0554(11) Uani 1 1 d . . . . .
C51 C -0.0647(3) 0.43819(17) -0.06805(17) 0.0667(13) Uani 1 1 d . . . . .
H51A H -0.089921 0.426040 -0.092299 0.080 Uiso 1 1 calc R U . . .
H51B H -0.096810 0.455460 -0.050901 0.080 Uiso 1 1 calc R U . . .
C52 C -0.0124(3) 0.41145(16) 0.00177(16) 0.0625(12) Uani 1 1 d . . . . .
H52A H 0.023121 0.435663 -0.000027 0.075 Uiso 1 1 calc R U . . .
H52B H -0.051467 0.425547 0.015479 0.075 Uiso 1 1 calc R U . . .
C53 C -0.0101(3) 0.47170(19) -0.0822(2) 0.0799(16) Uani 1 1 d . . . . .
C54 C 0.0143(3) 0.37104(18) 0.02742(15) 0.0619(12) Uani 1 1 d . . . . .
C55 C -0.2711(2) 0.34224(17) -0.09358(14) 0.0543(10) Uani 1 1 d . . . . .
C56 C -0.3102(2) 0.38190(17) -0.07196(15) 0.0600(11) Uani 1 1 d . . . . .
C57 C -0.3850(2) 0.38203(18) -0.08764(16) 0.0644(12) Uani 1 1 d . . . . .
H57A H -0.409774 0.406820 -0.073127 0.077 Uiso 1 1 calc R U . . .
H57B H -0.386247 0.389752 -0.117210 0.077 Uiso 1 1 calc R U . . .
C58 C -0.2718(3) 0.42887(18) -0.08256(18) 0.0727(14) Uani 1 1 d . . . . .
H58A H -0.222807 0.422389 -0.083544 0.087 Uiso 1 1 calc R U . . .
H58B H -0.286899 0.439647 -0.110090 0.087 Uiso 1 1 calc R U . . .
C59 C -0.5538(2) 0.28017(17) 0.01109(15) 0.0575(11) Uani 1 1 d . . . . .
C60 C -0.4787(2) 0.29165(18) 0.02545(15) 0.0592(11) Uani 1 1 d . . . . .
C61 C -0.4666(3) 0.34660(18) 0.02484(17) 0.0695(13) Uani 1 1 d . . . . .
H61A H -0.417456 0.352408 0.027117 0.083 Uiso 1 1 calc R U . . .
H61B H -0.482410 0.358710 -0.002123 0.083 Uiso 1 1 calc R U . . .
C62 C -0.5008(3) 0.3746(2) 0.05807(18) 0.0744(14) Uani 1 1 d . . . . .
C63 C -0.4625(3) 0.2721(2) 0.06909(15) 0.0684(13) Uani 1 1 d . . . . .
H63A H -0.414721 0.278920 0.076260 0.082 Uiso 1 1 calc R U . . .
H63B H -0.490765 0.288698 0.089014 0.082 Uiso 1 1 calc R U . . .
C64 C -0.4743(3) 0.2198(2) 0.07347(18) 0.0767(15) Uani 1 1 d . . . . .
C65 C -0.2837(4) 0.4678(2) -0.0517(2) 0.0937(19) Uani 1 1 d . . . . .
C66 C -0.3752(2) 0.12167(18) -0.03609(18) 0.0677(13) Uani 1 1 d . . . . .
H66A H -0.377839 0.102514 -0.061333 0.081 Uiso 1 1 calc R U . . .
H66B H -0.396788 0.103859 -0.013947 0.081 Uiso 1 1 calc R U . . .
C67 C -0.2999(2) 0.13023(17) -0.02419(16) 0.0606(11) Uani 1 1 d . . . . .
C68 C -0.2648(2) 0.15799(16) -0.05931(15) 0.0537(10) Uani 1 1 d . . . . .
C69 C -0.2595(3) 0.08240(18) -0.02051(18) 0.0716(14) Uani 1 1 d . . . . .
H69A H -0.268170 0.063588 -0.045544 0.086 Uiso 1 1 calc R U . . .
H69B H -0.210578 0.089141 -0.018652 0.086 Uiso 1 1 calc R U . . .
C70 C -0.2796(4) 0.0542(2) 0.0167(3) 0.097(2) Uani 1 1 d . . . . .
C71 C -0.0472(2) 0.1341(2) -0.20933(15) 0.0669(13) Uani 1 1 d . . . . .
C72 C -0.0652(3) 0.09258(18) -0.18322(16) 0.0668(13) Uani 1 1 d . . . . .
H72A H -0.024468 0.082304 -0.167569 0.080 Uiso 1 1 calc R U . . .
H72B H -0.079612 0.066490 -0.201323 0.080 Uiso 1 1 calc R U . . .
C73 C -0.1230(3) 0.10336(17) -0.15238(15) 0.0612(12) Uani 1 1 d . . . . .
C74 C -0.1358(3) 0.06199(17) -0.12180(16) 0.0686(13) Uani 1 1 d . . . . .
H74A H -0.091941 0.049746 -0.111376 0.082 Uiso 1 1 calc R U . . .
H74B H -0.161070 0.073777 -0.098129 0.082 Uiso 1 1 calc R U . . .
C75 C -0.1013(2) 0.14597(16) -0.12492(14) 0.0540(10) Uani 1 1 d . . . . .
C76 C -0.1761(4) 0.0220(2) -0.1428(2) 0.0854(17) Uani 1 1 d . . . . .
C77 C -0.0964(2) 0.19542(16) -0.33481(13) 0.0524(10) Uani 1 1 d . . . . .
C78 C -0.1550(2) 0.18963(17) -0.30330(13) 0.0536(10) Uani 1 1 d . . . . .
C79 C -0.2206(2) 0.21667(17) -0.31596(15) 0.0601(12) Uani 1 1 d . . . . .
H79A H -0.239493 0.202623 -0.341461 0.072 Uiso 1 1 calc R U . . .
H79B H -0.254174 0.212302 -0.294309 0.072 Uiso 1 1 calc R U . . .
C80 C -0.1720(3) 0.13570(18) -0.29918(14) 0.0634(12) Uani 1 1 d . . . . .
H80A H -0.129328 0.118391 -0.294204 0.076 Uiso 1 1 calc R U . . .
H80B H -0.200220 0.131266 -0.274859 0.076 Uiso 1 1 calc R U . . .
C81 C -0.2109(3) 0.26954(19) -0.32302(14) 0.0612(12) Uani 1 1 d . . . . .
C82 C -0.2089(3) 0.11411(19) -0.33659(17) 0.0696(13) Uani 1 1 d . . . . .
C83 C -0.1111(2) 0.32992(16) -0.15972(14) 0.0538(10) Uani 1 1 d . . . . .
C84 C -0.1369(2) 0.35546(16) -0.19936(14) 0.0567(11) Uani 1 1 d . . . . .
C85 C -0.0809(3) 0.35382(19) -0.23224(15) 0.0669(13) Uani 1 1 d . . . . .
H85A H -0.098127 0.368992 -0.257656 0.080 Uiso 1 1 calc R U . . .
H85B H -0.041289 0.371851 -0.222143 0.080 Uiso 1 1 calc R U . . .
C86 C -0.1529(3) 0.40698(18) -0.18567(15) 0.0675(13) Uani 1 1 d . . . . .
H86A H -0.179074 0.406132 -0.160197 0.081 Uiso 1 1 calc R U . . .
H86B H -0.110094 0.423638 -0.179610 0.081 Uiso 1 1 calc R U . . .
C87 C -0.1934(4) 0.4340(2) -0.2189(2) 0.0856(17) Uani 1 1 d . . . . .
C88 C -0.0587(2) 0.3039(2) -0.24216(16) 0.0649(12) Uani 1 1 d . . . . .
C109 C -0.4205(3) 0.3356(2) -0.08138(15) 0.0652(13) Uani 1 1 d . . . . .
C121 C -0.4139(3) 0.1676(2) -0.04331(17) 0.0678(13) Uani 1 1 d . . . . .
C122 C -0.3177(4) 0.0912(3) -0.3661(3) 0.124(3) Uani 1 1 d D . . . .
H12G H -0.356703 0.112402 -0.370438 0.149 Uiso 0.478(4) 1 calc R U P A 1
H12H H -0.290691 0.091744 -0.391198 0.149 Uiso 0.478(4) 1 calc R U P A 1
H12I H -0.365752 0.098562 -0.361433 0.149 Uiso 0.522(4) 1 calc R U P A 2
H12J H -0.304189 0.107171 -0.391503 0.149 Uiso 0.522(4) 1 calc R U P A 2
C123 C -0.3427(14) 0.0432(7) -0.3593(11) 0.176(12) Uani 0.478(4) 1 d D U P A 1
H12K H -0.370081 0.033204 -0.383136 0.264 Uiso 0.478(4) 1 calc R U P A 1
H12L H -0.304312 0.021922 -0.355568 0.264 Uiso 0.478(4) 1 calc R U P A 1
H12M H -0.370296 0.042571 -0.334816 0.264 Uiso 0.478(4) 1 calc R U P A 1
C23D C -0.3097(11) 0.0407(5) -0.3709(9) 0.114(6) Uani 0.522(4) 1 d D U P A 2
H23E H -0.337734 0.029923 -0.394126 0.171 Uiso 0.522(4) 1 calc R U P A 2
H23F H -0.262317 0.033497 -0.375872 0.171 Uiso 0.522(4) 1 calc R U P A 2
H23G H -0.323771 0.024904 -0.345855 0.171 Uiso 0.522(4) 1 calc R U P A 2
C124 C 0.3465(4) 0.1616(3) -0.0184(3) 0.141(4) Uani 1 1 d D . . . .
H12N H 0.378741 0.186982 -0.024406 0.169 Uiso 0.478(4) 1 calc R U P A 1
H12O H 0.360658 0.147143 0.008023 0.169 Uiso 0.478(4) 1 calc R U P A 1
H12P H 0.361416 0.166116 -0.046844 0.169 Uiso 0.522(4) 1 calc R U P A 2
H12Q H 0.377870 0.179274 -0.000114 0.169 Uiso 0.522(4) 1 calc R U P A 2
C125 C 0.3487(13) 0.1268(10) -0.0505(9) 0.206(13) Uani 0.478(4) 1 d D U P A 1
H12R H 0.394534 0.114298 -0.052175 0.310 Uiso 0.478(4) 1 calc R U P A 1
H12S H 0.317394 0.101329 -0.044337 0.310 Uiso 0.478(4) 1 calc R U P A 1
H12T H 0.335458 0.141126 -0.076732 0.310 Uiso 0.478(4) 1 calc R U P A 1
C25D C 0.3519(11) 0.1111(5) -0.0080(8) 0.166(10) Uani 0.522(4) 1 d D U P A 2
H25E H 0.398628 0.100745 -0.011217 0.249 Uiso 0.522(4) 1 calc R U P A 2
H25F H 0.338615 0.106252 0.020367 0.249 Uiso 0.522(4) 1 calc R U P A 2
H25G H 0.322135 0.093074 -0.026436 0.249 Uiso 0.522(4) 1 calc R U P A 2
C126 C 0.1770(4) 0.4177(3) -0.0300(3) 0.123(3) Uani 1 1 d D . . . .
H12U H 0.183894 0.429440 -0.001637 0.148 Uiso 0.409(15) 1 calc R U P B 1
H12V H 0.132509 0.428280 -0.040758 0.148 Uiso 0.409(15) 1 calc R U P B 1
H12W H 0.131286 0.425538 -0.020505 0.148 Uiso 0.591(15) 1 calc R U P B 2
H12X H 0.209921 0.429787 -0.009290 0.148 Uiso 0.591(15) 1 calc R U P B 2
C127 C 0.2342(11) 0.4330(10) -0.0577(8) 0.149(9) Uani 0.409(15) 1 d D U P B 1
H12Y H 0.235456 0.467249 -0.059116 0.223 Uiso 0.409(15) 1 calc R U P B 1
H H 0.277325 0.421428 -0.046538 0.223 Uiso 0.409(15) 1 calc R U P B 1
HA H 0.226432 0.420280 -0.085285 0.223 Uiso 0.409(15) 1 calc R U P B 1
C27D C 0.1881(13) 0.4419(7) -0.0694(6) 0.179(8) Uani 0.591(15) 1 d D U P B 2
H27E H 0.182968 0.475678 -0.065666 0.268 Uiso 0.591(15) 1 calc R U P B 2
H27F H 0.233718 0.435124 -0.078734 0.268 Uiso 0.591(15) 1 calc R U P B 2
H27G H 0.154973 0.430869 -0.089964 0.268 Uiso 0.591(15) 1 calc R U P B 2
C128 C -0.2641(4) 0.3445(3) -0.3167(3) 0.118(3) Uani 1 1 d D . . . .
H12Z H -0.217635 0.355647 -0.321338 0.141 Uiso 0.478(4) 1 calc R U P A 1
HB H -0.281822 0.361706 -0.292906 0.141 Uiso 0.478(4) 1 calc R U P A 1
HC H -0.230898 0.352127 -0.337872 0.141 Uiso 0.522(4) 1 calc R U P A 2
HD H -0.252921 0.362863 -0.291731 0.141 Uiso 0.522(4) 1 calc R U P A 2
C129 C -0.3068(10) 0.3546(8) -0.3533(5) 0.117(6) Uani 0.478(4) 1 d D U P A 1
H12 H -0.306797 0.388327 -0.358666 0.176 Uiso 0.478(4) 1 calc R U P A 1
HE H -0.288924 0.338087 -0.377023 0.176 Uiso 0.478(4) 1 calc R U P A 1
HF H -0.353045 0.344139 -0.348620 0.176 Uiso 0.478(4) 1 calc R U P A 1
C29D C -0.3361(8) 0.3562(8) -0.3323(7) 0.136(7) Uani 0.522(4) 1 d D U P A 2
H29E H -0.339076 0.389546 -0.338836 0.203 Uiso 0.522(4) 1 calc R U P A 2
H29F H -0.346503 0.337824 -0.357038 0.203 Uiso 0.522(4) 1 calc R U P A 2
H29G H -0.368423 0.348510 -0.311111 0.203 Uiso 0.522(4) 1 calc R U P A 2
C130 C 0.1223(11) 0.0327(8) 0.0292(7) 0.092(5) Uani 0.478(4) 1 d D U P A 1
H13E H 0.120376 0.003316 0.013243 0.111 Uiso 0.478(4) 1 calc R U P A 1
H13F H 0.129547 0.024958 0.058525 0.111 Uiso 0.478(4) 1 calc R U P A 1
C131 C 0.1804(11) 0.0650(8) 0.0138(7) 0.126(7) Uani 0.478(4) 1 d D U P A 1
H13G H 0.223678 0.048715 0.017147 0.189 Uiso 0.478(4) 1 calc R U P A 1
H13H H 0.172357 0.072404 -0.015203 0.189 Uiso 0.478(4) 1 calc R U P A 1
H13I H 0.181477 0.093925 0.029826 0.189 Uiso 0.478(4) 1 calc R U P A 1
C30D C 0.1281(12) 0.0338(9) 0.0114(6) 0.105(6) Uani 0.522(4) 1 d D U P A 2
H30E H 0.139431 0.039593 -0.017496 0.126 Uiso 0.522(4) 1 calc R U P A 2
H30F H 0.125803 -0.000295 0.016420 0.126 Uiso 0.522(4) 1 calc R U P A 2
C31D C 0.1791(10) 0.0585(9) 0.0419(7) 0.142(7) Uani 0.522(4) 1 d D U P A 2
H31E H 0.224515 0.046022 0.037974 0.213 Uiso 0.522(4) 1 calc R U P A 2
H31F H 0.179080 0.092244 0.036568 0.213 Uiso 0.522(4) 1 calc R U P A 2
H31G H 0.165595 0.052774 0.070128 0.213 Uiso 0.522(4) 1 calc R U P A 2
C132 C -0.4238(5) 0.1443(3) 0.0850(3) 0.160(4) Uani 1 1 d D . . . .
H13J H -0.462768 0.132823 0.068396 0.192 Uiso 1 1 calc R U . . .
H13K H -0.382739 0.128342 0.075536 0.192 Uiso 1 1 calc R U . . .
C133 C -0.4342(9) 0.1332(5) 0.1295(4) 0.285(10) Uani 1 1 d D . . . .
H13L H -0.438868 0.099296 0.132842 0.427 Uiso 1 1 calc R U . . .
H13M H -0.395347 0.144237 0.145826 0.427 Uiso 1 1 calc R U . . .
H13N H -0.475205 0.148708 0.138701 0.427 Uiso 1 1 calc R U . . .
C134 C -0.282(2) -0.0174(15) -0.1480(10) 0.183(8) Uani 0.478(4) 1 d D U P A 1
H13O H -0.254058 -0.039999 -0.163321 0.219 Uiso 0.478(4) 1 calc R U P A 1
H13P H -0.311947 -0.000952 -0.167743 0.219 Uiso 0.478(4) 1 calc R U P A 1
C135 C -0.3236(14) -0.0433(9) -0.1160(12) 0.212(11) Uani 0.478(4) 1 d D U P A 1
H13Q H -0.353242 -0.066048 -0.129848 0.317 Uiso 0.478(4) 1 calc R U P A 1
H13R H -0.293275 -0.059676 -0.096673 0.317 Uiso 0.478(4) 1 calc R U P A 1
H13S H -0.350961 -0.020766 -0.101079 0.317 Uiso 0.478(4) 1 calc R U P A 1
C34D C -0.2809(16) -0.0224(13) -0.1411(11) 0.180(7) Uani 0.522(4) 1 d D U P A 2
H34E H -0.261334 -0.052874 -0.132648 0.216 Uiso 0.522(4) 1 calc R U P A 2
H34F H -0.285263 -0.021812 -0.171385 0.216 Uiso 0.522(4) 1 calc R U P A 2
C35D C -0.3506(9) -0.0154(9) -0.1217(11) 0.198(10) Uani 0.522(4) 1 d D U P A 2
H35E H -0.381129 -0.040486 -0.130708 0.297 Uiso 0.522(4) 1 calc R U P A 2
H35F H -0.345490 -0.016066 -0.091787 0.297 Uiso 0.522(4) 1 calc R U P A 2
H35G H -0.369299 0.014840 -0.130329 0.297 Uiso 0.522(4) 1 calc R U P A 2
C136 C -0.2978(5) 0.4759(4) -0.2329(3) 0.152(4) Uani 1 1 d D . . . .
H13T H -0.311947 0.456626 -0.256750 0.182 Uiso 1 1 calc R U . . .
H13U H -0.273571 0.503767 -0.242935 0.182 Uiso 1 1 calc R U . . .
C137 C -0.3592(5) 0.4907(4) -0.2087(4) 0.200(6) Uani 1 1 d D . . . .
H13V H -0.389787 0.509021 -0.226411 0.300 Uiso 1 1 calc R U . . .
H13W H -0.382677 0.462871 -0.198960 0.300 Uiso 1 1 calc R U . . .
H13X H -0.344487 0.509784 -0.185212 0.300 Uiso 1 1 calc R U . . .
C138 C 0.0473(13) 0.4955(9) -0.1466(11) 0.155(8) Uani 0.409(15) 1 d D U P B 1
H13Y H 0.059055 0.476538 -0.170801 0.186 Uiso 0.409(15) 1 calc R U P B 1
HG H 0.087707 0.498592 -0.128367 0.186 Uiso 0.409(15) 1 calc R U P B 1
C139 C 0.0187(16) 0.5449(8) -0.1597(12) 0.211(10) Uani 0.409(15) 1 d D U P B 1
H13Z H 0.053080 0.562025 -0.174771 0.316 Uiso 0.409(15) 1 calc R U P B 1
HH H -0.021558 0.540786 -0.177320 0.316 Uiso 0.409(15) 1 calc R U P B 1
HI H 0.006855 0.562656 -0.135239 0.316 Uiso 0.409(15) 1 calc R U P B 1
C38D C 0.0347(12) 0.5111(7) -0.1402(6) 0.153(6) Uani 0.591(15) 1 d D U P B 2
H38A H 0.081523 0.506293 -0.129858 0.184 Uiso 0.591(15) 1 calc R U P B 2
H38B H 0.019453 0.542630 -0.132073 0.184 Uiso 0.591(15) 1 calc R U P B 2
C39D C 0.0299(11) 0.5048(9) -0.1885(4) 0.194(8) Uani 0.591(15) 1 d D U P B 2
H39C H 0.058848 0.527909 -0.201511 0.292 Uiso 0.591(15) 1 calc R U P B 2
H39D H 0.044719 0.473266 -0.195736 0.292 Uiso 0.591(15) 1 calc R U P B 2
H39E H -0.016920 0.509350 -0.197936 0.292 Uiso 0.591(15) 1 calc R U P B 2
C140 C -0.3652(15) 0.5218(8) -0.0290(10) 0.142(7) Uani 0.36(2) 1 d D U P C 1
H14E H -0.379600 0.547295 -0.047748 0.170 Uiso 0.36(2) 1 calc R U P C 1
H14F H -0.326660 0.532830 -0.011730 0.170 Uiso 0.36(2) 1 calc R U P C 1
C141 C -0.4266(16) 0.5048(12) -0.0012(11) 0.159(10) Uani 0.36(2) 1 d D U P C 1
H14G H -0.442146 0.531060 0.015428 0.239 Uiso 0.36(2) 1 calc R U P C 1
H14H H -0.463801 0.493757 -0.018948 0.239 Uiso 0.36(2) 1 calc R U P C 1
H14I H -0.411252 0.479398 0.016804 0.239 Uiso 0.36(2) 1 calc R U P C 1
C40D C -0.3685(8) 0.5117(5) -0.0148(5) 0.116(4) Uani 0.64(2) 1 d D U P C 2
H40A H -0.330310 0.532574 -0.007346 0.139 Uiso 0.64(2) 1 calc R U P C 2
H40B H -0.406693 0.531761 -0.023913 0.139 Uiso 0.64(2) 1 calc R U P C 2
C41D C -0.3875(12) 0.4874(6) 0.0204(5) 0.175(7) Uani 0.64(2) 1 d D U P C 2
H41C H -0.399818 0.509729 0.041743 0.263 Uiso 0.64(2) 1 calc R U P C 2
H41D H -0.426263 0.467275 0.013796 0.263 Uiso 0.64(2) 1 calc R U P C 2
H41E H -0.349707 0.468089 0.030400 0.263 Uiso 0.64(2) 1 calc R U P C 2
C142 C -0.4918(5) 0.4098(4) 0.1253(3) 0.144(3) Uani 1 1 d D . . . .
H14J H -0.511951 0.439153 0.114590 0.173 Uiso 0.478(4) 1 calc R U P A 1
H14K H -0.528134 0.390907 0.137385 0.173 Uiso 0.478(4) 1 calc R U P A 1
H14L H -0.540607 0.402576 0.125639 0.173 Uiso 0.522(4) 1 calc R U P A 2
H14M H -0.471466 0.399142 0.151677 0.173 Uiso 0.522(4) 1 calc R U P A 2
C143 C -0.4409(13) 0.4206(11) 0.1565(8) 0.228(12) Uani 0.478(4) 1 d D U P A 1
H14N H -0.461554 0.437939 0.178838 0.342 Uiso 0.478(4) 1 calc R U P A 1
H14O H -0.421405 0.391435 0.167263 0.342 Uiso 0.478(4) 1 calc R U P A 1
H14P H -0.405261 0.439564 0.144524 0.342 Uiso 0.478(4) 1 calc R U P A 1
C43D C -0.4830(11) 0.4615(6) 0.1219(7) 0.162(7) Uani 0.522(4) 1 d D U P A 2
H43A H -0.504453 0.476839 0.145065 0.244 Uiso 0.522(4) 1 calc R U P A 2
H43B H -0.434772 0.469026 0.122259 0.244 Uiso 0.522(4) 1 calc R U P A 2
H43C H -0.503950 0.472463 0.096208 0.244 Uiso 0.522(4) 1 calc R U P A 2
C144 C -0.2379(16) 0.0277(14) 0.0843(7) 0.209(9) Uani 0.478(4) 1 d D U P A 1
H14Q H -0.254433 -0.004827 0.081196 0.250 Uiso 0.478(4) 1 calc R U P A 1
H14R H -0.271691 0.045760 0.099550 0.250 Uiso 0.478(4) 1 calc R U P A 1
C145 C -0.1688(15) 0.0281(12) 0.1080(7) 0.252(11) Uani 0.478(4) 1 d D U P A 1
H14S H -0.174129 0.014200 0.135139 0.379 Uiso 0.478(4) 1 calc R U P A 1
H14T H -0.135764 0.010012 0.092707 0.379 Uiso 0.478(4) 1 calc R U P A 1
H14U H -0.152956 0.060406 0.110990 0.379 Uiso 0.478(4) 1 calc R U P A 1
C44D C -0.2371(18) 0.0109(8) 0.0757(7) 0.216(9) Uani 0.522(4) 1 d D U P A 2
H44C H -0.272202 -0.011925 0.067169 0.259 Uiso 0.522(4) 1 calc R U P A 2
H44D H -0.194264 -0.005861 0.081683 0.259 Uiso 0.522(4) 1 calc R U P A 2
C45D C -0.2590(16) 0.0398(11) 0.1123(6) 0.245(10) Uani 0.522(4) 1 d D U P A 2
H45A H -0.266611 0.019124 0.135689 0.368 Uiso 0.522(4) 1 calc R U P A 2
H45B H -0.223654 0.062491 0.119622 0.368 Uiso 0.522(4) 1 calc R U P A 2
H45C H -0.300867 0.056483 0.105243 0.368 Uiso 0.522(4) 1 calc R U P A 2

loop_
_atom_site_aniso_label
_atom_site_aniso_U_11
_atom_site_aniso_U_22
_atom_site_aniso_U_33
_atom_site_aniso_U_23
_atom_site_aniso_U_13
_atom_site_aniso_U_12
Sn1 0.04695(17) 0.05927(19) 0.04972(17) 0.00385(13) 0.00144(13) -0.00185(13)
Sn2 0.04676(17) 0.0673(2) 0.04711(17) 0.00282(14) -0.00734(13) 0.00000(14)
Sn3 0.05013(18) 0.0621(2) 0.05373(18) -0.00749(14) -0.00797(13) -0.00567(14)
Sn4 0.04305(16) 0.05361(17) 0.05079(17) 0.00043(13) -0.00432(12) -0.00489(12)
Sn5 0.04256(16) 0.05356(17) 0.04923(16) -0.00248(13) -0.00443(12) 0.00220(12)
Sn6 0.04903(17) 0.05637(18) 0.05160(17) -0.00442(13) 0.00008(13) 0.00393(13)
Sn7 0.04691(17) 0.0656(2) 0.04939(17) -0.00798(14) -0.00460(13) -0.00029(13)
Sn8 0.04967(19) 0.0882(2) 0.04678(17) -0.00572(15) -0.00430(13) 0.00177(16)
Sn9 0.04421(18) 0.0818(2) 0.05839(19) -0.00378(16) 0.00013(13) -0.00082(15)
Na1 0.0463(9) 0.0545(9) 0.0498(9) -0.0018(7) -0.0037(7) -0.0006(7)
Na2 0.0568(11) 0.0809(13) 0.0570(10) 0.0008(9) -0.0047(8) 0.0013(9)
Na3 0.0528(11) 0.0804(13) 0.0655(11) 0.0054(10) 0.0022(8) -0.0012(9)
O4 0.0460(16) 0.0548(16) 0.0450(16) 0.0015(13) -0.0048(12) 0.0021(13)
O5 0.0504(17) 0.0522(17) 0.0668(19) -0.0063(14) 0.0031(14) 0.0012(13)
O6 0.0474(17) 0.0599(18) 0.0489(16) 0.0041(14) -0.0060(13) 0.0001(14)
O7 0.0484(17) 0.0615(18) 0.0473(16) -0.0030(14) -0.0030(13) 0.0072(14)
O8 0.0553(19) 0.0689(19) 0.0514(17) -0.0025(15) -0.0013(13) 0.0007(15)
O9 0.0469(17) 0.0591(18) 0.0499(16) 0.0004(14) -0.0008(13) -0.0043(14)
O10 0.0426(16) 0.0600(18) 0.0700(19) 0.0031(15) 0.0022(14) -0.0017(14)
O11 0.0551(18) 0.0575(18) 0.0618(18) -0.0008(15) -0.0030(14) -0.0004(15)
O12 0.0482(18) 0.079(2) 0.0492(17) -0.0106(15) -0.0102(13) 0.0006(15)
O13 0.0450(16) 0.0489(16) 0.0536(16) -0.0044(13) -0.0026(12) -0.0031(12)
O14 0.0425(18) 0.086(2) 0.063(2) -0.0030(17) -0.0098(14) -0.0017(15)
O15 0.0502(17) 0.074(2) 0.0434(16) -0.0040(14) -0.0014(13) 0.0003(14)
O16 0.0485(17) 0.0553(17) 0.0509(17) -0.0082(13) -0.0046(13) -0.0024(14)
O17 0.0494(17) 0.0531(17) 0.0637(19) -0.0080(14) -0.0011(14) -0.0065(13)
O18 0.0390(17) 0.098(2) 0.062(2) -0.0091(18) -0.0002(14) -0.0008(16)
O19 0.0552(18) 0.0645(19) 0.0597(19) -0.0039(15) 0.0015(14) 0.0095(15)
O20 0.0559(19) 0.0566(19) 0.067(2) -0.0043(15) -0.0118(15) -0.0012(15)
O21 0.0463(18) 0.101(3) 0.0490(17) -0.0094(17) 0.0010(14) 0.0006(17)
O22 0.0528(17) 0.0590(17) 0.0475(16) 0.0005(14) 0.0010(13) -0.0011(14)
O23 0.0454(16) 0.0574(17) 0.0560(17) 0.0063(14) -0.0065(13) 0.0054(13)
O24 0.0426(16) 0.0694(19) 0.0490(16) -0.0080(14) -0.0075(12) 0.0001(14)
O25 0.0588(19) 0.0651(19) 0.0542(18) 0.0059(15) 0.0003(14) 0.0055(15)
O26 0.0450(16) 0.0536(16) 0.0564(17) 0.0015(14) 0.0004(12) -0.0014(13)
O27 0.0529(17) 0.0538(16) 0.0472(15) 0.0013(13) -0.0102(12) -0.0020(13)
O28 0.0581(19) 0.0654(19) 0.0608(19) 0.0022(16) 0.0093(15) -0.0096(15)
O29 0.064(2) 0.0648(19) 0.0595(19) -0.0168(16) -0.0117(15) 0.0018(16)
O30 0.0592(19) 0.074(2) 0.0476(17) 0.0113(15) -0.0102(14) -0.0020(15)
O31 0.0496(19) 0.069(2) 0.081(2) 0.0011(18) 0.0011(16) -0.0042(15)
O32 0.057(2) 0.074(2) 0.060(2) -0.0008(16) -0.0100(15) -0.0035(16)
O33 0.0486(16) 0.0531(16) 0.0471(15) 0.0019(13) -0.0022(12) -0.0021(13)
O34 0.067(2) 0.074(2) 0.0546(18) 0.0004(17) -0.0009(15) -0.0067(17)
O35 0.062(2) 0.0607(19) 0.0602(19) -0.0075(15) 0.0009(15) -0.0127(15)
O36 0.0578(19) 0.081(2) 0.0462(18) 0.0019(15) -0.0047(14) 0.0035(16)
O37 0.054(2) 0.072(2) 0.073(2) 0.0066(17) 0.0004(16) 0.0010(16)
O38 0.0575(19) 0.0552(17) 0.0556(17) -0.0086(14) -0.0131(14) 0.0070(14)
O39 0.0542(18) 0.0615(18) 0.0534(17) 0.0090(14) -0.0102(14) -0.0079(14)
O40 0.071(2) 0.069(2) 0.0535(18) -0.0015(16) -0.0050(15) 0.0081(17)
O41 0.0462(17) 0.0655(19) 0.0600(18) 0.0114(15) 0.0011(14) 0.0003(14)
O42 0.0428(17) 0.085(2) 0.0566(18) -0.0015(16) 0.0015(13) 0.0005(15)
O43 0.083(3) 0.099(3) 0.051(2) -0.0070(18) 0.0109(18) -0.011(2)
O44 0.075(3) 0.077(3) 0.108(3) -0.003(2) 0.011(2) -0.001(2)
O45 0.075(2) 0.104(3) 0.055(2) -0.0104(19) -0.0023(17) 0.018(2)
O46 0.073(3) 0.081(2) 0.081(3) -0.0044(19) 0.009(2) -0.0069(19)
O47 0.063(2) 0.074(2) 0.073(2) -0.0122(18) -0.0173(17) -0.0041(17)
O48 0.050(2) 0.100(3) 0.075(2) 0.005(2) 0.0003(16) 0.0024(18)
O49 0.0454(18) 0.088(2) 0.065(2) -0.0030(17) 0.0074(15) 0.0017(16)
O50 0.087(3) 0.079(3) 0.108(3) -0.001(2) 0.016(2) 0.022(2)
O51 0.086(3) 0.078(2) 0.079(3) -0.002(2) -0.027(2) 0.002(2)
O52 0.047(2) 0.092(3) 0.104(3) -0.006(2) 0.0115(19) -0.0073(18)
O53 0.109(3) 0.090(3) 0.070(2) -0.011(2) 0.006(2) -0.017(2)
O57 0.134(4) 0.092(3) 0.131(4) -0.040(3) 0.006(3) 0.027(3)
O58 0.094(3) 0.097(3) 0.084(3) 0.020(2) -0.030(2) -0.012(2)
O59 0.110(4) 0.104(3) 0.126(4) -0.022(3) 0.003(3) -0.029(3)
O60 0.078(3) 0.121(4) 0.127(4) 0.032(3) -0.001(3) 0.031(3)
O62 0.066(3) 0.085(3) 0.121(4) 0.005(2) 0.004(2) 0.006(2)
O64 0.081(3) 0.075(3) 0.130(4) -0.001(2) -0.026(3) 0.019(2)
O68 0.101(3) 0.118(4) 0.096(3) 0.024(3) -0.015(3) 0.036(3)
O70 0.078(3) 0.090(3) 0.121(4) -0.018(3) -0.028(3) 0.018(2)
O73 0.118(4) 0.079(3) 0.132(4) -0.007(3) -0.005(3) -0.041(3)
O74 0.130(4) 0.085(3) 0.133(4) -0.043(3) -0.002(3) -0.013(3)
O79 0.116(4) 0.104(4) 0.162(5) -0.037(4) -0.028(4) -0.001(3)
O81 0.074(3) 0.109(3) 0.110(3) -0.010(3) -0.009(2) -0.026(2)
O82 0.080(3) 0.109(3) 0.107(3) -0.027(3) 0.019(2) 0.005(2)
O96 0.098(3) 0.134(4) 0.102(3) -0.046(3) -0.011(3) -0.015(3)
O99 0.157(6) 0.136(5) 0.126(5) 0.059(4) -0.009(4) 0.000(4)
O104 0.105(4) 0.080(3) 0.186(6) -0.024(3) -0.006(3) 0.031(3)
O106 0.113(4) 0.139(4) 0.114(4) 0.053(3) -0.007(3) -0.042(3)
O116 0.156(5) 0.140(4) 0.094(3) 0.060(3) 0.017(3) 0.043(4)
O124 0.112(4) 0.174(6) 0.219(7) 0.105(5) 0.017(4) -0.034(4)
C1 0.093(4) 0.104(4) 0.050(3) 0.002(3) 0.000(3) 0.001(3)
C2 0.140(8) 0.145(8) 0.100(7) 0.011(6) -0.006(7) 0.018(7)
C3 0.143(8) 0.156(8) 0.116(7) 0.022(7) -0.014(7) 0.018(7)
C4 0.234(16) 0.208(16) 0.141(13) 0.055(13) 0.004(14) -0.002(15)
C2B 0.133(8) 0.135(7) 0.091(6) 0.030(6) -0.014(6) 0.003(6)
C3B 0.155(8) 0.146(8) 0.112(7) 0.027(7) -0.014(7) 0.002(7)
C4B 0.214(16) 0.244(16) 0.200(15) 0.023(15) 0.001(15) -0.009(15)
C5 0.056(3) 0.105(4) 0.077(4) 0.007(3) -0.016(3) 0.005(3)
C6 0.101(8) 0.148(8) 0.127(8) -0.004(7) -0.032(7) 0.024(7)
C7 0.090(9) 0.190(11) 0.158(11) 0.027(10) -0.037(9) 0.042(9)
C8 0.154(15) 0.244(17) 0.227(17) 0.021(15) -0.021(14) 0.032(14)
C6B 0.087(7) 0.145(8) 0.126(8) 0.006(6) -0.032(6) 0.024(6)
C7B 0.120(8) 0.161(9) 0.156(9) 0.017(7) -0.033(7) 0.030(7)
C8B 0.182(15) 0.242(16) 0.241(17) 0.037(15) -0.043(14) 0.022(14)
C9 0.074(4) 0.133(5) 0.112(5) -0.017(4) -0.030(3) -0.020(4)
C10 0.136(7) 0.173(8) 0.166(8) -0.011(7) -0.030(7) -0.032(7)
C11 0.140(9) 0.202(10) 0.175(10) -0.014(10) -0.019(9) -0.043(9)
C12 0.244(16) 0.287(16) 0.263(16) -0.022(16) -0.049(15) -0.015(16)
C10B 0.129(9) 0.223(10) 0.160(10) -0.032(9) -0.043(8) -0.041(9)
C11B 0.146(9) 0.216(10) 0.167(10) -0.036(9) -0.024(9) -0.039(9)
C12B 0.192(14) 0.258(16) 0.232(15) -0.032(15) -0.036(13) -0.014(14)
C13 0.063(3) 0.084(4) 0.079(4) 0.004(3) 0.020(3) -0.009(3)
C14 0.122(8) 0.162(10) 0.144(9) 0.026(8) 0.040(7) -0.007(7)
C15 0.151(10) 0.191(13) 0.165(12) 0.025(11) 0.052(10) -0.028(11)
C16 0.188(15) 0.235(17) 0.203(17) 0.005(15) 0.034(15) -0.036(15)
C14B 0.114(9) 0.148(11) 0.153(11) 0.041(10) 0.054(9) -0.018(9)
C15B 0.139(9) 0.164(12) 0.161(11) 0.042(10) 0.062(9) -0.035(10)
C16B 0.204(15) 0.255(18) 0.238(17) 0.025(15) 0.070(14) -0.018(15)
C17 0.078(4) 0.097(4) 0.084(4) -0.006(3) 0.026(3) 0.013(3)
C18 0.169(10) 0.190(9) 0.195(11) -0.015(8) 0.057(8) 0.032(8)
C19 0.190(12) 0.196(12) 0.205(13) -0.042(11) 0.084(11) 0.065(11)
C20 0.223(14) 0.241(15) 0.240(15) -0.009(13) 0.068(13) 0.028(13)
C18B 0.159(11) 0.173(10) 0.183(13) -0.010(10) 0.083(10) 0.084(9)
C19B 0.202(12) 0.210(12) 0.220(14) -0.009(11) 0.061(12) 0.052(11)
C20B 0.244(17) 0.255(17) 0.253(18) 0.004(17) 0.073(16) 0.050(16)
C21 0.118(5) 0.097(4) 0.058(3) -0.022(3) 0.008(3) 0.003(4)
C22 0.227(15) 0.167(11) 0.127(10) -0.062(9) -0.010(12) 0.016(12)
C23 0.224(15) 0.178(12) 0.148(10) -0.064(10) 0.011(12) 0.028(12)
C24 0.30(2) 0.236(17) 0.203(17) -0.033(16) -0.033(17) 0.000(17)
C22B 0.228(14) 0.156(10) 0.108(9) -0.059(8) 0.015(11) -0.014(11)
C23B 0.208(11) 0.175(9) 0.160(9) -0.020(7) -0.006(8) 0.003(8)
C24B 0.277(18) 0.206(16) 0.188(15) -0.043(14) 0.023(15) 0.019(16)
C25 0.101(5) 0.118(5) 0.067(4) -0.015(4) 0.022(3) 0.000(4)
C26 0.248(11) 0.254(11) 0.208(10) -0.021(8) 0.053(8) -0.004(8)
C27 0.261(11) 0.258(11) 0.221(10) -0.018(8) 0.047(8) -0.006(8)
C28 0.324(19) 0.297(19) 0.229(17) -0.040(17) 0.081(17) -0.014(18)
C26B 0.273(14) 0.267(13) 0.182(11) -0.052(11) 0.107(11) -0.013(12)
C27B 0.282(14) 0.281(13) 0.215(13) -0.040(12) 0.077(12) -0.020(12)
C28B 0.336(19) 0.320(19) 0.251(18) -0.007(17) 0.064(18) -0.011(18)
C29 0.046(6) 0.194(9) 0.122(8) -0.009(8) 0.015(6) -0.002(7)
C30 0.105(8) 0.221(10) 0.182(10) -0.001(9) 0.015(8) -0.007(9)
C31 0.125(9) 0.235(10) 0.189(10) 0.008(9) 0.010(8) -0.012(9)
C32 0.159(13) 0.255(15) 0.215(14) -0.017(14) 0.021(13) 0.009(13)
C29B 0.094(7) 0.172(7) 0.129(7) -0.004(6) 0.006(6) -0.001(6)
C30B 0.104(8) 0.221(10) 0.182(9) -0.002(9) 0.003(8) -0.008(8)
C31B 0.123(8) 0.242(10) 0.181(10) -0.004(9) -0.004(8) -0.006(9)
C32B 0.175(13) 0.255(15) 0.221(14) -0.007(14) 0.007(13) 0.018(13)
C33 0.081(4) 0.142(6) 0.079(4) -0.018(4) -0.016(3) 0.001(4)
C34 0.229(8) 0.229(8) 0.229(8) 0.0000(10) 0.0044(10) -0.0003(10)
C35 0.234(13) 0.270(14) 0.194(13) 0.011(12) -0.067(11) -0.023(12)
C36 0.257(19) 0.291(19) 0.232(18) 0.021(17) -0.055(17) -0.008(17)
C34B 0.224(13) 0.268(14) 0.180(12) -0.001(11) -0.093(11) -0.026(11)
C35B 0.228(13) 0.284(14) 0.218(13) -0.002(12) -0.066(12) -0.030(12)
C36B 0.257(19) 0.316(19) 0.267(18) 0.019(17) -0.071(17) -0.014(17)
C37 0.053(3) 0.050(2) 0.050(2) -0.004(2) -0.0024(19) 0.0018(19)
C38 0.052(2) 0.053(2) 0.055(2) 0.004(2) -0.0058(19) -0.0010(19)
C39 0.062(3) 0.056(3) 0.054(3) 0.008(2) -0.005(2) 0.004(2)
C40 0.053(3) 0.071(3) 0.047(2) 0.003(2) 0.006(2) 0.003(2)
C41 0.059(3) 0.055(3) 0.076(3) 0.003(2) -0.009(2) -0.002(2)
C42 0.080(4) 0.047(3) 0.103(5) -0.004(3) -0.002(3) -0.003(2)
C43 0.057(3) 0.082(4) 0.060(3) 0.011(3) -0.004(2) -0.005(3)
C44 0.051(3) 0.095(4) 0.049(3) -0.006(2) -0.002(2) -0.002(2)
C45 0.040(2) 0.073(3) 0.051(2) -0.009(2) -0.0072(17) -0.003(2)
C46 0.048(3) 0.063(3) 0.054(3) -0.002(2) -0.005(2) -0.006(2)
C47 0.047(3) 0.070(3) 0.075(3) -0.015(2) -0.008(2) -0.003(2)
C48 0.057(3) 0.070(3) 0.084(4) -0.019(3) -0.003(3) -0.003(2)
C49 0.046(2) 0.052(2) 0.054(2) 0.003(2) -0.0098(18) -0.0026(19)
C50 0.056(3) 0.045(2) 0.065(3) -0.004(2) -0.008(2) -0.0057(19)
C51 0.065(3) 0.058(3) 0.077(3) 0.007(2) -0.008(2) 0.002(2)
C52 0.061(3) 0.054(3) 0.072(3) -0.010(2) -0.008(2) -0.005(2)
C53 0.087(4) 0.051(3) 0.101(5) 0.016(3) 0.001(3) -0.003(3)
C54 0.061(3) 0.064(3) 0.060(3) -0.015(2) 0.001(2) 0.001(2)
C55 0.046(2) 0.064(3) 0.053(3) 0.003(2) -0.0027(19) -0.004(2)
C56 0.058(3) 0.058(3) 0.063(3) 0.004(2) -0.002(2) 0.007(2)
C57 0.058(3) 0.071(3) 0.064(3) 0.003(2) -0.001(2) 0.013(2)
C58 0.076(4) 0.064(3) 0.078(3) 0.008(3) 0.002(3) 0.004(3)
C59 0.043(2) 0.068(3) 0.061(3) 0.003(2) -0.001(2) -0.002(2)
C60 0.042(2) 0.080(3) 0.055(3) -0.001(2) 0.0006(19) -0.001(2)
C61 0.055(3) 0.075(3) 0.078(3) -0.006(3) 0.003(2) -0.017(2)
C62 0.075(4) 0.070(3) 0.078(4) -0.002(3) 0.008(3) -0.013(3)
C63 0.049(3) 0.097(4) 0.059(3) 0.000(3) -0.001(2) -0.003(3)
C64 0.064(4) 0.098(4) 0.068(3) 0.009(3) 0.003(3) 0.021(3)
C65 0.090(5) 0.071(4) 0.119(6) 0.009(4) -0.010(4) -0.003(3)
C66 0.054(3) 0.065(3) 0.084(4) -0.001(3) -0.002(2) -0.012(2)
C67 0.056(3) 0.056(3) 0.070(3) 0.006(2) 0.005(2) -0.008(2)
C68 0.043(2) 0.057(3) 0.061(3) 0.001(2) -0.0036(19) -0.004(2)
C69 0.068(3) 0.061(3) 0.085(4) 0.006(3) 0.009(3) 0.001(2)
C70 0.083(5) 0.082(4) 0.128(6) 0.028(4) 0.007(4) 0.004(4)
C71 0.052(3) 0.093(4) 0.055(3) -0.010(3) -0.009(2) 0.017(3)
C72 0.074(3) 0.063(3) 0.063(3) -0.017(2) -0.008(2) 0.010(2)
C73 0.064(3) 0.060(3) 0.059(3) -0.008(2) -0.011(2) 0.003(2)
C74 0.079(4) 0.057(3) 0.069(3) -0.010(2) -0.008(3) -0.001(2)
C75 0.055(3) 0.054(3) 0.052(2) -0.004(2) -0.005(2) -0.002(2)
C76 0.095(5) 0.071(4) 0.090(4) -0.012(3) -0.001(3) -0.005(3)
C77 0.053(3) 0.059(3) 0.044(2) -0.0036(19) -0.0034(19) 0.005(2)
C78 0.052(3) 0.066(3) 0.043(2) -0.002(2) -0.0052(18) -0.002(2)
C79 0.055(3) 0.074(3) 0.051(3) -0.001(2) 0.002(2) -0.001(2)
C80 0.065(3) 0.072(3) 0.054(3) 0.004(2) 0.000(2) -0.007(2)
C81 0.056(3) 0.078(3) 0.049(2) -0.007(2) -0.003(2) 0.006(2)
C82 0.071(3) 0.069(3) 0.069(3) 0.003(3) -0.005(3) -0.013(3)
C83 0.053(3) 0.060(3) 0.049(2) 0.002(2) -0.0040(19) 0.000(2)
C84 0.056(3) 0.062(3) 0.052(2) 0.010(2) -0.0070(19) -0.003(2)
C85 0.063(3) 0.077(3) 0.060(3) 0.018(2) -0.004(2) -0.007(3)
C86 0.072(3) 0.071(3) 0.058(3) 0.010(2) -0.012(2) -0.002(3)
C87 0.097(5) 0.073(4) 0.086(4) 0.018(3) -0.014(3) 0.011(3)
C88 0.049(3) 0.083(3) 0.062(3) 0.000(3) -0.007(2) -0.008(2)
C109 0.051(3) 0.092(4) 0.052(3) 0.007(2) -0.007(2) 0.003(3)
C121 0.052(3) 0.082(4) 0.069(3) -0.011(3) -0.001(2) -0.015(3)
C122 0.117(6) 0.118(6) 0.135(7) -0.005(5) -0.048(5) -0.018(5)
C123 0.17(3) 0.18(2) 0.18(3) -0.015(17) -0.043(19) -0.115(17)
C23D 0.110(16) 0.086(10) 0.145(15) 0.001(9) 0.008(12) -0.024(9)
C124 0.078(5) 0.139(7) 0.209(10) -0.052(7) 0.045(6) 0.012(5)
C125 0.133(16) 0.19(2) 0.30(3) -0.13(2) 0.05(2) 0.003(16)
C25D 0.130(14) 0.084(10) 0.29(3) -0.035(15) 0.082(19) 0.010(9)
C126 0.129(7) 0.098(5) 0.140(7) 0.044(5) -0.044(5) -0.011(5)
C127 0.121(14) 0.154(15) 0.169(16) 0.037(13) -0.037(12) -0.044(13)
C27D 0.204(16) 0.136(11) 0.196(14) 0.085(11) 0.014(12) 0.001(12)
C128 0.112(6) 0.086(5) 0.155(8) 0.000(5) 0.007(5) 0.028(4)
C129 0.132(13) 0.116(11) 0.104(11) 0.005(10) -0.017(10) 0.009(10)
C29D 0.149(14) 0.107(10) 0.150(14) 0.011(11) -0.026(11) 0.025(10)
C130 0.082(9) 0.079(8) 0.115(13) -0.012(10) -0.005(10) 0.024(7)
C131 0.105(12) 0.109(11) 0.165(17) -0.016(14) 0.005(14) 0.006(10)
C30D 0.091(8) 0.096(7) 0.128(10) 0.001(8) -0.010(8) 0.027(6)
C31D 0.087(10) 0.166(14) 0.171(17) -0.016(15) -0.028(12) 0.026(10)
C132 0.132(8) 0.137(8) 0.213(12) 0.065(8) 0.037(7) 0.046(6)
C133 0.40(2) 0.249(17) 0.214(15) 0.130(14) 0.092(16) 0.085(16)
C134 0.140(13) 0.167(14) 0.240(17) -0.034(14) 0.013(13) -0.086(12)
C135 0.166(19) 0.19(2) 0.28(2) -0.03(2) 0.022(19) -0.068(16)
C34D 0.140(12) 0.167(14) 0.235(16) -0.034(13) 0.014(12) -0.088(11)
C35D 0.140(16) 0.186(19) 0.27(2) -0.007(19) 0.013(16) -0.050(15)
C136 0.135(8) 0.178(9) 0.140(8) 0.049(7) -0.027(6) 0.068(7)
C137 0.175(11) 0.192(11) 0.228(13) -0.007(9) -0.068(9) 0.104(9)
C138 0.161(10) 0.153(11) 0.150(10) 0.018(8) 0.006(8) -0.016(8)
C139 0.222(16) 0.191(16) 0.221(16) 0.041(14) 0.012(14) -0.008(14)
C38D 0.160(9) 0.155(9) 0.146(9) 0.042(8) 0.010(7) -0.026(8)
C39D 0.218(14) 0.200(14) 0.167(13) 0.054(11) 0.028(11) -0.040(12)
C140 0.142(7) 0.141(7) 0.142(7) -0.0002(10) 0.0032(10) 0.0005(10)
C141 0.182(16) 0.143(15) 0.152(15) -0.005(13) 0.011(13) 0.005(13)
C40D 0.116(4) 0.115(4) 0.117(4) -0.0005(10) 0.0029(10) 0.0010(10)
C41D 0.204(16) 0.164(13) 0.159(14) -0.040(11) 0.019(12) 0.056(12)
C142 0.160(9) 0.151(8) 0.121(7) -0.057(6) 0.011(6) -0.025(7)
C143 0.26(3) 0.23(3) 0.19(2) -0.09(2) -0.02(2) -0.04(2)
C43D 0.181(19) 0.137(16) 0.169(19) -0.044(13) -0.006(14) -0.036(14)
C144 0.222(11) 0.212(11) 0.193(11) 0.010(9) 0.019(9) -0.003(9)
C145 0.31(2) 0.25(2) 0.200(19) 0.027(18) 0.053(19) 0.02(2)
C44D 0.227(11) 0.222(12) 0.200(11) 0.008(9) 0.021(8) -0.004(9)
C45D 0.30(2) 0.233(19) 0.211(19) 0.013(18) 0.083(18) 0.013(19)

loop_
_atom_type_symbol
_atom_type_description
_atom_type_scat_dispersion_real
_atom_type_scat_dispersion_imag
_atom_type_scat_source
C C 0.0033 0.0016 'International Tables Vol C Tables 4.2.6.8 and 6.1.1.4'
H H 0.0000 0.0000 'International Tables Vol C Tables 4.2.6.8 and 6.1.1.4'
Na Na 0.0362 0.0249 'International Tables Vol C Tables 4.2.6.8 and 6.1.1.4'
O O 0.0106 0.0060 'International Tables Vol C Tables 4.2.6.8 and 6.1.1.4'
Sn Sn -0.6537 1.4246 'International Tables Vol C Tables 4.2.6.8 and 6.1.1.4'

loop_
_geom_angle_atom_site_label_1
_geom_angle_atom_site_label_2
_geom_angle_atom_site_label_3
_geom_angle
_geom_angle_site_symmetry_1
_geom_angle_site_symmetry_3
_geom_angle_publ_flag
O9 Sn1 Na1 38.58(8) . . y
O9 Sn1 O41 79.47(11) . . y
O10 Sn1 Na1 81.48(9) . . y
O10 Sn1 O9 88.27(12) . . y
O10 Sn1 O26 72.06(11) . . y
O10 Sn1 O41 155.28(11) . . y
O10 Sn1 C1 100.14(19) . . y
O26 Sn1 Na1 43.68(8) . . y
O26 Sn1 O9 81.95(11) . . y
O26 Sn1 O41 84.94(11) . . y
O26 Sn1 C1 101.70(19) . . y
O28 Sn1 Na1 116.02(9) . . y
O28 Sn1 O9 77.48(12) . . y
O28 Sn1 O10 103.33(13) . . y
O28 Sn1 O26 159.08(12) . . y
O28 Sn1 O41 94.91(12) . . y
O28 Sn1 C1 99.19(19) . . y
O41 Sn1 Na1 75.54(8) . . y
C1 Sn1 Na1 143.54(18) . . y
C1 Sn1 O9 171.51(18) . . y
C1 Sn1 O41 93.13(19) . . y
O6 Sn2 Na1 38.35(8) . . y
O6 Sn2 O25 78.60(11) . . y
O8 Sn2 Na1 81.84(9) . . y
O8 Sn2 O6 88.64(12) . . y
O8 Sn2 O22 71.72(11) . . y
O8 Sn2 O25 155.32(12) . . y
O8 Sn2 C5 99.38(18) . . y
O22 Sn2 Na1 43.61(8) . . y
O22 Sn2 O6 81.60(11) . . y
O22 Sn2 O25 85.46(11) . . y
O22 Sn2 C5 100.10(18) . . y
O25 Sn2 Na1 75.02(9) . . y
O30 Sn2 Na1 115.99(9) . . y
O30 Sn2 O6 77.67(11) . . y
O30 Sn2 O8 102.92(13) . . y
O30 Sn2 O22 158.73(12) . . y
O30 Sn2 O25 94.96(13) . . y
O30 Sn2 C5 101.09(19) . . y
C5 Sn2 Na1 141.77(17) . . y
C5 Sn2 O6 171.95(18) . . y
C5 Sn2 O25 93.64(19) . . y
O8 Sn3 Na1 82.39(9) . . y
O8 Sn3 O16 89.08(12) . . y
O8 Sn3 O22 72.25(11) . . y
O8 Sn3 O35 156.55(12) . . y
O8 Sn3 C9 101.0(2) . . y
O16 Sn3 Na1 38.41(8) . . y
O16 Sn3 O35 79.90(11) . . y
O22 Sn3 Na1 43.81(8) . . y
O22 Sn3 O16 81.87(11) . . y
O22 Sn3 O35 85.65(11) . . y
O22 Sn3 C9 101.0(2) . . y
O29 Sn3 Na1 115.77(9) . . y
O29 Sn3 O8 101.00(13) . . y
O29 Sn3 O16 77.36(12) . . y
O29 Sn3 O22 158.31(12) . . y
O29 Sn3 O35 96.72(13) . . y
O29 Sn3 C9 100.6(2) . . y
O35 Sn3 Na1 76.10(8) . . y
C9 Sn3 Na1 142.3(2) . . y
C9 Sn3 O16 169.9(2) . . y
C9 Sn3 O35 90.6(2) . . y
O13 Sn4 Na1 38.92(8) . . y
O13 Sn4 O39 80.57(11) . . y
O17 Sn4 Na1 116.12(9) . . y
O17 Sn4 O13 77.31(11) . . y
O17 Sn4 O27 103.72(12) . . y
O17 Sn4 O33 158.70(11) . . y
O17 Sn4 O39 94.22(12) . . y
O17 Sn4 C13 99.87(18) . . y
O27 Sn4 Na1 81.55(8) . . y
O27 Sn4 O13 87.52(11) . . y
O27 Sn4 O33 71.45(11) . . y
O27 Sn4 O39 155.75(11) . . y
O27 Sn4 C13 99.90(18) . . y
O33 Sn4 Na1 43.30(8) . . y
O33 Sn4 O13 81.71(11) . . y
O33 Sn4 O39 85.90(11) . . y
O39 Sn4 Na1 75.89(8) . . y
C13 Sn4 Na1 142.71(17) . . y
C13 Sn4 O13 172.53(18) . . y
C13 Sn4 O33 101.41(18) . . y
C13 Sn4 O39 92.82(18) . . y
O4 Sn5 Na1 39.08(8) . . y
O4 Sn5 O38 79.49(11) . . y
O23 Sn5 Na1 115.73(8) . . y
O23 Sn5 O4 76.65(11) . . y
O23 Sn5 O27 100.38(11) . . y
O23 Sn5 O33 157.87(11) . . y
O23 Sn5 O38 96.82(12) . . y
O23 Sn5 C17 100.6(2) . . y
O27 Sn5 Na1 82.16(8) . . y
O27 Sn5 O4 89.15(11) . . y
O27 Sn5 O33 71.79(11) . . y
O27 Sn5 O38 156.60(11) . . y
O27 Sn5 C17 99.9(2) . . y
O33 Sn5 Na1 43.76(8) . . y
O33 Sn5 O4 82.47(11) . . y
O33 Sn5 O38 86.38(11) . . y
O33 Sn5 C17 101.11(19) . . y
O38 Sn5 Na1 76.11(8) . . y
C17 Sn5 Na1 142.70(18) . . y
C17 Sn5 O4 170.88(19) . . y
C17 Sn5 O38 92.3(2) . . y
O5 Sn6 Na1 76.84(8) . . y
O5 Sn6 O7 80.70(11) . . y
O7 Sn6 Na1 37.99(8) . . y
O10 Sn6 Na1 82.08(9) . . y
O10 Sn6 O5 156.67(11) . . y
O10 Sn6 O7 88.87(12) . . y
O10 Sn6 O26 71.95(11) . . y
O10 Sn6 C21 99.4(2) . . y
O19 Sn6 Na1 115.06(9) . . y
O19 Sn6 O5 97.49(12) . . y
O19 Sn6 O7 77.07(11) . . y
O19 Sn6 O10 100.44(13) . . y
O19 Sn6 O26 157.83(12) . . y
O19 Sn6 C21 100.3(2) . . y
O26 Sn6 Na1 44.25(8) . . y
O26 Sn6 O5 85.88(11) . . y
O26 Sn6 O7 81.91(11) . . y
C21 Sn6 Na1 143.81(19) . . y
C21 Sn6 O5 91.9(2) . . y
C21 Sn6 O7 171.7(2) . . y
C21 Sn6 O26 101.4(2) . . y
O11 Sn7 O32 56.88(11) . . y
O11 Sn7 O47 131.73(11) . . y
O11 Sn7 C40 28.92(13) . . y
O11 Sn7 C54 103.78(13) . . y
O12 Sn7 O11 137.18(12) . . y
O12 Sn7 O20 140.90(12) . . y
O12 Sn7 O32 82.54(12) . . y
O12 Sn7 O47 86.65(12) . . y
O12 Sn7 C25 96.5(2) . . y
O12 Sn7 C40 109.11(14) . . y
O12 Sn7 C54 113.57(14) . . y
O20 Sn7 O11 74.80(11) . . y
O20 Sn7 O32 131.36(11) . . y
O20 Sn7 O47 57.11(11) . . y
O20 Sn7 C40 103.28(13) . . y
O20 Sn7 C54 29.07(13) . . y
O24 Sn7 O11 85.54(11) . . y
O24 Sn7 O12 77.81(11) . . y
O24 Sn7 O20 85.16(12) . . y
O24 Sn7 O32 85.82(12) . . y
O24 Sn7 O47 86.47(13) . . y
O24 Sn7 C25 174.3(2) . . y
O24 Sn7 C40 82.94(13) . . y
O24 Sn7 C54 85.08(13) . . y
O32 Sn7 O47 167.84(12) . . y
O32 Sn7 C40 28.11(13) . . y
O32 Sn7 C54 159.25(13) . . y
O47 Sn7 C40 158.55(13) . . y
O47 Sn7 C54 28.04(13) . . y
C25 Sn7 O11 99.4(2) . . y
C25 Sn7 O20 98.9(2) . . y
C25 Sn7 O32 94.4(2) . . y
C25 Sn7 O47 92.3(2) . . y
C25 Sn7 C40 100.0(2) . . y
C25 Sn7 C54 96.5(2) . . y
C54 Sn7 C40 131.81(15) . . y
O15 Sn8 O21 78.76(12) . . y
O15 Sn8 O34 83.98(12) . . y
O15 Sn8 O40 83.78(12) . . y
O15 Sn8 O43 88.06(13) . . y
O15 Sn8 O45 84.78(13) . . y
O15 Sn8 C29 176.9(9) . . y
O15 Sn8 C29B 178.7(9) . . y
O15 Sn8 C71 81.66(13) . . y
O15 Sn8 C88 83.98(14) . . y
O21 Sn8 O34 136.15(13) . . y
O21 Sn8 O40 139.03(13) . . y
O21 Sn8 O43 82.18(13) . . y
O21 Sn8 O45 85.12(13) . . y
O21 Sn8 C29 99.0(7) . . y
O21 Sn8 C71 111.82(15) . . y
O21 Sn8 C88 108.35(15) . . y
O34 Sn8 O40 77.24(12) . . y
O34 Sn8 O43 57.06(12) . . y
O34 Sn8 O45 133.17(12) . . y
O34 Sn8 C71 105.01(14) . . y
O34 Sn8 C88 29.21(14) . . y
O40 Sn8 O43 134.17(12) . . y
O40 Sn8 O45 56.40(12) . . y
O40 Sn8 C71 28.26(13) . . y
O40 Sn8 C88 106.26(14) . . y
O43 Sn8 O45 166.43(12) . . y
O43 Sn8 C71 160.39(13) . . y
O43 Sn8 C88 27.92(13) . . y
O45 Sn8 C71 28.25(13) . . y
O45 Sn8 C88 160.34(14) . . y
C29 Sn8 O34 99.1(9) . . y
C29 Sn8 O40 96.6(7) . . y
C29 Sn8 O43 93.9(9) . . y
C29 Sn8 O45 92.9(10) . . y
C29 Sn8 C71 97.2(8) . . y
C29 Sn8 C88 98.9(10) . . y
C29B Sn8 O21 100.5(6) . . y
C29B Sn8 O34 97.3(8) . . y
C29B Sn8 O40 96.1(7) . . y
C29B Sn8 O43 92.9(9) . . y
C29B Sn8 O45 94.1(10) . . y
C29B Sn8 C71 97.7(9) . . y
C29B Sn8 C88 97.3(9) . . y
C88 Sn8 C71 133.42(16) . . y
O18 Sn9 O31 140.70(14) . . y
O18 Sn9 O37 135.95(13) . . y
O18 Sn9 O48 82.27(13) . . y
O18 Sn9 O52 85.86(13) . . y
O18 Sn9 C109 108.24(15) . . y
O18 Sn9 C121 113.32(15) . . y
O31 Sn9 O37 76.43(13) . . y
O31 Sn9 O48 132.53(12) . . y
O31 Sn9 O52 57.20(12) . . y
O31 Sn9 C109 104.75(14) . . y
O31 Sn9 C121 28.76(13) . . y
O37 Sn9 O48 56.25(12) . . y
O37 Sn9 O52 133.19(12) . . y
O37 Sn9 C109 28.65(13) . . y
O37 Sn9 C121 104.96(14) . . y
O42 Sn9 O18 78.25(12) . . y
O42 Sn9 O31 85.71(13) . . y
O42 Sn9 O37 84.36(13) . . y
O42 Sn9 O48 86.21(13) . . y
O42 Sn9 O52 86.10(14) . . y
O42 Sn9 C33 176.6(2) . . y
O42 Sn9 C109 82.29(14) . . y
O42 Sn9 C121 85.05(15) . . y
O48 Sn9 C109 27.78(13) . . y
O48 Sn9 C121 160.04(13) . . y
O52 Sn9 O48 166.96(13) . . y
O52 Sn9 C109 159.36(14) . . y
O52 Sn9 C121 28.44(13) . . y
C33 Sn9 O18 98.5(2) . . y
C33 Sn9 O31 96.3(2) . . y
C33 Sn9 O37 98.7(2) . . y
C33 Sn9 O48 94.3(2) . . y
C33 Sn9 O52 92.8(3) . . y
C33 Sn9 C109 99.7(2) . . y
C33 Sn9 C121 95.5(2) . . y
C121 Sn9 C109 132.76(15) . . y
Sn5 Na1 Sn3 100.61(4) . . y
Sn5 Na1 Sn6 127.12(4) . . y
Sn6 Na1 Sn3 127.39(5) . . y
O4 Na1 Sn3 105.49(8) . . y
O4 Na1 Sn5 34.46(7) . . y
O4 Na1 Sn6 103.61(8) . . y
O4 Na1 O9 76.60(11) . . y
O4 Na1 O13 88.01(11) . . y
O4 Na1 O22 135.78(12) . . y
O4 Na1 O26 69.34(10) . . y
O4 Na1 O33 68.44(10) . . y
O6 Na1 Sn3 79.00(8) . . y
O6 Na1 Sn5 103.87(9) . . y
O6 Na1 Sn6 105.68(9) . . y
O6 Na1 O4 138.26(12) . . y
O6 Na1 O9 137.80(12) . . y
O6 Na1 O13 77.42(11) . . y
O6 Na1 O22 67.80(10) . . y
O6 Na1 O26 136.47(12) . . y
O6 Na1 O33 69.83(10) . . y
O7 Na1 Sn3 104.40(9) . . y
O7 Na1 Sn5 154.50(9) . . y
O7 Na1 Sn6 34.29(7) . . y
O7 Na1 O4 137.87(12) . . y
O7 Na1 O6 76.43(11) . . y
O7 Na1 O9 89.03(11) . . y
O7 Na1 O13 76.34(11) . . y
O7 Na1 O16 138.23(12) . . y
O7 Na1 O22 70.37(10) . . y
O7 Na1 O26 68.56(10) . . y
O7 Na1 O33 135.01(12) . . y
O9 Na1 Sn3 66.46(8) . . y
O9 Na1 Sn5 105.61(9) . . y
O9 Na1 Sn6 79.19(8) . . y
O9 Na1 O13 137.64(12) . . y
O9 Na1 O22 70.01(10) . . y
O9 Na1 O26 67.69(10) . . y
O9 Na1 O33 135.93(11) . . y
O13 Na1 Sn3 155.51(9) . . y
O13 Na1 Sn5 78.86(8) . . y
O13 Na1 Sn6 66.31(8) . . y
O13 Na1 O22 136.18(12) . . y
O13 Na1 O26 69.96(10) . . y
O13 Na1 O33 68.05(10) . . y
O16 Na1 Sn3 33.91(7) . . y
O16 Na1 Sn5 66.72(8) . . y
O16 Na1 Sn6 154.77(9) . . y
O16 Na1 O4 76.87(11) . . y
O16 Na1 O6 88.47(11) . . y
O16 Na1 O9 76.40(11) . . y
O16 Na1 O13 138.37(12) . . y
O16 Na1 O22 67.86(10) . . y
O16 Na1 O26 135.01(11) . . y
O16 Na1 O33 70.32(10) . . y
O22 Na1 Sn3 34.22(7) . . y
O22 Na1 Sn5 133.98(8) . . y
O22 Na1 Sn6 97.80(8) . . y
O22 Na1 O26 120.12(10) . . y
O26 Na1 Sn3 133.69(8) . . y
O26 Na1 Sn5 97.37(8) . . y
O26 Na1 Sn6 34.53(7) . . y
O33 Na1 Sn3 97.55(8) . . y
O33 Na1 Sn5 34.27(6) . . y
O33 Na1 Sn6 133.91(8) . . y
O33 Na1 O22 119.81(10) . . y
O33 Na1 O26 120.07(11) . . y
O14 Na2 Na3 46.73(9) . 4_666 y
O36 Na2 Na3 47.51(9) 4_666 4_666 y
O36 Na2 O14 77.28(12) 4_666 . y
O36 Na2 O44 93.30(15) 4_666 1_655 y
O36 Na2 O49 80.50(13) 4_666 1_655 y
O36 Na2 O51 155.68(16) 4_666 . y
O36 Na2 O53 75.96(14) 4_666 4_666 y
O44 Na2 Na3 113.16(13) 1_655 4_666 y
O44 Na2 O14 158.55(16) 1_655 . y
O44 Na2 O49 78.71(14) 1_655 1_655 y
O44 Na2 O53 93.43(16) 1_655 4_666 y
O49 Na2 Na3 48.55(10) 1_655 4_666 y
O49 Na2 O14 80.73(13) 1_655 . y
O49 Na2 O53 154.71(16) 1_655 4_666 y
O51 Na2 Na3 116.30(12) . 4_666 y
O51 Na2 O14 79.06(14) . . y
O51 Na2 O44 110.90(17) . 1_655 y
O51 Na2 O49 101.20(15) . 1_655 y
O51 Na2 O53 104.05(16) . 4_666 y
O53 Na2 Na3 116.49(12) 4_666 4_666 y
O53 Na2 O14 102.69(15) 4_666 . y
O14 Na3 Na2 48.81(10) 4_565 4_565 y
O14 Na3 O36 77.72(13) 4_565 . y
O14 Na3 O49 80.81(13) 4_565 4_665 y
O36 Na3 Na2 46.00(9) . 4_565 y
O36 Na3 O49 77.82(13) . 4_665 y
O46 Na3 Na2 112.55(12) . 4_565 y
O46 Na3 O14 91.38(14) . 4_565 y
O46 Na3 O36 78.78(13) . . y
O46 Na3 O49 156.42(16) . 4_665 y
O49 Na3 Na2 46.57(9) 4_665 4_565 y
O62 Na3 Na2 118.54(13) 4_665 4_565 y
O62 Na3 O14 158.74(17) 4_665 4_565 y
O62 Na3 O36 105.46(15) 4_665 . y
O62 Na3 O46 109.87(17) 4_665 . y
O62 Na3 O49 79.42(14) 4_665 4_665 y
O70 Na3 Na2 116.30(13) 4_565 4_565 y
O70 Na3 O14 77.61(14) 4_565 4_565 y
O70 Na3 O36 155.07(15) 4_565 . y
O70 Na3 O46 98.20(18) 4_565 . y
O70 Na3 O49 101.74(17) 4_565 4_665 y
O70 Na3 O62 98.86(17) 4_565 4_665 y
Sn5 O4 Na1 106.46(12) . . ?
C37 O4 Sn5 115.3(3) . . ?
C37 O4 Na1 137.2(3) . . ?
C49 O5 Sn6 132.8(3) . . ?
Sn2 O6 Na1 107.68(13) . . ?
C83 O6 Sn2 114.1(3) . . ?
C83 O6 Na1 137.2(3) . . ?
Sn6 O7 Na1 107.72(12) . . ?
C55 O7 Sn6 114.2(3) . . ?
C55 O7 Na1 137.3(3) . . ?
Sn3 O8 Sn2 108.77(13) . . ?
Sn1 O9 Na1 107.52(12) . . ?
C68 O9 Sn1 114.7(3) . . ?
C68 O9 Na1 136.9(3) . . ?
Sn1 O10 Sn6 108.57(13) . . ?
C40 O11 Sn7 92.9(3) . . ?
C46 O12 Sn7 116.4(3) . . ?
Sn4 O13 Na1 106.95(12) . . ?
C49 O13 Sn4 114.7(3) . . ?
C49 O13 Na1 137.3(3) . . ?
Na3 O14 Na2 84.46(12) 4_666 . ?
C46 O14 Na2 122.1(3) . . ?
C46 O14 Na3 148.7(3) . 4_666 ?
C78 O15 Sn8 116.5(2) . . ?
Sn3 O16 Na1 107.69(12) . . ?
C75 O16 Sn3 114.7(3) . . ?
C75 O16 Na1 136.7(3) . . ?
C50 O17 Sn4 119.5(2) . . ?
C59 O18 Sn9 116.3(3) . . ?
C56 O19 Sn6 118.2(3) . . ?
C54 O20 Sn7 95.8(3) . . ?
C77 O21 Sn8 116.2(3) . . ?
Sn2 O22 Na1 102.28(12) . . ?
Sn3 O22 Sn2 105.87(12) . . ?
Sn3 O22 Na1 101.96(12) . . ?
C38 O23 Sn5 118.8(2) . . ?
C45 O24 Sn7 117.6(2) . . ?
C55 O25 Sn2 133.3(3) . . ?
Sn1 O26 Sn6 105.99(12) . . ?
Sn1 O26 Na1 102.29(12) . . ?
Sn6 O26 Na1 101.21(11) . . ?
Sn4 O27 Sn5 109.16(12) . . ?
C67 O28 Sn1 119.2(3) . . ?
C73 O29 Sn3 118.3(3) . . ?
C84 O30 Sn2 118.4(3) . . ?
C121 O31 Sn9 95.9(3) . . ?
C40 O32 Sn7 91.2(3) . . ?
Sn4 O33 Na1 102.38(11) . . ?
Sn5 O33 Sn4 106.18(12) . . ?
Sn5 O33 Na1 101.97(11) . . ?
C88 O34 Sn8 94.9(3) . . ?
C68 O35 Sn3 132.7(3) . . ?
Na2 O36 Na3 86.49(12) 4_565 . ?
C77 O36 Na2 147.3(3) . 4_565 ?
C77 O36 Na3 119.6(3) . . ?
C109 O37 Sn9 94.6(3) . . ?
C75 O38 Sn5 132.1(3) . . ?
C83 O39 Sn4 132.4(3) . . ?
C71 O40 Sn8 95.6(3) . . ?
C37 O41 Sn1 132.6(3) . . ?
C60 O42 Sn9 117.1(3) . . ?
C88 O43 Sn8 90.3(3) . . ?
C62 O44 Na2 129.3(4) . 1_455 ?
C71 O45 Sn8 89.0(3) . . ?
C81 O46 Na3 123.5(3) . . ?
C54 O47 Sn7 89.0(3) . . ?
C109 O48 Sn9 90.3(3) . . ?
Na2 O49 Na3 84.88(12) 1_455 4_566 ?
C59 O49 Na2 146.3(3) . 1_455 ?
C59 O49 Na3 123.2(3) . 4_566 ?
C81 O50 C128 116.2(5) . . ?
C43 O51 Na2 132.6(4) . . ?
C121 O52 Sn9 88.9(3) . . ?
C82 O53 Na2 128.5(4) . 4_565 ?
C43 O58 C126 116.8(5) . . ?
C76 O59 C134 114.0(15) . . ?
C76 O59 C34D 118.0(12) . . ?
C64 O60 C132 115.5(6) . . ?
C64 O62 Na3 128.4(4) . 4_566 ?
C42 O64 C130 127.6(10) . . ?
C42 O64 C30D 107.5(8) . . ?
C87 O68 C136 116.6(6) . . ?
C48 O70 Na3 127.2(4) . 4_666 ?
C82 O81 C122 117.5(6) . . ?
C48 O82 C124 117.3(6) . . ?
C62 O96 C142 115.8(6) . . ?
C70 O99 C144 120.3(13) . . ?
C70 O99 C44D 114.8(15) . . ?
C65 O104 C140 118.6(14) . . ?
C65 O104 C40D 116.0(8) . . ?
C53 O106 C138 120.1(16) . . ?
C53 O106 C38D 112.5(9) . . ?
Sn1 C1 H1AA 106.9 . . ?
Sn1 C1 H1AB 106.9 . . ?
Sn1 C1 H1BC 108.8 . . ?
Sn1 C1 H1BD 108.8 . . ?
H1AA C1 H1AB 106.7 . . ?
H1BC C1 H1BD 107.7 . . ?
C2 C1 Sn1 121.7(8) . . ?
C2 C1 H1AA 106.9 . . ?
C2 C1 H1AB 106.9 . . ?
C2B C1 Sn1 113.9(7) . . ?
C2B C1 H1BC 108.8 . . ?
C2B C1 H1BD 108.8 . . ?
C1 C2 H2A 109.0 . . ?
C1 C2 H2B 109.0 . . ?
C1 C2 C3 112.8(13) . . ?
H2A C2 H2B 107.8 . . ?
C3 C2 H2A 109.0 . . ?
C3 C2 H2B 109.0 . . ?
C2 C3 H3A 110.8 . . ?
C2 C3 H3B 110.8 . . ?
C2 C3 C4 104.8(13) . . ?
H3A C3 H3B 108.9 . . ?
C4 C3 H3A 110.8 . . ?
C4 C3 H3B 110.8 . . ?
C3 C4 H4A 109.5 . . ?
C3 C4 H4B 109.5 . . ?
C3 C4 H4C 109.5 . . ?
H4A C4 H4B 109.5 . . ?
H4A C4 H4C 109.5 . . ?
H4B C4 H4C 109.5 . . ?
C1 C2B H2BA 109.0 . . ?
C1 C2B H2BB 109.0 . . ?
C1 C2B C3B 113.1(13) . . ?
H2BA C2B H2BB 107.8 . . ?
C3B C2B H2BA 109.0 . . ?
C3B C2B H2BB 109.0 . . ?
C2B C3B H3BA 110.5 . . ?
C2B C3B H3BB 110.5 . . ?
C2B C3B C4B 106.1(13) . . ?
H3BA C3B H3BB 108.7 . . ?
C4B C3B H3BA 110.5 . . ?
C4B C3B H3BB 110.5 . . ?
C3B C4B H4BA 109.5 . . ?
C3B C4B H4BB 109.5 . . ?
C3B C4B H4BC 109.5 . . ?
H4BA C4B H4BB 109.5 . . ?
H4BA C4B H4BC 109.5 . . ?
H4BB C4B H4BC 109.5 . . ?
Sn2 C5 H5AA 107.1 . . ?
Sn2 C5 H5AB 107.1 . . ?
Sn2 C5 H5BC 108.8 . . ?
Sn2 C5 H5BD 108.8 . . ?
H5AA C5 H5AB 106.8 . . ?
H5BC C5 H5BD 107.7 . . ?
C6 C5 Sn2 120.9(9) . . ?
C6 C5 H5AA 107.1 . . ?
C6 C5 H5AB 107.1 . . ?
C6B C5 Sn2 113.8(8) . . ?
C6B C5 H5BC 108.8 . . ?
C6B C5 H5BD 108.8 . . ?
C5 C6 H6A 109.3 . . ?
C5 C6 H6B 109.3 . . ?
C5 C6 C7 111.4(14) . . ?
H6A C6 H6B 108.0 . . ?
C7 C6 H6A 109.3 . . ?
C7 C6 H6B 109.3 . . ?
C6 C7 H7A 110.3 . . ?
C6 C7 H7B 110.3 . . ?
H7A C7 H7B 108.5 . . ?
C8 C7 C6 107.2(15) . . ?
C8 C7 H7A 110.3 . . ?
C8 C7 H7B 110.3 . . ?
C7 C8 H8A 109.5 . . ?
C7 C8 H8B 109.5 . . ?
C7 C8 H8C 109.5 . . ?
H8A C8 H8B 109.5 . . ?
H8A C8 H8C 109.5 . . ?
H8B C8 H8C 109.5 . . ?
C5 C6B H6BA 109.6 . . ?
C5 C6B H6BB 109.6 . . ?
H6BA C6B H6BB 108.1 . . ?
C7B C6B C5 110.5(13) . . ?
C7B C6B H6BA 109.6 . . ?
C7B C6B H6BB 109.6 . . ?
C6B C7B H7BA 109.1 . . ?
C6B C7B H7BB 109.1 . . ?
H7BA C7B H7BB 107.9 . . ?
C8B C7B C6B 112.3(15) . . ?
C8B C7B H7BA 109.1 . . ?
C8B C7B H7BB 109.1 . . ?
C7B C8B H8BA 109.5 . . ?
C7B C8B H8BB 109.5 . . ?
C7B C8B H8BC 109.5 . . ?
H8BA C8B H8BB 109.5 . . ?
H8BA C8B H8BC 109.5 . . ?
H8BB C8B H8BC 109.5 . . ?
Sn3 C9 H9AA 107.9 . . ?
Sn3 C9 H9AB 107.9 . . ?
Sn3 C9 H9BC 108.8 . . ?
Sn3 C9 H9BD 108.8 . . ?
H9AA C9 H9AB 107.2 . . ?
H9BC C9 H9BD 107.7 . . ?
C10 C9 Sn3 117.6(7) . . ?
C10 C9 H9AA 107.9 . . ?
C10 C9 H9AB 107.9 . . ?
C10B C9 Sn3 113.8(7) . . ?
C10B C9 H9BC 108.8 . . ?
C10B C9 H9BD 108.8 . . ?
C9 C10 H10A 108.8 . . ?
C9 C10 H10B 108.8 . . ?
C9 C10 C11 114.0(12) . . ?
H10A C10 H10B 107.7 . . ?
C11 C10 H10A 108.8 . . ?
C11 C10 H10B 108.8 . . ?
C10 C11 H11A 110.6 . . ?
C10 C11 H11B 110.6 . . ?
C10 C11 C12 105.6(12) . . ?
H11A C11 H11B 108.8 . . ?
C12 C11 H11A 110.6 . . ?
C12 C11 H11B 110.6 . . ?
C11 C12 H12A 109.5 . . ?
C11 C12 H12B 109.5 . . ?
C11 C12 H12C 109.5 . . ?
H12A C12 H12B 109.5 . . ?
H12A C12 H12C 109.5 . . ?
H12B C12 H12C 109.5 . . ?
C9 C10B H10C 109.2 . . ?
C9 C10B H10D 109.2 . . ?
C9 C10B C11B 112.0(11) . . ?
H10C C10B H10D 107.9 . . ?
C11B C10B H10C 109.2 . . ?
C11B C10B H10D 109.2 . . ?
C10B C11B H11C 110.8 . . ?
C10B C11B H11D 110.8 . . ?
H11C C11B H11D 108.9 . . ?
C12B C11B C10B 104.6(12) . . ?
C12B C11B H11C 110.8 . . ?
C12B C11B H11D 110.8 . . ?
C11B C12B H12D 109.5 . . ?
C11B C12B H12E 109.5 . . ?
C11B C12B H12F 109.5 . . ?
H12D C12B H12E 109.5 . . ?
H12D C12B H12F 109.5 . . ?
H12E C12B H12F 109.5 . . ?
Sn4 C13 H13A 106.8 . . ?
Sn4 C13 H13B 106.8 . . ?
Sn4 C13 H13C 108.5 . . ?
Sn4 C13 H13D 108.5 . . ?
H13A C13 H13B 106.7 . . ?
H13C C13 H13D 107.5 . . ?
C14 C13 Sn4 122.0(9) . . ?
C14 C13 H13A 106.8 . . ?
C14 C13 H13B 106.8 . . ?
C14B C13 Sn4 114.9(7) . . ?
C14B C13 H13C 108.5 . . ?
C14B C13 H13D 108.5 . . ?
C13 C14 H14A 109.2 . . ?
C13 C14 H14B 109.2 . . ?
C13 C14 C15 111.9(14) . . ?
H14A C14 H14B 107.9 . . ?
C15 C14 H14A 109.2 . . ?
C15 C14 H14B 109.2 . . ?
C14 C15 H15A 110.4 . . ?
C14 C15 H15B 110.4 . . ?
H15A C15 H15B 108.6 . . ?
C16 C15 C14 106.5(15) . . ?
C16 C15 H15A 110.4 . . ?
C16 C15 H15B 110.4 . . ?
C15 C16 H16A 109.5 . . ?
C15 C16 H16B 109.5 . . ?
C15 C16 H16C 109.5 . . ?
H16A C16 H16B 109.5 . . ?
H16A C16 H16C 109.5 . . ?
H16B C16 H16C 109.5 . . ?
C13 C14B H14C 109.1 . . ?
C13 C14B H14D 109.1 . . ?
H14C C14B H14D 107.8 . . ?
C15B C14B C13 112.5(12) . . ?
C15B C14B H14C 109.1 . . ?
C15B C14B H14D 109.1 . . ?
C14B C15B H15C 109.0 . . ?
C14B C15B H15D 109.0 . . ?
H15C C15B H15D 107.8 . . ?
C16B C15B C14B 112.8(14) . . ?
C16B C15B H15C 109.0 . . ?
C16B C15B H15D 109.0 . . ?
C15B C16B H16D 109.5 . . ?
C15B C16B H16E 109.5 . . ?
C15B C16B H16F 109.5 . . ?
H16D C16B H16E 109.5 . . ?
H16D C16B H16F 109.5 . . ?
H16E C16B H16F 109.5 . . ?
Sn5 C17 H17A 107.7 . . ?
Sn5 C17 H17B 107.7 . . ?
Sn5 C17 H17C 107.7 . . ?
Sn5 C17 H17D 107.7 . . ?
H17A C17 H17B 107.1 . . ?
H17C C17 H17D 107.1 . . ?
C18 C17 Sn5 118.4(9) . . ?
C18 C17 H17A 107.7 . . ?
C18 C17 H17B 107.7 . . ?
C18B C17 Sn5 118.5(7) . . ?
C18B C17 H17C 107.7 . . ?
C18B C17 H17D 107.7 . . ?
C17 C18 H18A 108.5 . . ?
C17 C18 H18B 108.5 . . ?
C17 C18 C19 114.9(14) . . ?
H18A C18 H18B 107.5 . . ?
C19 C18 H18A 108.5 . . ?
C19 C18 H18B 108.5 . . ?
C18 C19 H19A 109.9 . . ?
C18 C19 H19B 109.9 . . ?
H19A C19 H19B 108.3 . . ?
C20 C19 C18 109.0(15) . . ?
C20 C19 H19A 109.9 . . ?
C20 C19 H19B 109.9 . . ?
C19 C20 H20A 109.5 . . ?
C19 C20 H20B 109.5 . . ?
C19 C20 H20C 109.5 . . ?
H20A C20 H20B 109.5 . . ?
H20A C20 H20C 109.5 . . ?
H20B C20 H20C 109.5 . . ?
C17 C18B H18C 109.4 . . ?
C17 C18B H18D 109.4 . . ?
C17 C18B C19B 111.3(14) . . ?
H18C C18B H18D 108.0 . . ?
C19B C18B H18C 109.4 . . ?
C19B C18B H18D 109.4 . . ?
C18B C19B H19C 111.1 . . ?
C18B C19B H19D 111.1 . . ?
C18B C19B C20B 103.2(15) . . ?
H19C C19B H19D 109.1 . . ?
C20B C19B H19C 111.1 . . ?
C20B C19B H19D 111.1 . . ?
C19B C20B H20D 109.5 . . ?
C19B C20B H20E 109.5 . . ?
C19B C20B H20F 109.5 . . ?
H20D C20B H20E 109.5 . . ?
H20D C20B H20F 109.5 . . ?
H20E C20B H20F 109.5 . . ?
Sn6 C21 H21A 107.0 . . ?
Sn6 C21 H21B 107.0 . . ?
Sn6 C21 H21C 107.5 . . ?
Sn6 C21 H21D 107.5 . . ?
H21A C21 H21B 106.8 . . ?
H21C C21 H21D 107.0 . . ?
C22 C21 Sn6 121.2(9) . . ?
C22 C21 H21A 107.0 . . ?
C22 C21 H21B 107.0 . . ?
C22B C21 Sn6 119.5(8) . . ?
C22B C21 H21C 107.5 . . ?
C22B C21 H21D 107.5 . . ?
C21 C22 H22A 108.2 . . ?
C21 C22 H22B 108.2 . . ?
C21 C22 C23 116.3(14) . . ?
H22A C22 H22B 107.4 . . ?
C23 C22 H22A 108.2 . . ?
C23 C22 H22B 108.2 . . ?
C22 C23 H23A 109.6 . . ?
C22 C23 H23B 109.6 . . ?
H23A C23 H23B 108.1 . . ?
C24 C23 C22 110.5(14) . . ?
C24 C23 H23A 109.6 . . ?
C24 C23 H23B 109.6 . . ?
C23 C24 H24A 109.5 . . ?
C23 C24 H24B 109.5 . . ?
C23 C24 H24C 109.5 . . ?
H24A C24 H24B 109.5 . . ?
H24A C24 H24C 109.5 . . ?
H24B C24 H24C 109.5 . . ?
C21 C22B H22C 107.1 . . ?
C21 C22B H22D 107.1 . . ?
C21 C22B C23B 120.7(15) . . ?
H22C C22B H22D 106.8 . . ?
C23B C22B H22C 107.1 . . ?
C23B C22B H22D 107.1 . . ?
C22B C23B H23C 107.9 . . ?
C22B C23B H23D 107.9 . . ?
H23C C23B H23D 107.2 . . ?
C24B C23B C22B 117.6(17) . . ?
C24B C23B H23C 107.9 . . ?
C24B C23B H23D 107.9 . . ?
C23B C24B H24D 109.5 . . ?
C23B C24B H24E 109.5 . . ?
C23B C24B H24F 109.5 . . ?
H24D C24B H24E 109.5 . . ?
H24D C24B H24F 109.5 . . ?
H24E C24B H24F 109.5 . . ?
Sn7 C25 H25A 108.9 . . ?
Sn7 C25 H25B 108.9 . . ?
Sn7 C25 H25C 106.8 . . ?
Sn7 C25 H25D 106.8 . . ?
H25A C25 H25B 107.8 . . ?
H25C C25 H25D 106.6 . . ?
C26 C25 Sn7 113.2(10) . . ?
C26 C25 H25A 108.9 . . ?
C26 C25 H25B 108.9 . . ?
C26B C25 Sn7 122.1(9) . . ?
C26B C25 H25C 106.8 . . ?
C26B C25 H25D 106.8 . . ?
C25 C26 H26A 108.1 . . ?
C25 C26 H26B 108.1 . . ?
H26A C26 H26B 107.3 . . ?
C27 C26 C25 116.8(14) . . ?
C27 C26 H26A 108.1 . . ?
C27 C26 H26B 108.1 . . ?
C26 C27 H27A 109.2 . . ?
C26 C27 H27B 109.2 . . ?
C26 C27 C28 112.1(15) . . ?
H27A C27 H27B 107.9 . . ?
C28 C27 H27A 109.2 . . ?
C28 C27 H27B 109.2 . . ?
C27 C28 H28A 109.5 . . ?
C27 C28 H28B 109.5 . . ?
C27 C28 H28C 109.5 . . ?
H28A C28 H28B 109.5 . . ?
H28A C28 H28C 109.5 . . ?
H28B C28 H28C 109.5 . . ?
C25 C26B H26C 110.4 . . ?
C25 C26B H26D 110.4 . . ?
C25 C26B C27B 106.5(15) . . ?
H26C C26B H26D 108.6 . . ?
C27B C26B H26C 110.4 . . ?
C27B C26B H26D 110.4 . . ?
C26B C27B H27C 111.7 . . ?
C26B C27B H27D 111.7 . . ?
H27C C27B H27D 109.5 . . ?
C28B C27B C26B 100.2(15) . . ?
C28B C27B H27C 111.7 . . ?
C28B C27B H27D 111.7 . . ?
C27B C28B H28D 109.5 . . ?
C27B C28B H28E 109.5 . . ?
C27B C28B H28F 109.5 . . ?
H28D C28B H28E 109.5 . . ?
H28D C28B H28F 109.5 . . ?
H28E C28B H28F 109.5 . . ?
Sn8 C29 H29A 107.9 . . ?
Sn8 C29 H29B 107.9 . . ?
H29A C29 H29B 107.2 . . ?
C30 C29 Sn8 117.5(15) . . ?
C30 C29 H29A 107.9 . . ?
C30 C29 H29B 107.9 . . ?
C29 C30 H30A 109.1 . . ?
C29 C30 H30B 109.1 . . ?
C29 C30 C31 112.4(14) . . ?
H30A C30 H30B 107.9 . . ?
C31 C30 H30A 109.1 . . ?
C31 C30 H30B 109.1 . . ?
C30 C31 H31A 109.2 . . ?
C30 C31 H31B 109.2 . . ?
H31A C31 H31B 107.9 . . ?
C32 C31 C30 112.0(15) . . ?
C32 C31 H31A 109.2 . . ?
C32 C31 H31B 109.2 . . ?
C31 C32 H32A 109.5 . . ?
C31 C32 H32B 109.5 . . ?
C31 C32 H32C 109.5 . . ?
H32A C32 H32B 109.5 . . ?
H32A C32 H32C 109.5 . . ?
H32B C32 H32C 109.5 . . ?
Sn8 C29B H29C 108.4 . . ?
Sn8 C29B H29D 108.4 . . ?
H29C C29B H29D 107.4 . . ?
C30B C29B Sn8 115.6(14) . . ?
C30B C29B H29C 108.4 . . ?
C30B C29B H29D 108.4 . . ?
C29B C30B H30C 109.9 . . ?
C29B C30B H30D 109.9 . . ?
H30C C30B H30D 108.3 . . ?
C31B C30B C29B 108.9(15) . . ?
C31B C30B H30C 109.9 . . ?
C31B C30B H30D 109.9 . . ?
C30B C31B H31C 109.8 . . ?
C30B C31B H31D 109.8 . . ?
C30B C31B C32B 109.3(15) . . ?
H31C C31B H31D 108.3 . . ?
C32B C31B H31C 109.8 . . ?
C32B C31B H31D 109.8 . . ?
C31B C32B H32D 109.5 . . ?
C31B C32B H32E 109.5 . . ?
C31B C32B H32F 109.5 . . ?
H32D C32B H32E 109.5 . . ?
H32D C32B H32F 109.5 . . ?
H32E C32B H32F 109.5 . . ?
Sn9 C33 H33A 107.6 . . ?
Sn9 C33 H33B 107.6 . . ?
Sn9 C33 H33C 108.2 . . ?
Sn9 C33 H33D 108.2 . . ?
H33A C33 H33B 107.0 . . ?
H33C C33 H33D 107.4 . . ?
C34 C33 Sn9 118.9(11) . . ?
C34 C33 H33A 107.6 . . ?
C34 C33 H33B 107.6 . . ?
C34B C33 Sn9 116.3(10) . . ?
C34B C33 H33C 108.2 . . ?
C34B C33 H33D 108.2 . . ?
C33 C34 H34A 110.0 . . ?
C33 C34 H34B 110.0 . . ?
C33 C34 C35 108.5(16) . . ?
H34A C34 H34B 108.4 . . ?
C35 C34 H34A 110.0 . . ?
C35 C34 H34B 110.0 . . ?
C34 C35 H35A 111.0 . . ?
C34 C35 H35B 111.0 . . ?
H35A C35 H35B 109.0 . . ?
C36 C35 C34 104.0(16) . . ?
C36 C35 H35A 111.0 . . ?
C36 C35 H35B 111.0 . . ?
C35 C36 H36A 109.5 . . ?
C35 C36 H36B 109.5 . . ?
C35 C36 H36C 109.5 . . ?
H36A C36 H36B 109.5 . . ?
H36A C36 H36C 109.5 . . ?
H36B C36 H36C 109.5 . . ?
C33 C34B H34C 110.4 . . ?
C33 C34B H34D 110.4 . . ?
C33 C34B C35B 106.6(15) . . ?
H34C C34B H34D 108.6 . . ?
C35B C34B H34C 110.4 . . ?
C35B C34B H34D 110.4 . . ?
C34B C35B H35C 111.5 . . ?
C34B C35B H35D 111.5 . . ?
H35C C35B H35D 109.4 . . ?
C36B C35B C34B 101.1(15) . . ?
C36B C35B H35C 111.5 . . ?
C36B C35B H35D 111.5 . . ?
C35B C36B H36D 109.5 . . ?
C35B C36B H36E 109.5 . . ?
C35B C36B H36F 109.5 . . ?
H36D C36B H36E 109.5 . . ?
H36D C36B H36F 109.5 . . ?
H36E C36B H36F 109.5 . . ?
O4 C37 C38 117.1(4) . . ?
O41 C37 O4 125.0(4) . . ?
O41 C37 C38 117.8(4) . . ?
O23 C38 C37 109.7(3) . . ?
O23 C38 C39 110.4(4) . . ?
O23 C38 C41 109.7(4) . . ?
C37 C38 C41 106.6(4) . . ?
C39 C38 C37 108.7(4) . . ?
C39 C38 C41 111.8(4) . . ?
C38 C39 H39A 109.1 . . ?
C38 C39 H39B 109.1 . . ?
H39A C39 H39B 107.8 . . ?
C40 C39 C38 112.6(4) . . ?
C40 C39 H39A 109.1 . . ?
C40 C39 H39B 109.1 . . ?
O11 C40 Sn7 58.2(2) . . ?
O11 C40 C39 120.1(4) . . ?
O32 C40 Sn7 60.7(3) . . ?
O32 C40 O11 118.4(4) . . ?
O32 C40 C39 121.5(4) . . ?
C39 C40 Sn7 172.6(3) . . ?
C38 C41 H41A 109.2 . . ?
C38 C41 H41B 109.2 . . ?
H41A C41 H41B 107.9 . . ?
C42 C41 C38 112.2(4) . . ?
C42 C41 H41A 109.2 . . ?
C42 C41 H41B 109.2 . . ?
O57 C42 O64 123.8(6) . . ?
O57 C42 C41 123.9(6) . . ?
O64 C42 C41 112.3(5) . . ?
O51 C43 O58 122.6(5) . . ?
O51 C43 C44 124.6(5) . . ?
O58 C43 C44 112.8(5) . . ?
C43 C44 H44A 109.0 . . ?
C43 C44 H44B 109.0 . . ?
C43 C44 C45 113.0(4) . . ?
H44A C44 H44B 107.8 . . ?
C45 C44 H44A 109.0 . . ?
C45 C44 H44B 109.0 . . ?
O24 C45 C44 109.3(4) . . ?
O24 C45 C46 109.7(3) . . ?
O24 C45 C47 107.6(3) . . ?
C44 C45 C46 110.4(4) . . ?
C44 C45 C47 110.3(4) . . ?
C46 C45 C47 109.5(4) . . ?
O12 C46 C45 116.0(4) . . ?
O14 C46 O12 124.4(4) . . ?
O14 C46 C45 119.6(4) . . ?
C45 C47 H47A 107.9 . . ?
C45 C47 H47B 107.9 . . ?
H47A C47 H47B 107.2 . . ?
C48 C47 C45 117.5(4) . . ?
C48 C47 H47A 107.9 . . ?
C48 C47 H47B 107.9 . . ?
O70 C48 O82 122.9(6) . . ?
O70 C48 C47 124.2(5) . . ?
O82 C48 C47 112.8(5) . . ?
O5 C49 O13 124.3(4) . . ?
O5 C49 C50 118.2(4) . . ?
O13 C49 C50 117.3(4) . . ?
O17 C50 C49 110.2(3) . . ?
O17 C50 C51 109.5(4) . . ?
O17 C50 C52 110.1(4) . . ?
C49 C50 C51 106.1(4) . . ?
C49 C50 C52 109.7(4) . . ?
C52 C50 C51 111.2(4) . . ?
C50 C51 H51A 109.1 . . ?
C50 C51 H51B 109.1 . . ?
H51A C51 H51B 107.9 . . ?
C53 C51 C50 112.3(4) . . ?
C53 C51 H51A 109.1 . . ?
C53 C51 H51B 109.1 . . ?
C50 C52 H52A 109.1 . . ?
C50 C52 H52B 109.1 . . ?
H52A C52 H52B 107.9 . . ?
C54 C52 C50 112.4(4) . . ?
C54 C52 H52A 109.1 . . ?
C54 C52 H52B 109.1 . . ?
O73 C53 O106 124.2(6) . . ?
O73 C53 C51 126.6(6) . . ?
O106 C53 C51 109.3(5) . . ?
O20 C54 Sn7 55.1(2) . . ?
O20 C54 C52 118.7(4) . . ?
O47 C54 Sn7 63.0(3) . . ?
O47 C54 O20 118.1(5) . . ?
O47 C54 C52 123.2(4) . . ?
C52 C54 Sn7 173.8(4) . . ?
O7 C55 C56 118.0(4) . . ?
O25 C55 O7 124.6(4) . . ?
O25 C55 C56 117.3(4) . . ?
O19 C56 C55 110.1(4) . . ?
O19 C56 C57 109.6(4) . . ?
O19 C56 C58 109.1(4) . . ?
C55 C56 C57 109.5(4) . . ?
C55 C56 C58 105.8(4) . . ?
C57 C56 C58 112.6(4) . . ?
C56 C57 H57A 108.9 . . ?
C56 C57 H57B 108.9 . . ?
H57A C57 H57B 107.7 . . ?
C109 C57 C56 113.2(4) . . ?
C109 C57 H57A 108.9 . . ?
C109 C57 H57B 108.9 . . ?
C56 C58 H58A 109.0 . . ?
C56 C58 H58B 109.0 . . ?
H58A C58 H58B 107.8 . . ?
C65 C58 C56 113.1(5) . . ?
C65 C58 H58A 109.0 . . ?
C65 C58 H58B 109.0 . . ?
O18 C59 C60 116.7(4) . . ?
O49 C59 O18 123.3(4) . . ?
O49 C59 C60 120.0(4) . . ?
O42 C60 C59 109.1(4) . . ?
O42 C60 C61 108.1(4) . . ?
O42 C60 C63 108.2(4) . . ?
C59 C60 C61 109.9(4) . . ?
C63 C60 C59 111.6(4) . . ?
C63 C60 C61 109.8(4) . . ?
C60 C61 H61A 108.2 . . ?
C60 C61 H61B 108.2 . . ?
H61A C61 H61B 107.4 . . ?
C62 C61 C60 116.3(4) . . ?
C62 C61 H61A 108.2 . . ?
C62 C61 H61B 108.2 . . ?
O44 C62 O96 122.8(6) . . ?
O44 C62 C61 123.9(6) . . ?
O96 C62 C61 113.3(5) . . ?
C60 C63 H63A 108.7 . . ?
C60 C63 H63B 108.7 . . ?
H63A C63 H63B 107.6 . . ?
C64 C63 C60 114.3(4) . . ?
C64 C63 H63A 108.7 . . ?
C64 C63 H63B 108.7 . . ?
O60 C64 C63 112.1(6) . . ?
O62 C64 O60 124.2(6) . . ?
O62 C64 C63 123.8(5) . . ?
O79 C65 O104 124.9(7) . . ?
O79 C65 C58 123.3(7) . . ?
O104 C65 C58 111.8(6) . . ?
H66A C66 H66B 107.9 . . ?
C67 C66 H66A 109.2 . . ?
C67 C66 H66B 109.2 . . ?
C121 C66 H66A 109.2 . . ?
C121 C66 H66B 109.2 . . ?
C121 C66 C67 112.2(4) . . ?
O28 C67 C66 110.1(4) . . ?
O28 C67 C68 110.7(4) . . ?
O28 C67 C69 109.9(4) . . ?
C66 C67 C68 109.7(4) . . ?
C66 C67 C69 111.3(4) . . ?
C68 C67 C69 105.0(4) . . ?
O9 C68 C67 116.7(4) . . ?
O35 C68 O9 124.9(4) . . ?
O35 C68 C67 118.2(4) . . ?
C67 C69 H69A 109.2 . . ?
C67 C69 H69B 109.2 . . ?
H69A C69 H69B 107.9 . . ?
C70 C69 C67 112.1(5) . . ?
C70 C69 H69A 109.2 . . ?
C70 C69 H69B 109.2 . . ?
O99 C70 C69 110.9(6) . . ?
O124 C70 O99 123.4(7) . . ?
O124 C70 C69 125.6(8) . . ?
O40 C71 Sn8 56.1(3) . . ?
O40 C71 C72 120.4(4) . . ?
O45 C71 Sn8 62.7(3) . . ?
O45 C71 O40 118.5(5) . . ?
O45 C71 C72 121.1(5) . . ?
C72 C71 Sn8 173.4(3) . . ?
C71 C72 H72A 109.0 . . ?
C71 C72 H72B 109.0 . . ?
C71 C72 C73 113.1(4) . . ?
H72A C72 H72B 107.8 . . ?
C73 C72 H72A 109.0 . . ?
C73 C72 H72B 109.0 . . ?
O29 C73 C72 109.4(4) . . ?
O29 C73 C74 109.6(4) . . ?
O29 C73 C75 110.3(4) . . ?
C74 C73 C72 112.9(4) . . ?
C75 C73 C72 108.9(4) . . ?
C75 C73 C74 105.6(4) . . ?
C73 C74 H74A 109.3 . . ?
C73 C74 H74B 109.3 . . ?
H74A C74 H74B 108.0 . . ?
C76 C74 C73 111.4(4) . . ?
C76 C74 H74A 109.3 . . ?
C76 C74 H74B 109.3 . . ?
O16 C75 C73 117.1(4) . . ?
O38 C75 O16 124.8(4) . . ?
O38 C75 C73 117.9(4) . . ?
O59 C76 C74 111.2(5) . . ?
O74 C76 O59 123.7(6) . . ?
O74 C76 C74 125.1(6) . . ?
O21 C77 C78 115.9(4) . . ?
O36 C77 O21 123.1(4) . . ?
O36 C77 C78 120.8(4) . . ?
O15 C78 C77 109.4(4) . . ?
O15 C78 C79 108.6(4) . . ?
O15 C78 C80 107.7(4) . . ?
C77 C78 C80 108.6(4) . . ?
C79 C78 C77 113.4(4) . . ?
C79 C78 C80 109.1(4) . . ?
C78 C79 H79A 108.6 . . ?
C78 C79 H79B 108.6 . . ?
H79A C79 H79B 107.5 . . ?
C81 C79 C78 114.8(4) . . ?
C81 C79 H79A 108.6 . . ?
C81 C79 H79B 108.6 . . ?
C78 C80 H80A 108.5 . . ?
C78 C80 H80B 108.5 . . ?
H80A C80 H80B 107.5 . . ?
C82 C80 C78 114.9(4) . . ?
C82 C80 H80A 108.5 . . ?
C82 C80 H80B 108.5 . . ?
O46 C81 O50 124.6(5) . . ?
O46 C81 C79 124.7(5) . . ?
O50 C81 C79 110.7(4) . . ?
O53 C82 O81 123.1(5) . . ?
O53 C82 C80 124.4(5) . . ?
O81 C82 C80 112.5(5) . . ?
O6 C83 C84 117.6(4) . . ?
O39 C83 O6 124.8(4) . . ?
O39 C83 C84 117.4(4) . . ?
O30 C84 C83 110.5(4) . . ?
O30 C84 C85 109.4(4) . . ?
O30 C84 C86 110.0(4) . . ?
C83 C84 C85 109.4(4) . . ?
C83 C84 C86 105.5(4) . . ?
C85 C84 C86 112.0(4) . . ?
C84 C85 H85A 109.1 . . ?
C84 C85 H85B 109.1 . . ?
H85A C85 H85B 107.8 . . ?
C88 C85 C84 112.7(4) . . ?
C88 C85 H85A 109.1 . . ?
C88 C85 H85B 109.1 . . ?
C84 C86 H86A 109.2 . . ?
C84 C86 H86B 109.2 . . ?
H86A C86 H86B 107.9 . . ?
C87 C86 C84 112.1(4) . . ?
C87 C86 H86A 109.2 . . ?
C87 C86 H86B 109.2 . . ?
O68 C87 C86 110.4(5) . . ?
O116 C87 O68 124.0(6) . . ?
O116 C87 C86 125.6(6) . . ?
O34 C88 Sn8 55.9(3) . . ?
O34 C88 C85 119.5(4) . . ?
O43 C88 Sn8 61.8(3) . . ?
O43 C88 O34 117.5(5) . . ?
O43 C88 C85 123.0(5) . . ?
C85 C88 Sn8 174.3(4) . . ?
O37 C109 Sn9 56.7(3) . . ?
O37 C109 C57 120.1(4) . . ?
O48 C109 Sn9 61.9(3) . . ?
O48 C109 O37 118.0(5) . . ?
O48 C109 C57 121.9(5) . . ?
C57 C109 Sn9 171.0(3) . . ?
O31 C121 Sn9 55.3(3) . . ?
O31 C121 C66 119.3(4) . . ?
O52 C121 Sn9 62.7(3) . . ?
O52 C121 O31 118.0(5) . . ?
O52 C121 C66 122.7(5) . . ?
C66 C121 Sn9 174.7(4) . . ?
O81 C122 H12G 109.2 . . ?
O81 C122 H12H 109.2 . . ?
O81 C122 H12I 109.5 . . ?
O81 C122 H12J 109.5 . . ?
H12G C122 H12H 107.9 . . ?
H12I C122 H12J 108.1 . . ?
C123 C122 O81 112.2(15) . . ?
C123 C122 H12G 109.2 . . ?
C123 C122 H12H 109.2 . . ?
C23D C122 O81 110.5(13) . . ?
C23D C122 H12I 109.5 . . ?
C23D C122 H12J 109.5 . . ?
C122 C123 H12K 109.5 . . ?
C122 C123 H12L 109.5 . . ?
C122 C123 H12M 109.5 . . ?
H12K C123 H12L 109.5 . . ?
H12K C123 H12M 109.5 . . ?
H12L C123 H12M 109.5 . . ?
C122 C23D H23E 109.5 . . ?
C122 C23D H23F 109.5 . . ?
C122 C23D H23G 109.5 . . ?
H23E C23D H23F 109.5 . . ?
H23E C23D H23G 109.5 . . ?
H23F C23D H23G 109.5 . . ?
O82 C124 H12N 109.4 . . ?
O82 C124 H12O 109.4 . . ?
O82 C124 H12P 108.6 . . ?
O82 C124 H12Q 108.6 . . ?
H12N C124 H12O 108.0 . . ?
H12P C124 H12Q 107.6 . . ?
C125 C124 O82 111.4(13) . . ?
C125 C124 H12N 109.4 . . ?
C125 C124 H12O 109.4 . . ?
C25D C124 O82 114.6(10) . . ?
C25D C124 H12P 108.6 . . ?
C25D C124 H12Q 108.6 . . ?
C124 C125 H12R 109.5 . . ?
C124 C125 H12S 109.5 . . ?
C124 C125 H12T 109.5 . . ?
H12R C125 H12S 109.5 . . ?
H12R C125 H12T 109.5 . . ?
H12S C125 H12T 109.5 . . ?
C124 C25D H25E 109.5 . . ?
C124 C25D H25F 109.5 . . ?
C124 C25D H25G 109.5 . . ?
H25E C25D H25F 109.5 . . ?
H25E C25D H25G 109.5 . . ?
H25F C25D H25G 109.5 . . ?
O58 C126 H12U 111.5 . . ?
O58 C126 H12V 111.5 . . ?
O58 C126 H12W 108.7 . . ?
O58 C126 H12X 108.7 . . ?
O58 C126 C127 101.2(13) . . ?
H12U C126 H12V 109.4 . . ?
H12W C126 H12X 107.6 . . ?
C127 C126 H12U 111.5 . . ?
C127 C126 H12V 111.5 . . ?
C27D C126 O58 114.4(11) . . ?
C27D C126 H12W 108.7 . . ?
C27D C126 H12X 108.7 . . ?
C126 C127 H12Y 109.5 . . ?
C126 C127 H 109.5 . . ?
C126 C127 HA 109.5 . . ?
H12Y C127 H 109.5 . . ?
H12Y C127 HA 109.5 . . ?
H C127 HA 109.5 . . ?
C126 C27D H27E 109.5 . . ?
C126 C27D H27F 109.5 . . ?
C126 C27D H27G 109.5 . . ?
H27E C27D H27F 109.5 . . ?
H27E C27D H27G 109.5 . . ?
H27F C27D H27G 109.5 . . ?
O50 C128 H12Z 109.3 . . ?
O50 C128 HB 109.3 . . ?
O50 C128 HC 110.3 . . ?
O50 C128 HD 110.3 . . ?
O50 C128 C129 111.4(11) . . ?
O50 C128 C29D 107.1(10) . . ?
H12Z C128 HB 108.0 . . ?
HC C128 HD 108.6 . . ?
C129 C128 H12Z 109.3 . . ?
C129 C128 HB 109.3 . . ?
C29D C128 HC 110.3 . . ?
C29D C128 HD 110.3 . . ?
C128 C129 H12 109.5 . . ?
C128 C129 HE 109.5 . . ?
C128 C129 HF 109.5 . . ?
H12 C129 HE 109.5 . . ?
H12 C129 HF 109.5 . . ?
HE C129 HF 109.5 . . ?
C128 C29D H29E 109.5 . . ?
C128 C29D H29F 109.5 . . ?
C128 C29D H29G 109.5 . . ?
H29E C29D H29F 109.5 . . ?
H29E C29D H29G 109.5 . . ?
H29F C29D H29G 109.5 . . ?
O64 C130 H13E 110.5 . . ?
O64 C130 H13F 110.5 . . ?
O64 C130 C131 105.9(18) . . ?
H13E C130 H13F 108.7 . . ?
C131 C130 H13E 110.5 . . ?
C131 C130 H13F 110.5 . . ?
C130 C131 H13G 109.5 . . ?
C130 C131 H13H 109.5 . . ?
C130 C131 H13I 109.5 . . ?
H13G C131 H13H 109.5 . . ?
H13G C131 H13I 109.5 . . ?
H13H C131 H13I 109.5 . . ?
O64 C30D H30E 111.8 . . ?
O64 C30D H30F 111.8 . . ?
O64 C30D C31D 100.1(16) . . ?
H30E C30D H30F 109.5 . . ?
C31D C30D H30E 111.8 . . ?
C31D C30D H30F 111.8 . . ?
C30D C31D H31E 109.5 . . ?
C30D C31D H31F 109.5 . . ?
C30D C31D H31G 109.5 . . ?
H31E C31D H31F 109.5 . . ?
H31E C31D H31G 109.5 . . ?
H31F C31D H31G 109.5 . . ?
O60 C132 H13J 109.6 . . ?
O60 C132 H13K 109.6 . . ?
H13J C132 H13K 108.2 . . ?
C133 C132 O60 110.1(10) . . ?
C133 C132 H13J 109.6 . . ?
C133 C132 H13K 109.6 . . ?
C132 C133 H13L 109.5 . . ?
C132 C133 H13M 109.5 . . ?
C132 C133 H13N 109.5 . . ?
H13L C133 H13M 109.5 . . ?
H13L C133 H13N 109.5 . . ?
H13M C133 H13N 109.5 . . ?
O59 C134 H13O 110.0 . . ?
O59 C134 H13P 110.0 . . ?
O59 C134 C135 108.4(18) . . ?
H13O C134 H13P 108.4 . . ?
C135 C134 H13O 110.0 . . ?
C135 C134 H13P 110.0 . . ?
C134 C135 H13Q 109.5 . . ?
C134 C135 H13R 109.5 . . ?
C134 C135 H13S 109.5 . . ?
H13Q C135 H13R 109.5 . . ?
H13Q C135 H13S 109.5 . . ?
H13R C135 H13S 109.5 . . ?
O59 C34D H34E 110.4 . . ?
O59 C34D H34F 110.4 . . ?
O59 C34D C35D 106.6(17) . . ?
H34E C34D H34F 108.6 . . ?
C35D C34D H34E 110.4 . . ?
C35D C34D H34F 110.4 . . ?
C34D C35D H35E 109.5 . . ?
C34D C35D H35F 109.5 . . ?
C34D C35D H35G 109.5 . . ?
H35E C35D H35F 109.5 . . ?
H35E C35D H35G 109.5 . . ?
H35F C35D H35G 109.5 . . ?
O68 C136 H13T 110.4 . . ?
O68 C136 H13U 110.4 . . ?
O68 C136 C137 106.8(7) . . ?
H13T C136 H13U 108.6 . . ?
C137 C136 H13T 110.4 . . ?
C137 C136 H13U 110.4 . . ?
C136 C137 H13V 109.5 . . ?
C136 C137 H13W 109.5 . . ?
C136 C137 H13X 109.5 . . ?
H13V C137 H13W 109.5 . . ?
H13V C137 H13X 109.5 . . ?
H13W C137 H13X 109.5 . . ?
O106 C138 H13Y 111.2 . . ?
O106 C138 HG 111.2 . . ?
O106 C138 C139 102.7(13) . . ?
H13Y C138 HG 109.1 . . ?
C139 C138 H13Y 111.2 . . ?
C139 C138 HG 111.2 . . ?
C138 C139 H13Z 109.5 . . ?
C138 C139 HH 109.5 . . ?
C138 C139 HI 109.5 . . ?
H13Z C139 HH 109.5 . . ?
H13Z C139 HI 109.5 . . ?
HH C139 HI 109.5 . . ?
O106 C38D H38A 110.9 . . ?
O106 C38D H38B 110.9 . . ?
O106 C38D C39D 104.3(12) . . ?
H38A C38D H38B 108.9 . . ?
C39D C38D H38A 110.9 . . ?
C39D C38D H38B 110.9 . . ?
C38D C39D H39C 109.5 . . ?
C38D C39D H39D 109.5 . . ?
C38D C39D H39E 109.5 . . ?
H39C C39D H39D 109.5 . . ?
H39C C39D H39E 109.5 . . ?
H39D C39D H39E 109.5 . . ?
O104 C140 H14E 111.0 . . ?
O104 C140 H14F 111.0 . . ?
O104 C140 C141 103.8(15) . . ?
H14E C140 H14F 109.0 . . ?
C141 C140 H14E 111.0 . . ?
C141 C140 H14F 111.0 . . ?
C140 C141 H14G 109.5 . . ?
C140 C141 H14H 109.5 . . ?
C140 C141 H14I 109.5 . . ?
H14G C141 H14H 109.5 . . ?
H14G C141 H14I 109.5 . . ?
H14H C141 H14I 109.5 . . ?
O104 C40D H40A 108.4 . . ?
O104 C40D H40B 108.4 . . ?
H40A C40D H40B 107.5 . . ?
C41D C40D O104 115.5(11) . . ?
C41D C40D H40A 108.4 . . ?
C41D C40D H40B 108.4 . . ?
C40D C41D H41C 109.5 . . ?
C40D C41D H41D 109.5 . . ?
C40D C41D H41E 109.5 . . ?
H41C C41D H41D 109.5 . . ?
H41C C41D H41E 109.5 . . ?
H41D C41D H41E 109.5 . . ?
O96 C142 H14J 109.7 . . ?
O96 C142 H14K 109.7 . . ?
O96 C142 H14L 108.9 . . ?
O96 C142 H14M 108.9 . . ?
H14J C142 H14K 108.2 . . ?
H14L C142 H14M 107.7 . . ?
C143 C142 O96 109.7(14) . . ?
C143 C142 H14J 109.7 . . ?
C143 C142 H14K 109.7 . . ?
C43D C142 O96 113.3(11) . . ?
C43D C142 H14L 108.9 . . ?
C43D C142 H14M 108.9 . . ?
C142 C143 H14N 109.5 . . ?
C142 C143 H14O 109.5 . . ?
C142 C143 H14P 109.5 . . ?
H14N C143 H14O 109.5 . . ?
H14N C143 H14P 109.5 . . ?
H14O C143 H14P 109.5 . . ?
C142 C43D H43A 109.5 . . ?
C142 C43D H43B 109.5 . . ?
C142 C43D H43C 109.5 . . ?
H43A C43D H43B 109.5 . . ?
H43A C43D H43C 109.5 . . ?
H43B C43D H43C 109.5 . . ?
O99 C144 H14Q 110.1 . . ?
O99 C144 H14R 110.1 . . ?
O99 C144 C145 108.0(17) . . ?
H14Q C144 H14R 108.4 . . ?
C145 C144 H14Q 110.1 . . ?
C145 C144 H14R 110.1 . . ?
C144 C145 H14S 109.5 . . ?
C144 C145 H14T 109.5 . . ?
C144 C145 H14U 109.5 . . ?
H14S C145 H14T 109.5 . . ?
H14S C145 H14U 109.5 . . ?
H14T C145 H14U 109.5 . . ?
O99 C44D H44C 111.5 . . ?
O99 C44D H44D 111.5 . . ?
H44C C44D H44D 109.3 . . ?
C45D C44D O99 101.5(14) . . ?
C45D C44D H44C 111.5 . . ?
C45D C44D H44D 111.5 . . ?
C44D C45D H45A 109.5 . . ?
C44D C45D H45B 109.5 . . ?
C44D C45D H45C 109.5 . . ?
H45A C45D H45B 109.5 . . ?
H45A C45D H45C 109.5 . . ?
H45B C45D H45C 109.5 . . ?

loop_
_geom_bond_atom_site_label_1
_geom_bond_atom_site_label_2
_geom_bond_distance
_geom_bond_site_symmetry_2
_geom_bond_publ_flag
Sn1 Na1 3.7118(17) . y
Sn1 O9 2.171(3) . y
Sn1 O10 2.094(3) . y
Sn1 O26 2.126(3) . y
Sn1 O28 1.998(3) . y
Sn1 O41 2.187(3) . y
Sn1 C1 2.134(5) . y
Sn2 Na1 3.7033(17) . y
Sn2 O6 2.172(3) . y
Sn2 O8 2.098(3) . y
Sn2 O22 2.125(3) . y
Sn2 O25 2.175(3) . y
Sn2 O30 2.003(3) . y
Sn2 C5 2.134(5) . y
Sn3 Na1 3.6939(16) . y
Sn3 O8 2.072(3) . y
Sn3 O16 2.163(3) . y
Sn3 O22 2.123(3) . y
Sn3 O29 2.009(3) . y
Sn3 O35 2.191(3) . y
Sn3 C9 2.137(6) . y
Sn4 Na1 3.6960(17) . y
Sn4 O13 2.168(3) . y
Sn4 O17 2.006(3) . y
Sn4 O27 2.081(3) . y
Sn4 O33 2.134(3) . y
Sn4 O39 2.181(3) . y
Sn4 C13 2.118(5) . y
Sn5 Na1 3.6705(17) . y
Sn5 O4 2.166(3) . y
Sn5 O23 2.015(3) . y
Sn5 O27 2.085(3) . y
Sn5 O33 2.113(3) . y
Sn5 O38 2.176(3) . y
Sn5 C17 2.121(5) . y
Sn6 Na1 3.6881(16) . y
Sn6 O5 2.165(3) . y
Sn6 O7 2.181(3) . y
Sn6 O10 2.094(3) . y
Sn6 O19 2.010(3) . y
Sn6 O26 2.131(3) . y
Sn6 C21 2.128(5) . y
Sn7 O11 2.265(3) . y
Sn7 O12 2.119(3) . y
Sn7 O20 2.183(3) . y
Sn7 O24 2.021(3) . y
Sn7 O32 2.321(3) . y
Sn7 O47 2.358(4) . y
Sn7 C25 2.130(5) . y
Sn7 C40 2.662(5) . y
Sn7 C54 2.647(5) . y
Sn8 O15 2.022(3) . y
Sn8 O21 2.102(3) . y
Sn8 O34 2.196(3) . y
Sn8 O40 2.227(3) . y
Sn8 O43 2.328(4) . y
Sn8 O45 2.373(4) . y
Sn8 C29 2.120(11) . y
Sn8 C29B 2.100(13) . y
Sn8 C71 2.669(6) . y
Sn8 C88 2.642(6) . y
Sn9 O18 2.114(3) . y
Sn9 O31 2.188(3) . y
Sn9 O37 2.236(3) . y
Sn9 O42 2.020(3) . y
Sn9 O48 2.351(4) . y
Sn9 O52 2.350(4) . y
Sn9 C33 2.110(6) . y
Sn9 C109 2.666(6) . y
Sn9 C121 2.645(6) . y
Na1 O4 2.413(3) . y
Na1 O6 2.412(3) . y
Na1 O7 2.383(3) . y
Na1 O9 2.427(3) . y
Na1 O13 2.427(3) . y
Na1 O16 2.409(3) . y
Na1 O22 2.614(3) . y
Na1 O26 2.624(3) . y
Na1 O33 2.595(3) . y
Na2 Na3 3.233(3) 4_666 y
Na2 O14 2.445(4) . y
Na2 O36 2.330(4) 4_666 y
Na2 O44 2.336(4) 1_655 y
Na2 O49 2.358(4) 1_655 y
Na2 O51 2.332(4) . y
Na2 O53 2.383(5) 4_666 y
Na3 O14 2.365(4) 4_565 y
Na3 O36 2.389(4) . y
Na3 O46 2.353(4) . y
Na3 O49 2.433(4) 4_665 y
Na3 O62 2.343(5) 4_665 y
Na3 O70 2.333(5) 4_565 y
O4 C37 1.267(5) . ?
O5 C49 1.264(5) . ?
O6 C83 1.273(5) . ?
O7 C55 1.267(5) . ?
O9 C68 1.277(5) . ?
O11 C40 1.289(5) . ?
O12 C46 1.284(5) . ?
O13 C49 1.279(5) . ?
O14 C46 1.219(5) . ?
O15 C78 1.421(5) . ?
O16 C75 1.269(5) . ?
O17 C50 1.393(5) . ?
O18 C59 1.269(6) . ?
O19 C56 1.406(6) . ?
O20 C54 1.293(6) . ?
O21 C77 1.275(5) . ?
O23 C38 1.398(5) . ?
O24 C45 1.410(5) . ?
O25 C55 1.251(5) . ?
O28 C67 1.391(6) . ?
O29 C73 1.392(5) . ?
O30 C84 1.398(5) . ?
O31 C121 1.279(6) . ?
O32 C40 1.255(6) . ?
O34 C88 1.294(6) . ?
O35 C68 1.238(5) . ?
O36 C77 1.220(5) . ?
O37 C109 1.282(6) . ?
O38 C75 1.252(5) . ?
O39 C83 1.245(5) . ?
O40 C71 1.270(6) . ?
O41 C37 1.251(5) . ?
O42 C60 1.414(5) . ?
O43 C88 1.237(6) . ?
O44 C62 1.207(7) . ?
O45 C71 1.264(6) . ?
O46 C81 1.189(6) . ?
O47 C54 1.245(6) . ?
O48 C109 1.242(6) . ?
O49 C59 1.229(5) . ?
O50 C81 1.323(6) . ?
O50 C128 1.447(8) . ?
O51 C43 1.191(6) . ?
O52 C121 1.260(6) . ?
O53 C82 1.199(6) . ?
O57 C42 1.177(7) . ?
O58 C43 1.327(6) . ?
O58 C126 1.467(8) . ?
O59 C76 1.316(7) . ?
O59 C134 1.462(17) . ?
O59 C34D 1.468(16) . ?
O60 C64 1.310(7) . ?
O60 C132 1.474(10) . ?
O62 C64 1.210(7) . ?
O64 C42 1.319(7) . ?
O64 C130 1.41(2) . ?
O64 C30D 1.54(3) . ?
O68 C87 1.324(7) . ?
O68 C136 1.470(8) . ?
O70 C48 1.200(7) . ?
O73 C53 1.168(7) . ?
O74 C76 1.174(7) . ?
O79 C65 1.191(8) . ?
O81 C82 1.319(7) . ?
O81 C122 1.468(8) . ?
O82 C48 1.306(7) . ?
O82 C124 1.462(8) . ?
O96 C62 1.320(7) . ?
O96 C142 1.475(9) . ?
O99 C70 1.298(9) . ?
O99 C144 1.476(18) . ?
O99 C44D 1.518(17) . ?
O104 C65 1.291(8) . ?
O104 C140 1.405(17) . ?
O104 C40D 1.523(12) . ?
O106 C53 1.334(8) . ?
O106 C138 1.500(17) . ?
O106 C38D 1.482(14) . ?
O116 C87 1.188(7) . ?
O124 C70 1.168(8) . ?
C1 H1AA 0.9700 . ?
C1 H1AB 0.9700 . ?
C1 H1BC 0.9700 . ?
C1 H1BD 0.9700 . ?
C1 C2 1.458(14) . ?
C1 C2B 1.499(13) . ?
C2 H2A 0.9700 . ?
C2 H2B 0.9700 . ?
C2 C3 1.535(16) . ?
C3 H3A 0.9700 . ?
C3 H3B 0.9700 . ?
C3 C4 1.607(17) . ?
C4 H4A 0.9600 . ?
C4 H4B 0.9600 . ?
C4 H4C 0.9600 . ?
C2B H2BA 0.9700 . ?
C2B H2BB 0.9700 . ?
C2B C3B 1.513(15) . ?
C3B H3BA 0.9700 . ?
C3B H3BB 0.9700 . ?
C3B C4B 1.575(16) . ?
C4B H4BA 0.9600 . ?
C4B H4BB 0.9600 . ?
C4B H4BC 0.9600 . ?
C5 H5AA 0.9700 . ?
C5 H5AB 0.9700 . ?
C5 H5BC 0.9700 . ?
C5 H5BD 0.9700 . ?
C5 C6 1.471(15) . ?
C5 C6B 1.530(14) . ?
C6 H6A 0.9700 . ?
C6 H6B 0.9700 . ?
C6 C7 1.538(16) . ?
C7 H7A 0.9700 . ?
C7 H7B 0.9700 . ?
C7 C8 1.493(17) . ?
C8 H8A 0.9600 . ?
C8 H8B 0.9600 . ?
C8 H8C 0.9600 . ?
C6B H6BA 0.9700 . ?
C6B H6BB 0.9700 . ?
C6B C7B 1.513(15) . ?
C7B H7BA 0.9700 . ?
C7B H7BB 0.9700 . ?
C7B C8B 1.447(16) . ?
C8B H8BA 0.9600 . ?
C8B H8BB 0.9600 . ?
C8B H8BC 0.9600 . ?
C9 H9AA 0.9700 . ?
C9 H9AB 0.9700 . ?
C9 H9BC 0.9700 . ?
C9 H9BD 0.9700 . ?
C9 C10 1.514(9) . ?
C9 C10B 1.510(9) . ?
C10 H10A 0.9700 . ?
C10 H10B 0.9700 . ?
C10 C11 1.515(9) . ?
C11 H11A 0.9700 . ?
C11 H11B 0.9700 . ?
C11 C12 1.550(10) . ?
C12 H12A 0.9600 . ?
C12 H12B 0.9600 . ?
C12 H12C 0.9600 . ?
C10B H10C 0.9700 . ?
C10B H10D 0.9700 . ?
C10B C11B 1.527(9) . ?
C11B H11C 0.9700 . ?
C11B H11D 0.9700 . ?
C11B C12B 1.507(10) . ?
C12B H12D 0.9600 . ?
C12B H12E 0.9600 . ?
C12B H12F 0.9600 . ?
C13 H13A 0.9700 . ?
C13 H13B 0.9700 . ?
C13 H13C 0.9700 . ?
C13 H13D 0.9700 . ?
C13 C14 1.463(15) . ?
C13 C14B 1.517(13) . ?
C14 H14A 0.9700 . ?
C14 H14B 0.9700 . ?
C14 C15 1.537(16) . ?
C15 H15A 0.9700 . ?
C15 H15B 0.9700 . ?
C15 C16 1.501(17) . ?
C16 H16A 0.9600 . ?
C16 H16B 0.9600 . ?
C16 H16C 0.9600 . ?
C14B H14C 0.9700 . ?
C14B H14D 0.9700 . ?
C14B C15B 1.510(15) . ?
C15B H15C 0.9700 . ?
C15B H15D 0.9700 . ?
C15B C16B 1.482(16) . ?
C16B H16D 0.9600 . ?
C16B H16E 0.9600 . ?
C16B H16F 0.9600 . ?
C17 H17A 0.9700 . ?
C17 H17B 0.9700 . ?
C17 H17C 0.9700 . ?
C17 H17D 0.9700 . ?
C17 C18 1.456(16) . ?
C17 C18B 1.460(14) . ?
C18 H18A 0.9700 . ?
C18 H18B 0.9700 . ?
C18 C19 1.521(16) . ?
C19 H19A 0.9700 . ?
C19 H19B 0.9700 . ?
C19 C20 1.508(18) . ?
C20 H20A 0.9600 . ?
C20 H20B 0.9600 . ?
C20 H20C 0.9600 . ?
C18B H18C 0.9700 . ?
C18B H18D 0.9700 . ?
C18B C19B 1.568(16) . ?
C19B H19C 0.9700 . ?
C19B H19D 0.9700 . ?
C19B C20B 1.574(18) . ?
C20B H20D 0.9600 . ?
C20B H20E 0.9600 . ?
C20B H20F 0.9600 . ?
C21 H21A 0.9700 . ?
C21 H21B 0.9700 . ?
C21 H21C 0.9700 . ?
C21 H21D 0.9700 . ?
C21 C22 1.438(15) . ?
C21 C22B 1.431(14) . ?
C22 H22A 0.9700 . ?
C22 H22B 0.9700 . ?
C22 C23 1.522(16) . ?
C23 H23A 0.9700 . ?
C23 H23B 0.9700 . ?
C23 C24 1.497(18) . ?
C24 H24A 0.9600 . ?
C24 H24B 0.9600 . ?
C24 H24C 0.9600 . ?
C22B H22C 0.9700 . ?
C22B H22D 0.9700 . ?
C22B C23B 1.490(15) . ?
C23B H23C 0.9700 . ?
C23B H23D 0.9700 . ?
C23B C24B 1.447(17) . ?
C24B H24D 0.9600 . ?
C24B H24E 0.9600 . ?
C24B H24F 0.9600 . ?
C25 H25A 0.9700 . ?
C25 H25B 0.9700 . ?
C25 H25C 0.9700 . ?
C25 H25D 0.9700 . ?
C25 C26 1.523(17) . ?
C25 C26B 1.436(16) . ?
C26 H26A 0.9700 . ?
C26 H26B 0.9700 . ?
C26 C27 1.470(16) . ?
C27 H27A 0.9700 . ?
C27 H27B 0.9700 . ?
C27 C28 1.508(18) . ?
C28 H28A 0.9600 . ?
C28 H28B 0.9600 . ?
C28 H28C 0.9600 . ?
C26B H26C 0.9700 . ?
C26B H26D 0.9700 . ?
C26B C27B 1.620(17) . ?
C27B H27C 0.9700 . ?
C27B H27D 0.9700 . ?
C27B C28B 1.486(18) . ?
C28B H28D 0.9600 . ?
C28B H28E 0.9600 . ?
C28B H28F 0.9600 . ?
C29 H29A 0.9700 . ?
C29 H29B 0.9700 . ?
C29 C30 1.467(18) . ?
C30 H30A 0.9700 . ?
C30 H30B 0.9700 . ?
C30 C31 1.513(15) . ?
C31 H31A 0.9700 . ?
C31 H31B 0.9700 . ?
C31 C32 1.471(17) . ?
C32 H32A 0.9600 . ?
C32 H32B 0.9600 . ?
C32 H32C 0.9600 . ?
C29B H29C 0.9700 . ?
C29B H29D 0.9700 . ?
C29B C30B 1.502(18) . ?
C30B H30C 0.9700 . ?
C30B H30D 0.9700 . ?
C30B C31B 1.471(16) . ?
C31B H31C 0.9700 . ?
C31B H31D 0.9700 . ?
C31B C32B 1.491(16) . ?
C32B H32D 0.9600 . ?
C32B H32E 0.9600 . ?
C32B H32F 0.9600 . ?
C33 H33A 0.9700 . ?
C33 H33B 0.9700 . ?
C33 H33C 0.9700 . ?
C33 H33D 0.9700 . ?
C33 C34 1.482(17) . ?
C33 C34B 1.499(17) . ?
C34 H34A 0.9700 . ?
C34 H34B 0.9700 . ?
C34 C35 1.566(18) . ?
C35 H35A 0.9700 . ?
C35 H35B 0.9700 . ?
C35 C36 1.539(18) . ?
C36 H36A 0.9600 . ?
C36 H36B 0.9600 . ?
C36 H36C 0.9600 . ?
C34B H34C 0.9700 . ?
C34B H34D 0.9700 . ?
C34B C35B 1.581(17) . ?
C35B H35C 0.9700 . ?
C35B H35D 0.9700 . ?
C35B C36B 1.568(18) . ?
C36B H36D 0.9600 . ?
C36B H36E 0.9600 . ?
C36B H36F 0.9600 . ?
C37 C38 1.536(6) . ?
C38 C39 1.536(6) . ?
C38 C41 1.547(6) . ?
C39 H39A 0.9700 . ?
C39 H39B 0.9700 . ?
C39 C40 1.489(7) . ?
C41 H41A 0.9700 . ?
C41 H41B 0.9700 . ?
C41 C42 1.496(7) . ?
C43 C44 1.504(7) . ?
C44 H44A 0.9700 . ?
C44 H44B 0.9700 . ?
C44 C45 1.532(6) . ?
C45 C46 1.549(6) . ?
C45 C47 1.554(7) . ?
C47 H47A 0.9700 . ?
C47 H47B 0.9700 . ?
C47 C48 1.503(7) . ?
C49 C50 1.533(6) . ?
C50 C51 1.543(6) . ?
C50 C52 1.541(6) . ?
C51 H51A 0.9700 . ?
C51 H51B 0.9700 . ?
C51 C53 1.494(7) . ?
C52 H52A 0.9700 . ?
C52 H52B 0.9700 . ?
C52 C54 1.485(7) . ?
C55 C56 1.521(6) . ?
C56 C57 1.525(6) . ?
C56 C58 1.555(7) . ?
C57 H57A 0.9700 . ?
C57 H57B 0.9700 . ?
C57 C109 1.489(7) . ?
C58 H58A 0.9700 . ?
C58 H58B 0.9700 . ?
C58 C65 1.494(9) . ?
C59 C60 1.554(6) . ?
C60 C61 1.558(7) . ?
C60 C63 1.526(7) . ?
C61 H61A 0.9700 . ?
C61 H61B 0.9700 . ?
C61 C62 1.490(7) . ?
C63 H63A 0.9700 . ?
C63 H63B 0.9700 . ?
C63 C64 1.491(8) . ?
C66 H66A 0.9700 . ?
C66 H66B 0.9700 . ?
C66 C67 1.521(6) . ?
C66 C121 1.505(7) . ?
C67 C68 1.539(6) . ?
C67 C69 1.556(7) . ?
C69 H69A 0.9700 . ?
C69 H69B 0.9700 . ?
C69 C70 1.488(8) . ?
C71 C72 1.479(7) . ?
C72 H72A 0.9700 . ?
C72 H72B 0.9700 . ?
C72 C73 1.541(7) . ?
C73 C74 1.541(7) . ?
C73 C75 1.536(6) . ?
C74 H74A 0.9700 . ?
C74 H74B 0.9700 . ?
C74 C76 1.516(8) . ?
C77 C78 1.546(6) . ?
C78 C79 1.530(6) . ?
C78 C80 1.554(7) . ?
C79 H79A 0.9700 . ?
C79 H79B 0.9700 . ?
C79 C81 1.511(7) . ?
C80 H80A 0.9700 . ?
C80 H80B 0.9700 . ?
C80 C82 1.507(7) . ?
C83 C84 1.530(6) . ?
C84 C85 1.530(6) . ?
C84 C86 1.543(7) . ?
C85 H85A 0.9700 . ?
C85 H85B 0.9700 . ?
C85 C88 1.500(7) . ?
C86 H86A 0.9700 . ?
C86 H86B 0.9700 . ?
C86 C87 1.511(7) . ?
C122 H12G 0.9700 . ?
C122 H12H 0.9700 . ?
C122 H12I 0.9700 . ?
C122 H12J 0.9700 . ?
C122 C123 1.448(16) . ?
C122 C23D 1.431(15) . ?
C123 H12K 0.9600 . ?
C123 H12L 0.9600 . ?
C123 H12M 0.9600 . ?
C23D H23E 0.9600 . ?
C23D H23F 0.9600 . ?
C23D H23G 0.9600 . ?
C124 H12N 0.9700 . ?
C124 H12O 0.9700 . ?
C124 H12P 0.9700 . ?
C124 H12Q 0.9700 . ?
C124 C125 1.418(15) . ?
C124 C25D 1.456(14) . ?
C125 H12R 0.9600 . ?
C125 H12S 0.9600 . ?
C125 H12T 0.9600 . ?
C25D H25E 0.9600 . ?
C25D H25F 0.9600 . ?
C25D H25G 0.9600 . ?
C126 H12U 0.9700 . ?
C126 H12V 0.9700 . ?
C126 H12W 0.9700 . ?
C126 H12X 0.9700 . ?
C126 C127 1.502(16) . ?
C126 C27D 1.454(14) . ?
C127 H12Y 0.9600 . ?
C127 H 0.9600 . ?
C127 HA 0.9600 . ?
C27D H27E 0.9600 . ?
C27D H27F 0.9600 . ?
C27D H27G 0.9600 . ?
C128 H12Z 0.9700 . ?
C128 HB 0.9700 . ?
C128 HC 0.9700 . ?
C128 HD 0.9700 . ?
C128 C129 1.448(14) . ?
C128 C29D 1.509(14) . ?
C129 H12 0.9600 . ?
C129 HE 0.9600 . ?
C129 HF 0.9600 . ?
C29D H29E 0.9600 . ?
C29D H29F 0.9600 . ?
C29D H29G 0.9600 . ?
C130 H13E 0.9700 . ?
C130 H13F 0.9700 . ?
C130 C131 1.536(17) . ?
C131 H13G 0.9600 . ?
C131 H13H 0.9600 . ?
C131 H13I 0.9600 . ?
C30D H30E 0.9700 . ?
C30D H30F 0.9700 . ?
C30D C31D 1.539(17) . ?
C31D H31E 0.9600 . ?
C31D H31F 0.9600 . ?
C31D H31G 0.9600 . ?
C132 H13J 0.9700 . ?
C132 H13K 0.9700 . ?
C132 C133 1.474(12) . ?
C133 H13L 0.9600 . ?
C133 H13M 0.9600 . ?
C133 H13N 0.9600 . ?
C134 H13O 0.9700 . ?
C134 H13P 0.9700 . ?
C134 C135 1.51(2) . ?
C135 H13Q 0.9600 . ?
C135 H13R 0.9600 . ?
C135 H13S 0.9600 . ?
C34D H34E 0.9700 . ?
C34D H34F 0.9700 . ?
C34D C35D 1.51(2) . ?
C35D H35E 0.9600 . ?
C35D H35F 0.9600 . ?
C35D H35G 0.9600 . ?
C136 H13T 0.9700 . ?
C136 H13U 0.9700 . ?
C136 C137 1.494(11) . ?
C137 H13V 0.9600 . ?
C137 H13W 0.9600 . ?
C137 H13X 0.9600 . ?
C138 H13Y 0.9700 . ?
C138 HG 0.9700 . ?
C138 C139 1.549(19) . ?
C139 H13Z 0.9600 . ?
C139 HH 0.9600 . ?
C139 HI 0.9600 . ?
C38D H38A 0.9700 . ?
C38D H38B 0.9700 . ?
C38D C39D 1.555(17) . ?
C39D H39C 0.9600 . ?
C39D H39D 0.9600 . ?
C39D H39E 0.9600 . ?
C140 H14E 0.9700 . ?
C140 H14F 0.9700 . ?
C140 C141 1.578(19) . ?
C141 H14G 0.9600 . ?
C141 H14H 0.9600 . ?
C141 H14I 0.9600 . ?
C40D H40A 0.9700 . ?
C40D H40B 0.9700 . ?
C40D C41D 1.376(14) . ?
C41D H41C 0.9600 . ?
C41D H41D 0.9600 . ?
C41D H41E 0.9600 . ?
C142 H14J 0.9700 . ?
C142 H14K 0.9700 . ?
C142 H14L 0.9700 . ?
C142 H14M 0.9700 . ?
C142 C143 1.421(16) . ?
C142 C43D 1.462(14) . ?
C143 H14N 0.9600 . ?
C143 H14O 0.9600 . ?
C143 H14P 0.9600 . ?
C43D H43A 0.9600 . ?
C43D H43B 0.9600 . ?
C43D H43C 0.9600 . ?
C144 H14Q 0.9700 . ?
C144 H14R 0.9700 . ?
C144 C145 1.53(2) . ?
C145 H14S 0.9600 . ?
C145 H14T 0.9600 . ?
C145 H14U 0.9600 . ?
C44D H44C 0.9700 . ?
C44D H44D 0.9700 . ?
C44D C45D 1.496(18) . ?
C45D H45A 0.9600 . ?
C45D H45B 0.9600 . ?
C45D H45C 0.9600 . ?

loop_
_geom_torsion_atom_site_label_1
_geom_torsion_atom_site_label_2
_geom_torsion_atom_site_label_3
_geom_torsion_atom_site_label_4
_geom_torsion
_geom_torsion_site_symmetry_1
_geom_torsion_site_symmetry_2
_geom_torsion_site_symmetry_3
_geom_torsion_site_symmetry_4
_geom_torsion_publ_flag
Sn1 O9 C68 O35 -174.0(4) . . . . ?
Sn1 O9 C68 C67 2.1(5) . . . . ?
Sn1 O28 C67 C66 -132.8(3) . . . . ?
Sn1 O28 C67 C68 -11.3(5) . . . . ?
Sn1 O28 C67 C69 104.3(4) . . . . ?
Sn1 O41 C37 O4 -16.1(7) . . . . ?
Sn1 O41 C37 C38 166.7(3) . . . . ?
Sn1 C1 C2 C3 179.2(13) . . . . ?
Sn1 C1 C2B C3B -176.8(10) . . . . ?
Sn2 O6 C83 O39 173.3(4) . . . . ?
Sn2 O6 C83 C84 -2.2(5) . . . . ?
Sn2 O25 C55 O7 15.3(7) . . . . ?
Sn2 O25 C55 C56 -166.8(3) . . . . ?
Sn2 O30 C84 C83 14.4(5) . . . . ?
Sn2 O30 C84 C85 134.9(3) . . . . ?
Sn2 O30 C84 C86 -101.7(4) . . . . ?
Sn2 C5 C6 C7 -178.2(14) . . . . ?
Sn2 C5 C6B C7B 174.8(14) . . . . ?
Sn3 O16 C75 O38 -173.5(4) . . . . ?
Sn3 O16 C75 C73 2.3(5) . . . . ?
Sn3 O29 C73 C72 -135.7(3) . . . . ?
Sn3 O29 C73 C74 100.0(4) . . . . ?
Sn3 O29 C73 C75 -15.9(5) . . . . ?
Sn3 O35 C68 O9 -14.8(7) . . . . ?
Sn3 O35 C68 C67 169.1(3) . . . . ?
Sn3 C9 C10 C11 -178.5(11) . . . . ?
Sn3 C9 C10B C11B 179.2(12) . . . . ?
Sn4 O13 C49 O5 174.1(3) . . . . ?
Sn4 O13 C49 C50 -1.4(5) . . . . ?
Sn4 O17 C50 C49 11.2(5) . . . . ?
Sn4 O17 C50 C51 -105.2(3) . . . . ?
Sn4 O17 C50 C52 132.3(3) . . . . ?
Sn4 O39 C83 O6 16.1(7) . . . . ?
Sn4 O39 C83 C84 -168.4(3) . . . . ?
Sn4 C13 C14 C15 -177.5(14) . . . . ?
Sn4 C13 C14B C15B 177.6(13) . . . . ?
Sn5 O4 C37 O41 -173.1(3) . . . . ?
Sn5 O4 C37 C38 4.1(5) . . . . ?
Sn5 O23 C38 C37 -16.5(4) . . . . ?
Sn5 O23 C38 C39 -136.2(3) . . . . ?
Sn5 O23 C38 C41 100.3(3) . . . . ?
Sn5 O38 C75 O16 -17.2(7) . . . . ?
Sn5 O38 C75 C73 167.0(3) . . . . ?
Sn5 C17 C18 C19 -162.1(17) . . . . ?
Sn5 C17 C18B C19B -174.8(12) . . . . ?
Sn6 O5 C49 O13 11.5(7) . . . . ?
Sn6 O5 C49 C50 -173.0(3) . . . . ?
Sn6 O7 C55 O25 175.3(3) . . . . ?
Sn6 O7 C55 C56 -2.5(5) . . . . ?
Sn6 O19 C56 C55 16.7(5) . . . . ?
Sn6 O19 C56 C57 137.2(3) . . . . ?
Sn6 O19 C56 C58 -99.0(4) . . . . ?
Sn6 C21 C22 C23 178.7(17) . . . . ?
Sn6 C21 C22B C23B 173.0(15) . . . . ?
Sn7 O11 C40 O32 7.8(4) . . . . ?
Sn7 O11 C40 C39 -171.5(4) . . . . ?
Sn7 O12 C46 O14 -177.9(4) . . . . ?
Sn7 O12 C46 C45 2.5(5) . . . . ?
Sn7 O20 C54 O47 -0.6(5) . . . . ?
Sn7 O20 C54 C52 -179.9(4) . . . . ?
Sn7 O24 C45 C44 -137.8(3) . . . . ?
Sn7 O24 C45 C46 -16.6(5) . . . . ?
Sn7 O24 C45 C47 102.4(3) . . . . ?
Sn7 O32 C40 O11 -7.6(4) . . . . ?
Sn7 O32 C40 C39 171.7(4) . . . . ?
Sn7 O47 C54 O20 0.6(4) . . . . ?
Sn7 O47 C54 C52 179.8(4) . . . . ?
Sn7 C25 C26 C27 176(3) . . . . ?
Sn7 C25 C26B C27B -159.8(14) . . . . ?
Sn8 O15 C78 C77 -17.2(4) . . . . ?
Sn8 O15 C78 C79 -141.4(3) . . . . ?
Sn8 O15 C78 C80 100.6(3) . . . . ?
Sn8 O21 C77 O36 170.5(4) . . . . ?
Sn8 O21 C77 C78 -13.9(5) . . . . ?
Sn8 O34 C88 O43 -5.6(5) . . . . ?
Sn8 O34 C88 C85 175.9(4) . . . . ?
Sn8 O40 C71 O45 7.0(5) . . . . ?
Sn8 O40 C71 C72 -173.3(4) . . . . ?
Sn8 O43 C88 O34 5.3(4) . . . . ?
Sn8 O43 C88 C85 -176.3(4) . . . . ?
Sn8 O45 C71 O40 -6.5(4) . . . . ?
Sn8 O45 C71 C72 173.8(4) . . . . ?
Sn8 C29 C30 C31 -170.6(17) . . . . ?
Sn8 C29B C30B C31B 82(2) . . . . ?
Sn9 O18 C59 O49 -179.8(4) . . . . ?
Sn9 O18 C59 C60 2.4(5) . . . . ?
Sn9 O31 C121 O52 1.1(5) . . . . ?
Sn9 O31 C121 C66 180.0(4) . . . . ?
Sn9 O37 C109 O48 -8.9(5) . . . . ?
Sn9 O37 C109 C57 170.1(4) . . . . ?
Sn9 O42 C60 C59 18.3(5) . . . . ?
Sn9 O42 C60 C61 -101.2(4) . . . . ?
Sn9 O42 C60 C63 139.9(3) . . . . ?
Sn9 O48 C109 O37 8.4(4) . . . . ?
Sn9 O48 C109 C57 -170.6(4) . . . . ?
Sn9 O52 C121 O31 -1.0(5) . . . . ?
Sn9 O52 C121 C66 -179.9(5) . . . . ?
Sn9 C33 C34 C35 177.6(19) . . . . ?
Sn9 C33 C34B C35B -167.9(17) . . . . ?
Na1 O4 C37 O41 -6.3(7) . . . . ?
Na1 O4 C37 C38 170.8(3) . . . . ?
Na1 O6 C83 O39 7.0(7) . . . . ?
Na1 O6 C83 C84 -168.5(3) . . . . ?
Na1 O7 C55 O25 7.1(7) . . . . ?
Na1 O7 C55 C56 -170.7(3) . . . . ?
Na1 O9 C68 O35 -6.3(7) . . . . ?
Na1 O9 C68 C67 169.8(3) . . . . ?
Na1 O13 C49 O5 8.1(7) . . . . ?
Na1 O13 C49 C50 -167.4(3) . . . . ?
Na1 O16 C75 O38 -5.6(7) . . . . ?
Na1 O16 C75 C73 170.2(3) . . . . ?
Na2 O14 C46 O12 -90.0(5) . . . . ?
Na2 O14 C46 C45 89.6(5) . . . . ?
Na2 O36 C77 O21 126.2(5) 4_565 . . . ?
Na2 O36 C77 C78 -49.2(8) 4_565 . . . ?
Na2 O44 C62 O96 -94.7(7) 1_455 . . . ?
Na2 O44 C62 C61 84.8(7) 1_455 . . . ?
Na2 O49 C59 O18 -118.8(6) 1_455 . . . ?
Na2 O49 C59 C60 58.9(8) 1_455 . . . ?
Na2 O51 C43 O58 -162.8(4) . . . . ?
Na2 O51 C43 C44 18.0(8) . . . . ?
Na2 O53 C82 O81 92.4(6) 4_565 . . . ?
Na2 O53 C82 C80 -86.8(7) 4_565 . . . ?
Na3 O14 C46 O12 125.5(5) 4_666 . . . ?
Na3 O14 C46 C45 -54.9(8) 4_666 . . . ?
Na3 O36 C77 O21 -94.6(5) . . . . ?
Na3 O36 C77 C78 90.0(5) . . . . ?
Na3 O46 C81 O50 -122.5(5) . . . . ?
Na3 O46 C81 C79 54.4(7) . . . . ?
Na3 O49 C59 O18 99.2(5) 4_566 . . . ?
Na3 O49 C59 C60 -83.0(5) 4_566 . . . ?
Na3 O62 C64 O60 152.0(5) 4_566 . . . ?
Na3 O62 C64 C63 -26.4(8) 4_566 . . . ?
Na3 O70 C48 O82 94.5(6) 4_666 . . . ?
Na3 O70 C48 C47 -87.3(7) 4_666 . . . ?
O4 C37 C38 O23 7.3(5) . . . . ?
O4 C37 C38 C39 128.1(4) . . . . ?
O4 C37 C38 C41 -111.3(4) . . . . ?
O5 C49 C50 O17 178.4(4) . . . . ?
O5 C49 C50 C51 -63.2(5) . . . . ?
O5 C49 C50 C52 57.0(5) . . . . ?
O6 C83 C84 O30 -7.4(6) . . . . ?
O6 C83 C84 C85 -127.9(4) . . . . ?
O6 C83 C84 C86 111.5(4) . . . . ?
O7 C55 C56 O19 -8.6(6) . . . . ?
O7 C55 C56 C57 -129.1(4) . . . . ?
O7 C55 C56 C58 109.3(5) . . . . ?
O13 C49 C50 O17 -5.9(5) . . . . ?
O13 C49 C50 C51 112.6(4) . . . . ?
O13 C49 C50 C52 -127.2(4) . . . . ?
O15 C78 C79 C81 65.5(5) . . . . ?
O15 C78 C80 C82 169.7(4) . . . . ?
O17 C50 C51 C53 -46.7(6) . . . . ?
O17 C50 C52 C54 -60.7(5) . . . . ?
O18 C59 C60 O42 -13.2(6) . . . . ?
O18 C59 C60 C61 105.2(5) . . . . ?
O18 C59 C60 C63 -132.7(5) . . . . ?
O19 C56 C57 C109 -63.8(5) . . . . ?
O19 C56 C58 C65 -38.4(6) . . . . ?
O21 C77 C78 O15 20.2(6) . . . . ?
O21 C77 C78 C79 141.5(4) . . . . ?
O21 C77 C78 C80 -97.0(5) . . . . ?
O23 C38 C39 C40 59.5(5) . . . . ?
O23 C38 C41 C42 39.1(6) . . . . ?
O24 C45 C46 O12 8.8(6) . . . . ?
O24 C45 C46 O14 -170.9(4) . . . . ?
O24 C45 C47 C48 170.5(4) . . . . ?
O25 C55 C56 O19 173.5(4) . . . . ?
O25 C55 C56 C57 52.9(5) . . . . ?
O25 C55 C56 C58 -68.7(5) . . . . ?
O28 C67 C68 O9 5.5(6) . . . . ?
O28 C67 C68 O35 -178.2(4) . . . . ?
O28 C67 C69 C70 51.8(6) . . . . ?
O29 C73 C74 C76 45.3(6) . . . . ?
O29 C73 C75 O16 8.2(6) . . . . ?
O29 C73 C75 O38 -175.7(4) . . . . ?
O30 C84 C85 C88 -64.5(5) . . . . ?
O30 C84 C86 C87 -48.3(6) . . . . ?
O36 C77 C78 O15 -164.1(4) . . . . ?
O36 C77 C78 C79 -42.7(6) . . . . ?
O36 C77 C78 C80 78.7(5) . . . . ?
O39 C83 C84 O30 176.8(4) . . . . ?
O39 C83 C84 C85 56.3(6) . . . . ?
O39 C83 C84 C86 -64.3(5) . . . . ?
O40 C71 C72 C73 35.8(6) . . . . ?
O41 C37 C38 O23 -175.3(4) . . . . ?
O41 C37 C38 C39 -54.5(5) . . . . ?
O41 C37 C38 C41 66.0(5) . . . . ?
O42 C60 C61 C62 -169.2(5) . . . . ?
O42 C60 C63 C64 -63.9(5) . . . . ?
O45 C71 C72 C73 -144.5(5) . . . . ?
O49 C59 C60 O42 168.9(4) . . . . ?
O49 C59 C60 C61 -72.7(6) . . . . ?
O49 C59 C60 C63 49.4(6) . . . . ?
O51 C43 C44 C45 73.6(7) . . . . ?
O58 C43 C44 C45 -105.7(5) . . . . ?
C1 C2 C3 C4 141(2) . . . . ?
C1 C2B C3B C4B -104(2) . . . . ?
C5 C6 C7 C8 169(2) . . . . ?
C5 C6B C7B C8B -175(2) . . . . ?
C9 C10 C11 C12 -91(2) . . . . ?
C9 C10B C11B C12B -122(2) . . . . ?
C13 C14 C15 C16 172(2) . . . . ?
C13 C14B C15B C16B 172(2) . . . . ?
C17 C18 C19 C20 -42(4) . . . . ?
C17 C18B C19B C20B -89(2) . . . . ?
C21 C22 C23 C24 37(4) . . . . ?
C21 C22B C23B C24B -93(3) . . . . ?
C25 C26 C27 C28 -11(5) . . . . ?
C25 C26B C27B C28B -132(3) . . . . ?
C29 C30 C31 C32 52(3) . . . . ?
C29B C30B C31B C32B 150.6(19) . . . . ?
C33 C34 C35 C36 -178(3) . . . . ?
C33 C34B C35B C36B -173(2) . . . . ?
C37 C38 C39 C40 -60.9(5) . . . . ?
C37 C38 C41 C42 157.8(4) . . . . ?
C38 C39 C40 O11 41.1(6) . . . . ?
C38 C39 C40 O32 -138.3(4) . . . . ?
C38 C41 C42 O57 -120.2(6) . . . . ?
C38 C41 C42 O64 62.0(6) . . . . ?
C39 C38 C41 C42 -83.7(5) . . . . ?
C41 C38 C39 C40 -178.2(4) . . . . ?
C42 O64 C130 C131 87.3(17) . . . . ?
C42 O64 C30D C31D 149.1(14) . . . . ?
C43 O58 C126 C127 94.1(12) . . . . ?
C43 O58 C126 C27D 133.1(13) . . . . ?
C43 C44 C45 O24 65.0(5) . . . . ?
C43 C44 C45 C46 -55.7(5) . . . . ?
C43 C44 C45 C47 -176.8(4) . . . . ?
C44 C45 C46 O12 129.3(4) . . . . ?
C44 C45 C46 O14 -50.4(6) . . . . ?
C44 C45 C47 C48 51.4(6) . . . . ?
C45 C47 C48 O70 82.9(7) . . . . ?
C45 C47 C48 O82 -98.7(6) . . . . ?
C46 C45 C47 C48 -70.2(6) . . . . ?
C47 C45 C46 O12 -109.1(4) . . . . ?
C47 C45 C46 O14 71.2(5) . . . . ?
C48 O82 C124 C125 142.1(18) . . . . ?
C48 O82 C124 C25D 76.9(15) . . . . ?
C49 C50 C51 C53 -165.6(5) . . . . ?
C49 C50 C52 C54 60.7(5) . . . . ?
C50 C51 C53 O73 -59.6(8) . . . . ?
C50 C51 C53 O106 119.7(5) . . . . ?
C50 C52 C54 O20 -41.0(6) . . . . ?
C50 C52 C54 O47 139.8(5) . . . . ?
C51 C50 C52 C54 177.7(4) . . . . ?
C52 C50 C51 C53 75.2(6) . . . . ?
C53 O106 C138 C139 -104(3) . . . . ?
C53 O106 C38D C39D 175.4(15) . . . . ?
C55 C56 C57 C109 57.1(5) . . . . ?
C55 C56 C58 C65 -156.9(5) . . . . ?
C56 C57 C109 O37 -33.8(6) . . . . ?
C56 C57 C109 O48 145.1(5) . . . . ?
C56 C58 C65 O79 114.3(8) . . . . ?
C56 C58 C65 O104 -64.0(7) . . . . ?
C57 C56 C58 C65 83.6(6) . . . . ?
C58 C56 C57 C109 174.5(4) . . . . ?
C59 C60 C61 C62 71.9(6) . . . . ?
C59 C60 C63 C64 56.2(6) . . . . ?
C60 C61 C62 O44 -84.0(7) . . . . ?
C60 C61 C62 O96 95.6(6) . . . . ?
C60 C63 C64 O60 112.0(5) . . . . ?
C60 C63 C64 O62 -69.4(7) . . . . ?
C61 C60 C63 C64 178.3(4) . . . . ?
C62 O96 C142 C143 -174.1(16) . . . . ?
C62 O96 C142 C43D -91.1(13) . . . . ?
C63 C60 C61 C62 -51.3(6) . . . . ?
C64 O60 C132 C133 -87.5(11) . . . . ?
C65 O104 C140 C141 -129(2) . . . . ?
C65 O104 C40D C41D -86.6(19) . . . . ?
C66 C67 C68 O9 127.2(4) . . . . ?
C66 C67 C68 O35 -56.4(6) . . . . ?
C66 C67 C69 C70 -70.5(6) . . . . ?
C67 C66 C121 O31 38.9(7) . . . . ?
C67 C66 C121 O52 -142.2(5) . . . . ?
C67 C69 C70 O99 -116.6(6) . . . . ?
C67 C69 C70 O124 64.7(10) . . . . ?
C68 C67 C69 C70 170.9(5) . . . . ?
C69 C67 C68 O9 -113.1(5) . . . . ?
C69 C67 C68 O35 63.3(5) . . . . ?
C70 O99 C144 C145 -178(2) . . . . ?
C70 O99 C44D C45D -98(2) . . . . ?
C71 C72 C73 O29 64.2(5) . . . . ?
C71 C72 C73 C74 -173.4(4) . . . . ?
C71 C72 C73 C75 -56.4(5) . . . . ?
C72 C73 C74 C76 -77.0(6) . . . . ?
C72 C73 C75 O16 128.3(4) . . . . ?
C72 C73 C75 O38 -55.6(6) . . . . ?
C73 C74 C76 O59 -114.9(6) . . . . ?
C73 C74 C76 O74 66.1(9) . . . . ?
C74 C73 C75 O16 -110.2(5) . . . . ?
C74 C73 C75 O38 66.0(5) . . . . ?
C75 C73 C74 C76 164.2(5) . . . . ?
C76 O59 C134 C135 144(3) . . . . ?
C76 O59 C34D C35D -172(2) . . . . ?
C77 C78 C79 C81 -56.3(5) . . . . ?
C77 C78 C80 C82 -72.0(5) . . . . ?
C78 C79 C81 O46 43.5(7) . . . . ?
C78 C79 C81 O50 -139.3(4) . . . . ?
C78 C80 C82 O53 77.1(7) . . . . ?
C78 C80 C82 O81 -102.1(5) . . . . ?
C79 C78 C80 C82 52.1(5) . . . . ?
C80 C78 C79 C81 -177.4(4) . . . . ?
C81 O50 C128 C129 94.1(11) . . . . ?
C81 O50 C128 C29D 131.0(10) . . . . ?
C82 O81 C122 C123 110.6(15) . . . . ?
C82 O81 C122 C23D 78.1(11) . . . . ?
C83 C84 C85 C88 56.6(5) . . . . ?
C83 C84 C86 C87 -167.5(5) . . . . ?
C84 C85 C88 O34 -34.1(6) . . . . ?
C84 C85 C88 O43 147.5(5) . . . . ?
C84 C86 C87 O68 120.1(5) . . . . ?
C84 C86 C87 O116 -60.9(9) . . . . ?
C85 C84 C86 C87 73.6(6) . . . . ?
C86 C84 C85 C88 173.2(4) . . . . ?
C87 O68 C136 C137 -176.0(8) . . . . ?
C121 C66 C67 O28 62.6(5) . . . . ?
C121 C66 C67 C68 -59.5(6) . . . . ?
C121 C66 C67 C69 -175.3(4) . . . . ?
C122 O81 C82 O53 -3.7(9) . . . . ?
C122 O81 C82 C80 175.6(5) . . . . ?
C124 O82 C48 O70 -1.8(9) . . . . ?
C124 O82 C48 C47 179.8(5) . . . . ?
C126 O58 C43 O51 -1.7(9) . . . . ?
C126 O58 C43 C44 177.6(5) . . . . ?
C128 O50 C81 O46 4.7(8) . . . . ?
C128 O50 C81 C79 -172.5(5) . . . . ?
C130 O64 C42 O57 0.8(14) . . . . ?
C130 O64 C42 C41 178.6(11) . . . . ?
C30D O64 C42 O57 11.7(12) . . . . ?
C30D O64 C42 C41 -170.5(10) . . . . ?
C132 O60 C64 O62 0.0(10) . . . . ?
C132 O60 C64 C63 178.6(6) . . . . ?
C134 O59 C76 O74 -8(2) . . . . ?
C134 O59 C76 C74 173(2) . . . . ?
C34D O59 C76 O74 3(2) . . . . ?
C34D O59 C76 C74 -176(2) . . . . ?
C136 O68 C87 O116 -0.2(11) . . . . ?
C136 O68 C87 C86 178.9(6) . . . . ?
C138 O106 C53 O73 13.8(15) . . . . ?
C138 O106 C53 C51 -165.6(12) . . . . ?
C38D O106 C53 O73 -8.2(14) . . . . ?
C38D O106 C53 C51 172.5(12) . . . . ?
C140 O104 C65 O79 11.5(19) . . . . ?
C140 O104 C65 C58 -170.2(16) . . . . ?
C40D O104 C65 O79 -11.7(12) . . . . ?
C40D O104 C65 C58 166.6(8) . . . . ?
C142 O96 C62 O44 0.9(9) . . . . ?
C142 O96 C62 C61 -178.7(6) . . . . ?
C144 O99 C70 O124 -9(2) . . . . ?
C144 O99 C70 C69 172.5(19) . . . . ?
C44D O99 C70 O124 13.9(16) . . . . ?
C44D O99 C70 C69 -164.7(12) . . . . ?

loop_
_smtbx_masks_void_nr
_smtbx_masks_void_average_x
_smtbx_masks_void_average_y
_smtbx_masks_void_average_z
_smtbx_masks_void_volume
_smtbx_masks_void_count_electrons
_smtbx_masks_void_content
1 -0.500 0.000 0.000 1307.4 243.5 '10 ethanol'
2 0.000 0.500 0.500 1307.4 243.5 '10 ethanol'
